data_7708299
loop_
_publ_author_name
'Dang, Li-Long'
'Li, Ting-Ting'
'Cui, Zheng'
'Dong, Sui'
'Ma, Lufang'
'Jin, Guo-Xin'

_publ_section_title
;
 Selective construction and stability studies of molecular trefoil knot
 and Solomon link
;
_journal_name_full 'Dalton Transactions'
_journal_paper_doi 10.1039/D1DT02755G
_journal_year 2021
_chemical_formula_moiety '3(C F3 O3 S), C198 H168 N12 O24 Rh6, 9[C6H14O], 1[CH3OH]'
_chemical_formula_sum 'C256 H298 F9 N12 O43 Rh6 S3'
_chemical_formula_weight 5115.69
_space_group_crystal_system triclinic
_space_group_IT_number 2
_space_group_name_Hall '-P 1'
_space_group_name_H-M_alt 'P -1'
_atom_sites_solution_hydrogens geom
_atom_sites_solution_primary iterative
_audit_creation_date 2021-04-17
_audit_creation_method
;
Olex2 1.3
(compiled 2020.11.12 svn.r5f609507 for OlexSys, GUI svn.r6272)
;
_audit_update_record
;
2021-05-08 deposited with the CCDC.	2021-09-15 downloaded from the CCDC.
;
_cell_angle_alpha 86.260(7)
_cell_angle_beta 85.845(7)
_cell_angle_gamma 82.804(7)
_cell_formula_units_Z 2
_cell_length_a 16.554(3)
_cell_length_b 21.628(3)
_cell_length_c 31.264(5)
_cell_measurement_reflns_used 9371
_cell_measurement_temperature 172.99
_cell_measurement_theta_max 54.89
_cell_measurement_theta_min 3.29
_cell_volume 11058(3)
_computing_cell_refinement 'SAINT V8.38A (Bruker, 2018)'
_computing_data_reduction 'SAINT V8.38A (Bruker, 2018)'
_computing_molecular_graphics 'Olex2 1.3 (Dolomanov et al., 2009)'
_computing_publication_material 'Olex2 1.3 (Dolomanov et al., 2009)'
_computing_structure_refinement 'SHELXL 2018/3 (Sheldrick, 2015)'
_computing_structure_solution 'olex2.solve 1.3 (Bourhis et al., 2015)'
_diffrn_ambient_temperature 172.99
_diffrn_measured_fraction_theta_full 0.998
_diffrn_measured_fraction_theta_max 0.993
_diffrn_measurement_device_type 'Bruker APEX-II CCD'
_diffrn_measurement_method '\f and \w scans'
_diffrn_radiation_type GaK\a
_diffrn_radiation_wavelength 1.34138
_diffrn_reflns_av_R_equivalents 0.0548
_diffrn_reflns_av_unetI/netI 0.0532
_diffrn_reflns_Laue_measured_fraction_full 0.998
_diffrn_reflns_Laue_measured_fraction_max 0.993
_diffrn_reflns_limit_h_max 20
_diffrn_reflns_limit_h_min -20
_diffrn_reflns_limit_k_max 26
_diffrn_reflns_limit_k_min -26
_diffrn_reflns_limit_l_max 36
_diffrn_reflns_limit_l_min -38
_diffrn_reflns_number 145476
_diffrn_reflns_point_group_measured_fraction_full 0.998
_diffrn_reflns_point_group_measured_fraction_max 0.993
_diffrn_reflns_theta_full 53.594
_diffrn_reflns_theta_max 55.063
_diffrn_reflns_theta_min 2.933
_diffrn_source_current 2.86
_diffrn_source_power 0.1999426
_diffrn_source_voltage 69.91
_diffrn_standards_number 0
_exptl_absorpt_coefficient_mu 3.054
_exptl_absorpt_correction_T_max 0.7508
_exptl_absorpt_correction_T_min 0.4212
_exptl_absorpt_correction_type multi-scan
_exptl_absorpt_process_details sadabs
_exptl_crystal_colour black
_exptl_crystal_colour_primary black
_exptl_crystal_density_diffrn 1.536
_exptl_crystal_description block
_exptl_crystal_F_000 5322
_exptl_crystal_size_max 0.42
_exptl_crystal_size_mid 0.19
_exptl_crystal_size_min 0.13
_refine_diff_density_max 3.912
_refine_diff_density_min -3.582
_refine_diff_density_rms 0.132
_refine_ls_extinction_method none
_refine_ls_goodness_of_fit_ref 1.088
_refine_ls_hydrogen_treatment constr
_refine_ls_matrix_type full
_refine_ls_number_parameters 2406
_refine_ls_number_reflns 42016
_refine_ls_number_restraints 7320
_refine_ls_restrained_S_all 1.074
_refine_ls_R_factor_all 0.1155
_refine_ls_R_factor_gt 0.1024
_refine_ls_shift/su_max 0.001
_refine_ls_shift/su_mean 0.000
_refine_ls_structure_factor_coef Fsqd
_refine_ls_weighting_details 'w=1/[\s^2^(Fo^2^)+(0.1548P)^2^+41.1009P] where P=(Fo^2^+2Fc^2^)/3'
_refine_ls_weighting_scheme calc
_refine_ls_wR_factor_gt 0.2846
_refine_ls_wR_factor_ref 0.2980
_reflns_Friedel_coverage 0.000
_reflns_number_gt 33857
_reflns_number_total 42016
_reflns_threshold_expression 'I > 2\s(I)'
_cod_data_source_file d1dt02755g2.cif
_cod_data_source_block ga_210303d_a
_cod_original_cell_volume 11059(3)
_cod_database_code 7708299
_shelx_shelxl_version_number 2018/3
_shelx_space_group_comment
;
The symmetry employed for this shelxl refinement is uniquely defined
by the following loop, which should always be used as a source of
symmetry information in preference to the above space-group names.
They are only intended as comments.
;
_shelx_estimated_absorpt_t_max 0.692
_shelx_estimated_absorpt_t_min 0.360
_olex2_refinement_description
;
1. Fixed Uiso
 At 1.2 times of:
  All C(H) groups, All C(H,H) groups
 At 1.5 times of:
  All C(H,H,H) groups
2. Restrained distances
 C06J-C07N = C07N-C06D = C06D-C06N = C06N-C076 = C076-C06J
 1.41 with sigma of 0.01
 C06Y-C06B = C06B-C06S = C06S-C06C = C06C-C06I = C06I-C06Y
 1.41 with sigma of 0.01
 C05A-C05U = C05U-C06L = C06L-C04V = C04V-C05F = C05F-C05A
 1.41 with sigma of 0.01
 O1-O2 = O2-O3 = O1-O3
 2.39 with sigma of 0.01
 S008-C38
 1.78 with sigma of 0.01
 F06O-F07G = F07G-F06R = F06R-F06O = F1-F2 = F2-F3 = F1-F3
 2.1 with sigma of 0.01
 C1-F1 = C1-F2 = C1-F3
 1.31 with sigma of 0.01
 S1-O1 = S1-O2 = S1-O3
 1.41 with sigma of 0.01
 C06B-C37 = C06D-C078 = C44-C06S = C06F-C07O = C07E-C06N = C06Q-C07N
 1.54 with sigma of 0.02
3. Restrained planarity
 C06J, C07N, C06D, C076, C06N
 with sigma of 0.1
4. Rigid bond restraints
 All non-hydrogen atoms
 with sigma for 1-2 distances of 0.01 and sigma for 1-3 distances of 0.01
5. Uiso/Uaniso restraints and constraints
All non-hydrogen atoms have similar U: within 2A with sigma of 0.04 and sigma
for terminal atoms of 0.08 within 2A
C011 \\sim C015 \\sim C016 \\sim C017 \\sim C019 \\sim C01A \\sim C01B \\sim
C01C \\sim C01D \\sim C01E \\sim C1 \\sim C01G \\sim C01H \\sim C01J \\sim C01L
\\sim C01M \\sim C01N \\sim C01O \\sim C01P \\sim C01Q \\sim C01T \\sim C01U
\\sim C01V \\sim C01W \\sim C01X \\sim C01Y \\sim C020 \\sim C022 \\sim C023
\\sim C024 \\sim C025 \\sim C026 \\sim C027 \\sim C028 \\sim C029 \\sim C02A
\\sim C02B \\sim C02C \\sim C02D \\sim C02E \\sim C02F \\sim C02G \\sim C02H
\\sim C02I \\sim C02J \\sim C02K \\sim C02L \\sim C02M \\sim C02N \\sim C02O
\\sim C02P \\sim C02Q \\sim C02R \\sim C02S \\sim C02T \\sim C02U \\sim C02V
\\sim C02W \\sim C02X \\sim C02Y \\sim C02Z \\sim C031 \\sim C033 \\sim C034
\\sim C035 \\sim C036 \\sim C037 \\sim C038 \\sim C03A \\sim C03B \\sim C03C
\\sim C03D \\sim C03E \\sim C03F \\sim C03G \\sim C03H \\sim C03I \\sim C03J
\\sim C03K \\sim C03L \\sim C03M \\sim C03N \\sim C03O \\sim C03P \\sim C03R
\\sim C03S \\sim C03T \\sim C03U \\sim C03V \\sim C03W \\sim C03X \\sim C03Y
\\sim C03Z \\sim C040 \\sim C041 \\sim C042 \\sim C043 \\sim C044 \\sim C045
\\sim C046 \\sim C047 \\sim C048 \\sim C049 \\sim C04A \\sim C04B \\sim C04C
\\sim C04D \\sim C04E \\sim C04F \\sim C04G \\sim C04H \\sim C04I \\sim C04J
\\sim C04L \\sim C04M \\sim C04N \\sim C04O \\sim C04P \\sim C04Q \\sim C04R
\\sim C04S \\sim C04T \\sim C04U \\sim C04V \\sim C04W \\sim C04X \\sim C04Z
\\sim C050 \\sim C051 \\sim C052 \\sim C053 \\sim C054 \\sim C055 \\sim C056
\\sim C057 \\sim C058 \\sim C059 \\sim C05A \\sim C05B \\sim C05C \\sim C05D
\\sim C05F \\sim C05G \\sim C05H \\sim C05I \\sim C05K \\sim C05M \\sim C05O
\\sim C05P \\sim C05Q \\sim C05R \\sim C05T \\sim C05U \\sim C05W \\sim C05X
\\sim C05Z \\sim C060 \\sim C061 \\sim C062 \\sim C065 \\sim C066 \\sim C067
\\sim C068 \\sim C069 \\sim C06A \\sim C06B \\sim C06C \\sim C06D \\sim C06E
\\sim C06F \\sim C06G \\sim C06I \\sim C06J \\sim C06L \\sim C06M \\sim C06N
\\sim C06Q \\sim C06S \\sim C06V \\sim C06Y \\sim C06Z \\sim C071 \\sim C072
\\sim C074 \\sim C076 \\sim C078 \\sim C07B \\sim C07E \\sim C07K \\sim C07N
\\sim C07O \\sim C17 \\sim C18 \\sim C37 \\sim C38 \\sim C39 \\sim C44 \\sim
C57 \\sim C58 \\sim C92 \\sim C166: within 3.8A with sigma of 0.01 and sigma
for terminal atoms of 0.02 within 3.8A
6.a Secondary CH2 refined with riding coordinates:
 C02F(H02A,H02D), C02I(H02E,H02F), C042(H04A,H04B), C04L(H04H,H04I), C04N(H04J,
 H04K), C052(H05A,H05B)
6.b Me refined with riding coordinates:
 C18(H18A,H18B,H18C)
6.c Aromatic/amide H refined with riding coordinates:
 C01B(H01B), C01D(H01D), C01L(H01L), C01M(H01M), C01O(H01O), C01P(H01P),
 C01T(H01T), C01U(H01U), C01X(H01X), C01Y(H01Y), C024(H024), C029(H029),
 C02B(H02B), C02C(H02C), C02G(H02G), C02K(H02K), C02L(H02L), C02M(H02M),
 C02N(H02N), C02P(H02P), C02Q(H02Q), C02W(H02W), C02Y(H02Y), C02Z(H02Z),
 C033(H033), C036(H036), C037(H037), C03A(H03A), C03B(H03B), C03F(H03F),
 C03J(H03J), C03K(H03K), C03L(H03L), C03V(H03V), C03Z(H03Z), C040(H040),
 C045(H045), C046(H046), C04D(H04F), C04G(H04G), C04O(H04O), C04Q(H04Q),
 C04R(H04R), C04S(H04S), C04U(H04U), C04W(H04W), C04X(H04X), C04Z(H04Z),
 C050(H050), C051(H051), C053(H053), C057(H057), C058(H058), C05C(H05F),
 C05D(H05G), C05G(H05H), C05H(H05I), C05I(H05J), C05K(H05K), C05T(H05T),
 C05W(H05W), C05X(H05X), C060(H060), C061(H061), C062(H062), C066(H066)
6.d Idealised Me refined as rotating group:
 C049(H04C,H04D,H04E), C059(H05C,H05D,H05E), C05O(H05L,H05M,H05N), C05Z(H05O,
 H05P,H05Q), C065(H06A,H06B,H06C), C067(H06D,H06E,H06F), C069(H06G,H06H,H06I),
 C06E(H06J,H06K,H06L), C06G(H06M,H06N,H06O), C06M(H06P,H06Q,H06R), C06Q(H06S,
 H06T,H06U), C06V(H06V,H06W,H06X), C06Z(H06Y,H,HA), C071(H07A,H07B,H07C),
 C072(H07D,H07E,H07F), C074(H07G,H07H,H07I), C078(H07J,H07K,H07L), C07B(H07M,
 H07N,H07O), C07E(H07P,H07Q,H07R), C07K(H07S,H07T,H07U), C07O(H07V,H07W,H07X),
 C17(H17A,H17B,H17C), C37(H37A,H37B,H37C), C39(H39A,H39B,H39C), C44(H44A,H44B,
 H44C), C57(H57A,H57B,H57C), C58(H58A,H58B,H58C), C92(H92A,H92B,H92C),
 C166(H16A,H16B,H16C)
;
_smtbx_masks_special_details
;
A solvent mask was calculated and 1115 electrons were 
found in a volume of 3056\%A^3^ in 2 voids per unit cell. 
This is consistent with the presence of 
9[C6H14O], 1[CH3OH] per Asymmetric Unit 
which account for 1080 electrons 
per unit cell.
;
_smtbx_masks_void_probe_radius 1.2
_smtbx_masks_void_truncation_radius 1.2
_olex2_submission_special_instructions 'No special instructions were received'

loop_
_space_group_symop_operation_xyz
'x, y, z'
'-x, -y, -z'

loop_
_atom_site_label
_atom_site_type_symbol
_atom_site_fract_x
_atom_site_fract_y
_atom_site_fract_z
_atom_site_U_iso_or_equiv
_atom_site_adp_type
_atom_site_occupancy
_atom_site_site_symmetry_order
_atom_site_calc_flag
_atom_site_refinement_flags_posn
_atom_site_refinement_flags_adp
_atom_site_refinement_flags_occupancy
_atom_site_disorder_assembly
_atom_site_disorder_group
S1 S 0.2228(3) 0.7522(2) 0.45972(14) 0.1480(15) Uani 1 1 d D U . . .
F1 F 0.3652(6) 0.6800(9) 0.4535(3) 0.283(8) Uani 1 1 d D U . . .
Rh02 Rh 0.55304(3) -0.09069(2) 0.72866(2) 0.05143(14) Uani 1 1 d . U . . .
F2 F 0.3356(13) 0.7366(10) 0.5059(6) 0.375(11) Uani 1 1 d D U . . .
O2 O 0.1668(8) 0.7642(5) 0.4944(4) 0.193(5) Uani 1 1 d D U . . .
Rh03 Rh 0.24126(3) 0.00062(3) 0.55143(2) 0.06160(16) Uani 1 1 d . U . . .
F3 F 0.2856(8) 0.6532(9) 0.5044(4) 0.307(10) Uani 1 1 d D U . . .
O3 O 0.2031(11) 0.7001(8) 0.4362(6) 0.337(11) Uani 1 1 d D U . . .
Rh04 Rh -0.13933(3) 0.14633(3) 0.92802(2) 0.06683(19) Uani 1 1 d . U . . .
Rh05 Rh 0.03863(4) 0.59650(5) 0.63795(4) 0.1374(5) Uani 1 1 d . U . . .
Rh06 Rh 0.20741(6) 0.30934(7) 1.01499(3) 0.1246(4) Uani 1 1 d . U . . .
S007 S 0.31780(16) 0.26893(10) 0.42646(8) 0.0811(6) Uani 1 1 d . U . . .
S008 S -0.0582(3) 0.9271(3) 0.64704(17) 0.1628(19) Uani 1 1 d D U . . .
O00A O 0.4421(3) 0.4671(2) 0.62232(15) 0.0512(10) Uani 1 1 d . U . . .
O00B O 0.4301(3) -0.0597(2) 0.74156(14) 0.0494(9) Uani 1 1 d . U . . .
O00C O 0.5456(3) -0.0125(2) 0.68619(14) 0.0502(10) Uani 1 1 d . U . . .
O00D O 0.4795(3) 0.2848(2) 0.62811(16) 0.0554(11) Uani 1 1 d . U . . .
O00E O 0.3183(3) 0.0602(2) 0.57163(14) 0.0559(10) Uani 1 1 d . U . . .
O00F O 0.3307(3) 0.0347(2) 0.83552(16) 0.0609(12) Uani 1 1 d . U . . .
O00G O 0.2154(3) -0.0137(3) 0.61726(16) 0.0612(12) Uani 1 1 d . U . . .
O00H O 0.0922(3) 0.0511(3) 0.80814(17) 0.0713(14) Uani 1 1 d . U . . .
O00I O 0.4293(3) 0.5325(2) 0.69525(16) 0.0564(10) Uani 1 1 d . U . . .
O00J O 0.6411(3) 0.1865(3) 0.73040(18) 0.0663(13) Uani 1 1 d . U . . .
O00K O -0.0159(3) 0.1216(3) 0.91261(17) 0.0660(13) Uani 1 1 d . U . . .
N00L N 0.5768(3) 0.4503(2) 0.67578(17) 0.0456(10) Uani 1 1 d . U . . .
O00M O 0.2728(3) 0.2378(3) 0.57896(17) 0.0675(13) Uani 1 1 d . U . . .
O00N O -0.1089(3) 0.2351(3) 0.91140(17) 0.0659(12) Uani 1 1 d . U . . .
N00O N 0.5766(3) 0.2425(2) 0.67449(17) 0.0452(11) Uani 1 1 d . U . . .
N00P N 0.5756(3) -0.0282(3) 0.77464(18) 0.0503(11) Uani 1 1 d . U . . .
N00Q N 0.4174(4) 0.0831(3) 0.87356(18) 0.0565(13) Uani 1 1 d . U . . .
O00R O 0.0296(3) 0.4531(3) 0.7833(2) 0.0750(15) Uani 1 1 d . U . . .
N00S N -0.1525(3) 0.1409(3) 0.8616(2) 0.0590(13) Uani 1 1 d . U . . .
O00T O -0.1670(3) 0.3273(3) 0.7677(2) 0.0756(16) Uani 1 1 d . U . . .
O00U O 0.2298(4) 0.4285(3) 0.8592(2) 0.0817(17) Uani 1 1 d . U . . .
O00V O -0.0368(4) 0.0937(4) 0.6837(2) 0.0858(18) Uani 1 1 d . U . . .
N00W N 0.1486(4) 0.0776(3) 0.55535(19) 0.0629(13) Uani 1 1 d . U . . .
N00X N 0.0121(4) 0.0644(3) 0.7508(2) 0.0653(15) Uani 1 1 d . U . . .
N00Y N 0.1412(4) 0.2838(3) 0.5697(2) 0.0651(14) Uani 1 1 d . U . . .
Rh1 Rh 0.51516(3) 0.52891(2) 0.64276(2) 0.04744(14) Uani 1 1 d . U . . .
O00Z O 0.5042(4) 0.4142(4) 0.8244(2) 0.0895(19) Uani 1 1 d . U . . .
O010 O 0.0143(4) 0.3391(4) 0.5801(2) 0.093(2) Uani 1 1 d . U . . .
C011 C 0.5019(4) 0.2478(3) 0.6562(2) 0.0474(11) Uani 1 1 d . U . . .
O012 O 0.2191(4) 0.2252(4) 0.98589(19) 0.0926(16) Uani 1 1 d . U . . .
O013 O 0.4791(4) 0.1582(3) 0.9044(2) 0.0827(18) Uani 1 1 d . U . . .
O014 O 0.3442(5) 0.2644(3) 0.3820(2) 0.0869(17) Uani 1 1 d . U . . .
C015 C 0.5038(4) 0.1720(3) 0.7132(2) 0.0456(10) Uani 1 1 d . U . . .
C016 C 0.4551(4) 0.2006(3) 0.6819(2) 0.0463(10) Uani 1 1 d . U . . .
C017 C 0.2631(4) 0.1258(3) 0.7038(2) 0.0468(10) Uani 1 1 d . U . . .
N018 N -0.0822(3) 0.4028(3) 0.7732(2) 0.0636(15) Uani 1 1 d . U . . .
C019 C 0.1945(4) 0.2279(3) 0.8458(2) 0.0538(11) Uani 1 1 d . U . . .
C01A C 0.4986(4) 0.0542(3) 0.6296(2) 0.0464(10) Uani 1 1 d . U . . .
C01B C 0.2244(4) 0.1648(3) 0.8403(2) 0.0543(11) Uani 1 1 d . U . . .
H01B H 0.193588 0.138129 0.826906 0.065 Uiso 1 1 calc R U . . .
C01C C 0.4384(4) 0.0749(3) 0.6018(2) 0.0474(10) Uani 1 1 d . U . . .
C01D C 0.3979(4) 0.1117(3) 0.7376(2) 0.0471(10) Uani 1 1 d . U . . .
H01D H 0.377590 0.081055 0.757212 0.057 Uiso 1 1 calc R U . . .
C01E C 0.3481(4) 0.1399(3) 0.7057(2) 0.0457(10) Uani 1 1 d . U . . .
N01F N 0.3705(4) 0.4271(4) 0.8515(2) 0.0754(17) Uani 1 1 d . U . . .
C1 C 0.3035(7) 0.7021(8) 0.4790(4) 0.223(7) Uani 1 1 d D U . . .
C01G C 0.3825(4) -0.0423(3) 0.7112(2) 0.0478(10) Uani 1 1 d . U . . .
C01H C 0.5829(4) 0.1981(3) 0.7088(2) 0.0493(11) Uani 1 1 d . U . . .
O01I O 0.1161(3) 0.5273(4) 0.6083(2) 0.1039(19) Uani 1 1 d . U . . .
C01J C 0.6311(4) 0.3420(3) 0.6791(2) 0.0472(11) Uani 1 1 d . U . . .
O01K O 0.1000(3) 0.5620(3) 0.6917(3) 0.0993(19) Uani 1 1 d . U . . .
C01L C 0.3794(4) 0.1853(3) 0.6766(2) 0.0452(10) Uani 1 1 d . U . . .
H01L H 0.348224 0.204646 0.654016 0.054 Uiso 1 1 calc R U . . .
C01M C 0.2569(4) 0.3273(3) 0.6554(2) 0.0579(11) Uani 1 1 d . U . . .
H01M H 0.312008 0.308696 0.653376 0.069 Uiso 1 1 calc R U . . .
C01N C 0.3637(4) 0.4798(3) 0.6243(2) 0.0559(11) Uani 1 1 d . U . . .
C01O C 0.4752(4) 0.1268(3) 0.7416(2) 0.0505(11) Uani 1 1 d . U . . .
H01O H 0.508059 0.106648 0.763320 0.061 Uiso 1 1 calc R U . . .
C01P C 0.2216(4) 0.0997(3) 0.7397(2) 0.0502(11) Uani 1 1 d . U . . .
H01P H 0.248136 0.088654 0.765564 0.060 Uiso 1 1 calc R U . . .
C01Q C 0.3456(4) 0.1808(4) 0.8751(2) 0.0542(12) Uani 1 1 d . U . . .
F01R F 0.3835(6) 0.2340(4) 0.4988(2) 0.136(3) Uani 1 1 d . U . . .
F01S F 0.4651(5) 0.2610(5) 0.4460(3) 0.141(3) Uani 1 1 d . U . . .
O1 O 0.2579(12) 0.7979(7) 0.4364(6) 0.340(11) Uani 1 1 d D U . . .
C01T C 0.5727(4) 0.0810(3) 0.6259(2) 0.0495(11) Uani 1 1 d . U . . .
H01T H 0.614652 0.066281 0.644559 0.059 Uiso 1 1 calc R U . . .
C01U C 0.2224(4) 0.1378(3) 0.6657(2) 0.0504(11) Uani 1 1 d . U . . .
H01U H 0.251231 0.153014 0.640667 0.060 Uiso 1 1 calc R U . . .
C01V C 0.3640(4) 0.0451(3) 0.6032(2) 0.0489(10) Uani 1 1 d . U . . .
C01W C 0.4847(4) 0.0064(3) 0.6648(2) 0.0461(10) Uani 1 1 d . U . . .
C01X C 0.2545(5) 0.3968(4) 0.7623(3) 0.0615(12) Uani 1 1 d . U . . .
H01X H 0.197436 0.403274 0.769369 0.074 Uiso 1 1 calc R U . . .
C01Y C 0.5893(4) 0.3943(3) 0.6584(2) 0.0459(11) Uani 1 1 d . U . . .
H01Y H 0.569077 0.390174 0.631235 0.055 Uiso 1 1 calc R U . . .
O01Z O 0.3006(5) 0.3293(4) 0.4423(3) 0.110(2) Uani 1 1 d . U . . .
C020 C 0.1151(4) 0.2544(3) 0.8286(2) 0.0543(11) Uani 1 1 d . U . . .
F021 F 0.4165(5) 0.1711(3) 0.4479(2) 0.139(3) Uani 1 1 d . U . . .
C022 C 0.2964(4) -0.0528(3) 0.7200(2) 0.0521(11) Uani 1 1 d . U . . .
C023 C 0.2290(4) 0.3673(3) 0.6880(2) 0.0584(11) Uani 1 1 d . U . . .
C024 C 0.2403(4) 0.2655(4) 0.8664(2) 0.0575(12) Uani 1 1 d . U . . .
H024 H 0.218854 0.307728 0.870381 0.069 Uiso 1 1 calc R U . . .
C025 C 0.3000(4) 0.1431(4) 0.8550(2) 0.0545(11) Uani 1 1 d . U . . .
C026 C 0.3456(4) 0.0799(4) 0.8533(2) 0.0553(11) Uani 1 1 d . U . . .
C027 C 0.2152(4) 0.2743(4) 0.5900(2) 0.0618(12) Uani 1 1 d . U . . .
C028 C 0.4058(4) -0.0126(3) 0.6717(2) 0.0458(10) Uani 1 1 d . U . . .
C029 C -0.2061(4) 0.1820(4) 0.8406(2) 0.0640(14) Uani 1 1 d . U . . .
H029 H -0.237383 0.213946 0.856251 0.077 Uiso 1 1 calc R U . . .
C02A C 0.3081(5) 0.4046(4) 0.7917(3) 0.0635(12) Uani 1 1 d . U . . .
C02B C 0.1428(4) 0.1283(4) 0.6634(2) 0.0558(11) Uani 1 1 d . U . . .
H02B H 0.116047 0.137496 0.637453 0.067 Uiso 1 1 calc R U . . .
C02C C 0.0550(4) 0.2164(4) 0.8220(2) 0.0553(11) Uani 1 1 d . U . . .
H02C H 0.064988 0.172932 0.829353 0.066 Uiso 1 1 calc R U . . .
C02D C 0.2032(4) 0.3153(4) 0.6262(2) 0.0609(12) Uani 1 1 d . U . . .
C02E C 0.1021(4) 0.1047(3) 0.7002(2) 0.0545(12) Uani 1 1 d . U . . .
C02F C 0.6422(4) 0.2806(3) 0.6589(2) 0.0498(11) Uani 1 1 d . U . . .
H02A H 0.641835 0.287637 0.627260 0.060 Uiso 1 1 calc R U . . .
H02D H 0.695714 0.257672 0.665673 0.060 Uiso 1 1 calc R U . . .
C02G C -0.0178(4) 0.2397(4) 0.8054(2) 0.0579(12) Uani 1 1 d . U . . .
H02G H -0.057887 0.213148 0.801515 0.069 Uiso 1 1 calc R U . . .
C02H C 0.5522(5) -0.1693(4) 0.6911(3) 0.0658(14) Uani 1 1 d . U . . .
C02I C 0.4796(4) 0.0295(4) 0.8795(2) 0.0591(13) Uani 1 1 d . U . . .
H02E H 0.452762 -0.008806 0.885572 0.071 Uiso 1 1 calc R U . . .
H02F H 0.510534 0.035292 0.904641 0.071 Uiso 1 1 calc R U . . .
C02J C 0.5380(4) 0.0218(4) 0.8402(2) 0.0561(13) Uani 1 1 d . U . . .
C02K C 0.5276(4) -0.0208(3) 0.8108(2) 0.0516(12) Uani 1 1 d . U . . .
H02K H 0.484459 -0.045941 0.816304 0.062 Uiso 1 1 calc R U . . .
C02L C 0.3167(5) 0.2431(4) 0.8813(2) 0.0615(12) Uani 1 1 d . U . . .
H02L H 0.347602 0.269232 0.895024 0.074 Uiso 1 1 calc R U . . .
C02M C 0.4504(4) 0.1241(3) 0.5705(2) 0.0520(12) Uani 1 1 d . U . . .
H02M H 0.409380 0.138597 0.551283 0.062 Uiso 1 1 calc R U . . .
C02N C 0.0997(4) 0.3186(4) 0.8184(2) 0.0580(11) Uani 1 1 d . U . . .
H02N H 0.138456 0.345820 0.823474 0.070 Uiso 1 1 calc R U . . .
C02O C 0.3162(4) 0.5141(3) 0.6559(3) 0.0589(11) Uani 1 1 d . U . . .
C02P C 0.5221(4) 0.1506(3) 0.5684(2) 0.0561(13) Uani 1 1 d . U . . .
H02P H 0.529665 0.184543 0.548251 0.067 Uiso 1 1 calc R U . . .
C02Q C 0.6041(4) 0.4554(3) 0.7146(2) 0.0546(13) Uani 1 1 d . U . . .
H02Q H 0.593352 0.494449 0.727482 0.066 Uiso 1 1 calc R U . . .
C02R C 0.3920(5) 0.3973(4) 0.7818(3) 0.0637(13) Uani 1 1 d . U . . .
C02S C 0.2677(4) -0.0172(3) 0.6451(2) 0.0506(10) Uani 1 1 d . U . . .
C02T C 0.3223(4) 0.4529(4) 0.5923(2) 0.0600(12) Uani 1 1 d . U . . .
C02U C 0.3458(4) 0.0037(3) 0.6391(2) 0.0463(10) Uani 1 1 d . U . . .
C02V C 0.1174(4) 0.1151(4) 0.9330(2) 0.0650(12) Uani 1 1 d . U . . .
C02W C 0.6612(4) 0.3489(3) 0.7184(2) 0.0524(12) Uani 1 1 d . U . . .
H02W H 0.691391 0.314667 0.732950 0.063 Uiso 1 1 calc R U . . .
C02X C 0.4222(5) 0.1427(4) 0.8864(2) 0.0599(12) Uani 1 1 d . U . . .
C02Y C 0.1633(5) 0.1355(4) 0.5427(2) 0.0640(13) Uani 1 1 d . U . . .
H02Y H 0.217027 0.141903 0.532172 0.077 Uiso 1 1 calc R U . . .
C02Z C 0.3667(5) 0.4095(4) 0.5647(3) 0.0655(13) Uani 1 1 d . U . . .
H02Z H 0.423289 0.397311 0.567711 0.079 Uiso 1 1 calc R U . . .
O030 O 0.2534(5) 0.2294(5) 0.4403(3) 0.122(3) Uani 1 1 d . U . . .
C031 C 0.2845(4) 0.3791(3) 0.7212(2) 0.0579(11) Uani 1 1 d . U . . .
O032 O 0.1469(4) 0.3418(4) 0.9603(2) 0.0953(18) Uani 1 1 d . U . . .
C033 C 0.5837(4) 0.1281(3) 0.5954(2) 0.0553(12) Uani 1 1 d . U . . .
H033 H 0.633853 0.145570 0.592731 0.066 Uiso 1 1 calc R U . . .
C034 C 0.2422(4) -0.0438(3) 0.6876(2) 0.0517(11) Uani 1 1 d . U . . .
C035 C 0.0836(4) 0.0660(4) 0.7709(2) 0.0584(12) Uani 1 1 d . U . . .
C036 C 0.3691(4) 0.3720(3) 0.7116(3) 0.0580(12) Uani 1 1 d . U . . .
H036 H 0.389705 0.359921 0.683850 0.070 Uiso 1 1 calc R U . . .
C037 C 0.6357(4) 0.0076(4) 0.7655(3) 0.0604(13) Uani 1 1 d . U . . .
H037 H 0.668880 0.002822 0.739534 0.073 Uiso 1 1 calc R U . . .
C038 C 0.4325(5) 0.4136(4) 0.8200(3) 0.0695(14) Uani 1 1 d . U . . .
N039 N 0.3153(5) 0.3259(5) 0.9778(2) 0.0862(19) Uani 1 1 d . U . . .
C03A C 0.1469(4) 0.3939(4) 0.6903(3) 0.0618(12) Uani 1 1 d . U . . .
H03A H 0.127717 0.420228 0.712993 0.074 Uiso 1 1 calc R U . . .
C03B C 0.6011(5) 0.0588(4) 0.8310(3) 0.0630(14) Uani 1 1 d . U . . .
H03B H 0.610439 0.088862 0.850338 0.076 Uiso 1 1 calc R U . . .
C03C C 0.0389(5) 0.1524(4) 0.9264(2) 0.0655(12) Uani 1 1 d . U . . .
C03D C -0.1144(4) 0.0920(4) 0.7954(3) 0.0613(13) Uani 1 1 d . U . . .
C03E C 0.1229(4) 0.3435(4) 0.6282(3) 0.0633(12) Uani 1 1 d . U . . .
C03F C -0.1084(4) 0.0973(4) 0.8392(2) 0.0614(13) Uani 1 1 d . U . . .
H03F H -0.070596 0.068166 0.853771 0.074 Uiso 1 1 calc R U . . .
C03G C 0.1418(4) 0.0902(3) 0.7369(2) 0.0528(11) Uani 1 1 d . U . . .
C03H C 0.0271(4) 0.3415(4) 0.8009(2) 0.0592(12) Uani 1 1 d . U . . .
C03I C 0.3526(4) 0.5322(3) 0.6923(3) 0.0609(11) Uani 1 1 d . U . . .
C03J C -0.2174(4) 0.1799(4) 0.7977(2) 0.0616(14) Uani 1 1 d . U . . .
H03J H -0.256781 0.209357 0.784469 0.074 Uiso 1 1 calc R U . . .
C03K C 0.6467(4) 0.4065(3) 0.7362(2) 0.0569(13) Uani 1 1 d . U . . .
H03K H 0.666340 0.411971 0.763321 0.068 Uiso 1 1 calc R U . . .
C03L C 0.2707(4) -0.0749(4) 0.7613(2) 0.0592(13) Uani 1 1 d . U . . .
H03L H 0.307790 -0.081256 0.783405 0.071 Uiso 1 1 calc R U . . .
C03M C 0.6191(5) 0.5790(4) 0.6320(3) 0.0726(15) Uani 1 1 d . U . . .
C03N C 0.0297(4) 0.2152(4) 0.9323(2) 0.0639(12) Uani 1 1 d . U . . .
C03O C 0.2918(5) 0.4222(4) 0.8374(3) 0.0704(13) Uani 1 1 d . U . . .
C03P C 0.3020(5) 0.5491(4) 0.7309(3) 0.0680(12) Uani 1 1 d . U . . .
N03Q N -0.0399(4) 0.5273(4) 0.6544(3) 0.096(2) Uani 1 1 d . U . . .
C03R C 0.6083(6) -0.1768(4) 0.7574(3) 0.0748(15) Uani 1 1 d . U . . .
C03S C 0.0183(4) 0.0879(4) 0.7075(2) 0.0596(12) Uani 1 1 d . U . . .
C03T C 0.1042(5) 0.1868(4) 0.5442(2) 0.0655(14) Uani 1 1 d . U . . .
C03U C 0.0831(5) 0.3246(4) 0.5914(3) 0.0669(13) Uani 1 1 d . U . . .
C03V C -0.1719(4) 0.1352(4) 0.7740(3) 0.0628(14) Uani 1 1 d . U . . .
H03V H -0.178614 0.133285 0.744261 0.075 Uiso 1 1 calc R U . . .
C03W C 0.0955(5) 0.2458(4) 0.9490(2) 0.0676(12) Uani 1 1 d . U . . .
C03X C -0.0311(4) 0.3027(4) 0.7945(2) 0.0584(12) Uani 1 1 d . U . . .
C03Y C 0.2267(4) 0.5270(4) 0.6540(3) 0.0644(12) Uani 1 1 d . U . . .
C03Z C 0.3275(5) 0.3848(4) 0.5332(3) 0.0716(14) Uani 1 1 d . U . . .
H03Z H 0.356909 0.354778 0.515193 0.086 Uiso 1 1 calc R U . . .
C040 C -0.1389(5) 0.4355(4) 0.6771(3) 0.0780(16) Uani 1 1 d . U . . .
H040 H -0.173239 0.403970 0.684928 0.094 Uiso 1 1 calc R U . . .
C041 C 0.2157(5) 0.5550(4) 0.7305(3) 0.0731(13) Uani 1 1 d . U . . .
C042 C 0.1268(5) 0.2509(4) 0.5315(3) 0.0691(14) Uani 1 1 d . U . . .
H04A H 0.176779 0.247434 0.511946 0.083 Uiso 1 1 calc R U . . .
H04B H 0.082325 0.275222 0.515851 0.083 Uiso 1 1 calc R U . . .
C043 C 0.5512(5) 0.6190(4) 0.6468(3) 0.0726(15) Uani 1 1 d . U . . .
C044 C -0.0042(4) 0.4057(4) 0.7858(3) 0.0649(12) Uani 1 1 d . U . . .
C045 C 0.1330(5) 0.0537(4) 0.9197(3) 0.0704(14) Uani 1 1 d . U . . .
H045 H 0.093044 0.036400 0.905375 0.084 Uiso 1 1 calc R U . . .
C046 C 0.6498(5) 0.0513(4) 0.7933(3) 0.0650(15) Uani 1 1 d . U . . .
H046 H 0.692800 0.076261 0.786639 0.078 Uiso 1 1 calc R U . . .
C047 C 0.1636(5) 0.2060(4) 0.9644(2) 0.0675(12) Uani 1 1 d . U . . .
C048 C 0.6318(5) -0.1493(4) 0.6862(3) 0.0682(15) Uani 1 1 d . U . . .
C049 C 0.4982(5) -0.1721(4) 0.6563(3) 0.0714(17) Uani 1 1 d . U . . .
H04C H 0.502695 -0.136242 0.635801 0.107 Uiso 1 1 calc R U . . .
H04D H 0.441707 -0.171101 0.668280 0.107 Uiso 1 1 calc R U . . .
H04E H 0.514088 -0.210825 0.641587 0.107 Uiso 1 1 calc R U . . .
C04A C 0.4895(5) 0.6216(4) 0.6157(3) 0.0721(15) Uani 1 1 d . U . . .
C04B C 0.5224(6) 0.5823(4) 0.5826(3) 0.0742(15) Uani 1 1 d . U . . .
C04C C 0.1914(5) 0.5104(4) 0.6170(3) 0.0663(12) Uani 1 1 d . U . . .
C04D C 0.0941(5) 0.3832(4) 0.6610(3) 0.0674(12) Uani 1 1 d . U . . .
H04F H 0.039141 0.402273 0.662722 0.081 Uiso 1 1 calc R U . . .
C04E C -0.1033(4) 0.3419(4) 0.7769(3) 0.0623(13) Uani 1 1 d . U . . .
C04F C 0.5384(6) -0.1880(4) 0.7361(3) 0.0717(15) Uani 1 1 d . U . . .
C04G C 0.0717(5) 0.0692(5) 0.5716(3) 0.0683(14) Uani 1 1 d . U . . .
H04G H 0.060874 0.028633 0.582102 0.082 Uiso 1 1 calc R U . . .
C04H C 0.6647(5) -0.1521(4) 0.7269(3) 0.0743(15) Uani 1 1 d . U . . .
C04I C -0.1132(4) 0.4696(4) 0.7085(3) 0.0740(15) Uani 1 1 d . U . . .
C04J C -0.0423(5) 0.2546(4) 0.9196(3) 0.0681(12) Uani 1 1 d . U . . .
C04L C -0.0622(5) 0.0416(4) 0.7713(3) 0.0646(14) Uani 1 1 d . U . . .
H04H H -0.046863 0.005467 0.791431 0.077 Uiso 1 1 calc R U . . .
H04I H -0.094100 0.027219 0.749044 0.077 Uiso 1 1 calc R U . . .
C04M C 0.6006(6) 0.5549(4) 0.5935(3) 0.0759(16) Uani 1 1 d . U . . .
C04N C -0.1350(4) 0.4566(4) 0.7560(3) 0.0707(15) Uani 1 1 d . U . . .
H04J H -0.129021 0.493714 0.771873 0.085 Uiso 1 1 calc R U . . .
H04K H -0.192588 0.448345 0.760099 0.085 Uiso 1 1 calc R U . . .
C04O C 0.1909(5) -0.0872(4) 0.7694(3) 0.0655(14) Uani 1 1 d . U . . .
H04O H 0.172593 -0.101216 0.797501 0.079 Uiso 1 1 calc R U . . .
C04P C 0.1775(5) 0.5491(4) 0.6901(3) 0.0694(13) Uani 1 1 d . U . . .
C04Q C 0.3173(6) 0.3751(5) 0.9508(3) 0.0783(15) Uani 1 1 d . U . . .
H04Q H 0.268688 0.403146 0.948380 0.094 Uiso 1 1 calc R U . . .
C04R C 0.4238(4) 0.3818(4) 0.7413(2) 0.0601(12) Uani 1 1 d . U . . .
H04R H 0.480858 0.378146 0.734039 0.072 Uiso 1 1 calc R U . . .
C04S C -0.0631(5) 0.5144(4) 0.6959(3) 0.0803(16) Uani 1 1 d . U . . .
H04S H -0.043971 0.537244 0.717267 0.096 Uiso 1 1 calc R U . . .
C04T C 0.1770(5) 0.1421(4) 0.9538(2) 0.0662(12) Uani 1 1 d . U . . .
C04U C 0.1622(4) -0.0582(4) 0.6959(2) 0.0593(12) Uani 1 1 d . U . . .
H04U H 0.125221 -0.053611 0.673761 0.071 Uiso 1 1 calc R U . . .
C04V C -0.1385(6) 0.1069(5) 0.9925(3) 0.0885(17) Uani 1 1 d D U . . .
C04W C 0.3363(6) 0.5593(4) 0.7688(3) 0.0738(13) Uani 1 1 d . U . . .
H04W H 0.393812 0.557995 0.769424 0.089 Uiso 1 1 calc R U . . .
C04X C 0.2066(5) 0.0186(5) 0.9274(3) 0.0750(15) Uani 1 1 d . U . . .
H04X H 0.218449 -0.022346 0.917445 0.090 Uiso 1 1 calc R U . . .
C04Z C 0.0097(5) 0.1176(4) 0.5731(3) 0.0694(15) Uani 1 1 d . U . . .
H04Z H -0.043848 0.110168 0.583430 0.083 Uiso 1 1 calc R U . . .
C050 C 0.0256(5) 0.1766(4) 0.5597(3) 0.0684(15) Uani 1 1 d . U . . .
H050 H -0.016841 0.210502 0.560946 0.082 Uiso 1 1 calc R U . . .
C051 C 0.2500(5) 0.1029(5) 0.9625(3) 0.0710(13) Uani 1 1 d . U . . .
H051 H 0.290349 0.118590 0.977373 0.085 Uiso 1 1 calc R U . . .
C052 C 0.3831(6) 0.4440(5) 0.8945(3) 0.0769(15) Uani 1 1 d . U . . .
H05A H 0.338133 0.475787 0.904001 0.092 Uiso 1 1 calc R U . . .
H05B H 0.434867 0.462631 0.894148 0.092 Uiso 1 1 calc R U . . .
C053 C 0.2033(5) 0.4435(4) 0.5532(3) 0.0696(13) Uani 1 1 d . U . . .
H053 H 0.147299 0.455822 0.548663 0.083 Uiso 1 1 calc R U . . .
C054 C 0.2387(5) 0.4693(4) 0.5876(3) 0.0639(11) Uani 1 1 d . U . . .
C055 C -0.0386(5) 0.3210(4) 0.9116(3) 0.0702(12) Uani 1 1 d . U . . .
C056 C 0.0933(5) 0.3106(5) 0.9463(3) 0.0751(13) Uani 1 1 d . U . . .
C057 C 0.2634(5) 0.0435(5) 0.9499(3) 0.0756(15) Uani 1 1 d . U . . .
H057 H 0.312564 0.018339 0.956578 0.091 Uiso 1 1 calc R U . . .
C058 C -0.1024(5) 0.3600(4) 0.8921(3) 0.0748(14) Uani 1 1 d . U . . .
H058 H -0.149706 0.342870 0.885273 0.090 Uiso 1 1 calc R U . . .
C059 C 0.6730(6) -0.1236(4) 0.6457(3) 0.077(2) Uani 1 1 d . U . . .
H05C H 0.631865 -0.107937 0.625333 0.116 Uiso 1 1 calc R U . . .
H05D H 0.711349 -0.156601 0.632916 0.116 Uiso 1 1 calc R U . . .
H05E H 0.702686 -0.089323 0.652433 0.116 Uiso 1 1 calc R U . . .
C05A C -0.2456(6) 0.1094(5) 0.9529(3) 0.0930(17) Uani 1 1 d D U . . .
C05B C 0.0296(5) 0.3495(4) 0.9231(3) 0.0731(13) Uani 1 1 d . U . . .
C05C C -0.1152(5) 0.4470(5) 0.6351(3) 0.0848(17) Uani 1 1 d . U . . .
H05F H -0.132103 0.423216 0.613587 0.102 Uiso 1 1 calc R U . . .
C05D C -0.0665(5) 0.4935(5) 0.6238(4) 0.0954(17) Uani 1 1 d . U . . .
H05G H -0.051070 0.502137 0.594352 0.114 Uiso 1 1 calc R U . . .
O05E O -0.1441(7) 0.9512(5) 0.6472(5) 0.160(4) Uani 1 1 d . U . . .
C05F C -0.1730(6) 0.0691(5) 0.9660(3) 0.0912(18) Uani 1 1 d D U . . .
C05G C 0.2453(5) 0.4037(4) 0.5279(3) 0.0738(14) Uani 1 1 d . U . . .
H05H H 0.219364 0.387616 0.505695 0.089 Uiso 1 1 calc R U . . .
C05H C 0.1379(5) -0.0793(4) 0.7370(3) 0.0652(14) Uani 1 1 d . U . . .
H05I H 0.083441 -0.088566 0.743004 0.078 Uiso 1 1 calc R U . . .
C05I C 0.1669(6) 0.5670(4) 0.7681(3) 0.0808(15) Uani 1 1 d . U . . .
H05J H 0.109135 0.570863 0.767886 0.097 Uiso 1 1 calc R U . . .
C05K C 0.0347(6) 0.4135(5) 0.9120(3) 0.0811(15) Uani 1 1 d . U . . .
H05K H 0.080779 0.432247 0.918676 0.097 Uiso 1 1 calc R U . . .
C05M C 0.3245(8) -0.0726(6) 0.5275(4) 0.1011(18) Uani 1 1 d . U . . .
C05O C 0.4095(6) 0.6604(5) 0.6186(4) 0.089(2) Uani 1 1 d . U . . .
H05L H 0.413458 0.700374 0.602456 0.134 Uiso 1 1 calc R U . . .
H05M H 0.393469 0.667898 0.648834 0.134 Uiso 1 1 calc R U . . .
H05N H 0.368599 0.638670 0.606650 0.134 Uiso 1 1 calc R U . . .
C05P C 0.3122(9) -0.0255(7) 0.4942(4) 0.109(2) Uani 1 1 d . U . . .
C05Q C 0.3862(6) 0.3884(5) 0.9256(3) 0.0758(15) Uani 1 1 d . U . . .
C05R C 0.4005(7) 0.2314(5) 0.4561(3) 0.093(2) Uani 1 1 d . U . . .
O05S O -0.0110(8) 0.9580(6) 0.6194(5) 0.179(5) Uani 1 1 d . U . . .
C05T C -0.0969(6) 0.4233(5) 0.8827(3) 0.0830(16) Uani 1 1 d . U . . .
H05T H -0.140726 0.449092 0.870122 0.100 Uiso 1 1 calc R U . . .
C05U C -0.2426(6) 0.1664(5) 0.9717(3) 0.1014(19) Uani 1 1 d D U . . .
C05W C 0.2031(6) 0.5732(5) 0.8050(4) 0.0881(17) Uani 1 1 d . U . . .
H05W H 0.169866 0.578804 0.830830 0.106 Uiso 1 1 calc R U . . .
C05X C -0.0283(6) 0.4482(5) 0.8915(3) 0.0854(16) Uani 1 1 d . U . . .
H05X H -0.023996 0.490758 0.883198 0.102 Uiso 1 1 calc R U . . .
C05Z C 0.5402(7) 0.6535(5) 0.6884(4) 0.094(2) Uani 1 1 d . U . . .
H05O H 0.564760 0.692537 0.683994 0.142 Uiso 1 1 calc R U . . .
H05P H 0.567027 0.627220 0.711323 0.142 Uiso 1 1 calc R U . . .
H05Q H 0.481940 0.662749 0.696664 0.142 Uiso 1 1 calc R U . . .
C060 C 0.4566(6) 0.2952(5) 0.9579(3) 0.0817(17) Uani 1 1 d . U . . .
H060 H 0.504072 0.266174 0.961027 0.098 Uiso 1 1 calc R U . . .
C061 C 0.3840(6) 0.2865(6) 0.9817(3) 0.0874(17) Uani 1 1 d . U . . .
H061 H 0.383218 0.251326 1.001436 0.105 Uiso 1 1 calc R U . . .
C062 C 0.4580(6) 0.3467(5) 0.9297(3) 0.0785(16) Uani 1 1 d . U . . .
H062 H 0.506796 0.354080 0.913305 0.094 Uiso 1 1 calc R U . . .
C065 C 0.4609(7) -0.2107(4) 0.7564(3) 0.089(2) Uani 1 1 d . U . . .
H06A H 0.454665 -0.201281 0.786816 0.134 Uiso 1 1 calc R U . . .
H06B H 0.463830 -0.255899 0.754010 0.134 Uiso 1 1 calc R U . . .
H06C H 0.413961 -0.189664 0.741640 0.134 Uiso 1 1 calc R U . . .
C066 C 0.2861(6) 0.5715(5) 0.8062(3) 0.0846(16) Uani 1 1 d . U . . .
H066 H 0.309269 0.578485 0.832090 0.102 Uiso 1 1 calc R U . . .
C067 C 0.6198(7) -0.1887(5) 0.8050(3) 0.098(2) Uani 1 1 d . U . . .
H06D H 0.638260 -0.152037 0.816277 0.147 Uiso 1 1 calc R U . . .
H06E H 0.660650 -0.225042 0.809503 0.147 Uiso 1 1 calc R U . . .
H06F H 0.567817 -0.196841 0.820086 0.147 Uiso 1 1 calc R U . . .
C068 C 0.2386(10) -0.0163(7) 0.4847(4) 0.114(2) Uani 1 1 d . U . . .
C069 C 0.4777(7) 0.5711(5) 0.5446(3) 0.095(2) Uani 1 1 d . U . . .
H06G H 0.491792 0.600041 0.520564 0.143 Uiso 1 1 calc R U . . .
H06H H 0.418845 0.577786 0.551874 0.143 Uiso 1 1 calc R U . . .
H06I H 0.493311 0.528047 0.536371 0.143 Uiso 1 1 calc R U . . .
C06A C 0.1947(8) -0.0545(7) 0.5088(4) 0.1071(19) Uani 1 1 d . U . . .
C06B C 0.2426(9) 0.3218(8) 1.0767(4) 0.133(2) Uani 1 1 d D U . . .
C06C C 0.1079(9) 0.3169(8) 1.0640(4) 0.133(2) Uani 1 1 d D U . . .
C06D C -0.0502(6) 0.6766(5) 0.6393(5) 0.144(2) Uani 1 1 d D U . . .
C06E C 0.6596(7) 0.5109(5) 0.5678(4) 0.101(3) Uani 1 1 d . U . . .
H06J H 0.629187 0.486172 0.550877 0.151 Uiso 1 1 calc R U . . .
H06K H 0.693100 0.482978 0.587223 0.151 Uiso 1 1 calc R U . . .
H06L H 0.694850 0.534875 0.548374 0.151 Uiso 1 1 calc R U . . .
C06F C 0.2476(9) -0.0939(6) 0.5365(4) 0.110(2) Uani 1 1 d D U . . .
C06G C 0.6983(6) 0.5656(5) 0.6527(4) 0.096(2) Uani 1 1 d . U . . .
H06M H 0.722149 0.522613 0.647723 0.144 Uiso 1 1 calc R U . . .
H06N H 0.689048 0.570689 0.683616 0.144 Uiso 1 1 calc R U . . .
H06O H 0.735812 0.594571 0.640249 0.144 Uiso 1 1 calc R U . . .
C06I C 0.1205(9) 0.3786(8) 1.0537(4) 0.139(2) Uani 1 1 d D U . . .
C06J C 0.0834(8) 0.6797(6) 0.6136(5) 0.148(2) Uani 1 1 d D U . . .
C06L C -0.1752(6) 0.1678(5) 0.9958(3) 0.1003(18) Uani 1 1 d D U . . .
C06M C 0.7487(6) -0.1356(5) 0.7344(4) 0.092(2) Uani 1 1 d . U . . .
H06P H 0.790073 -0.170021 0.726200 0.138 Uiso 1 1 calc R U . . .
H06Q H 0.751589 -0.128428 0.764839 0.138 Uiso 1 1 calc R U . . .
H06R H 0.758763 -0.097657 0.716968 0.138 Uiso 1 1 calc R U . . .
C06N C -0.0399(6) 0.6578(6) 0.5966(5) 0.143(2) Uani 1 1 d D U . . .
F06O F -0.1035(6) 0.8173(5) 0.6434(6) 0.318(9) Uani 1 1 d D U . . .
C06Q C 0.0409(10) 0.7082(7) 0.6924(6) 0.168(3) Uani 1 1 d D U . . .
H06S H 0.086631 0.680490 0.704005 0.252 Uiso 1 1 calc R U . . .
H06T H -0.008494 0.704610 0.711237 0.252 Uiso 1 1 calc R U . . .
H06U H 0.053431 0.751376 0.690855 0.252 Uiso 1 1 calc R U . . .
F06R F -0.0710(11) 0.8589(7) 0.5828(5) 0.284(7) Uani 1 1 d D U . . .
C06S C 0.1789(9) 0.2839(8) 1.0782(4) 0.142(2) Uani 1 1 d D U . . .
C06V C 0.4066(9) -0.0940(7) 0.5423(5) 0.128(3) Uani 1 1 d . U . . .
H06V H 0.434984 -0.124900 0.523086 0.192 Uiso 1 1 calc R U . . .
H06W H 0.401585 -0.112960 0.571541 0.192 Uiso 1 1 calc R U . . .
H06X H 0.437782 -0.058303 0.542065 0.192 Uiso 1 1 calc R U . . .
C06Y C 0.2029(9) 0.3803(8) 1.0631(4) 0.138(2) Uani 1 1 d D U . . .
C06Z C 0.0774(10) 0.6409(9) 0.5330(7) 0.170(4) Uani 1 1 d . U . . .
H06Y H 0.036064 0.622986 0.518448 0.254 Uiso 1 1 calc R U . . .
H H 0.125533 0.610002 0.535847 0.254 Uiso 1 1 calc R U . . .
HA H 0.092880 0.677930 0.516152 0.254 Uiso 1 1 calc R U . . .
C071 C -0.0608(8) 0.0873(7) 1.0146(4) 0.113(3) Uani 1 1 d . U . . .
H07A H -0.027682 0.054112 0.999036 0.170 Uiso 1 1 calc R U . . .
H07B H -0.073885 0.071915 1.044124 0.170 Uiso 1 1 calc R U . . .
H07C H -0.030091 0.123196 1.014955 0.170 Uiso 1 1 calc R U . . .
C072 C 0.1732(7) 0.6831(7) 0.6047(6) 0.142(3) Uani 1 1 d . U . . .
H07D H 0.191720 0.663439 0.577745 0.212 Uiso 1 1 calc R U . . .
H07E H 0.203024 0.661148 0.628252 0.212 Uiso 1 1 calc R U . . .
H07F H 0.183447 0.726881 0.602207 0.212 Uiso 1 1 calc R U . . .
C074 C 0.0550(11) 0.4203(9) 1.0367(5) 0.151(3) Uani 1 1 d . U . . .
H07G H 0.074045 0.440560 1.009588 0.227 Uiso 1 1 calc R U . . .
H07H H 0.035942 0.452046 1.057341 0.227 Uiso 1 1 calc R U . . .
H07I H 0.010003 0.396732 1.031716 0.227 Uiso 1 1 calc R U . . .
C076 C 0.0405(7) 0.6606(6) 0.5801(5) 0.150(2) Uani 1 1 d D U . . .
C078 C -0.1313(7) 0.6801(7) 0.6644(6) 0.148(3) Uani 1 1 d D U . . .
H07J H -0.166247 0.717426 0.654374 0.222 Uiso 1 1 calc R U . . .
H07K H -0.123262 0.682401 0.694965 0.222 Uiso 1 1 calc R U . . .
H07L H -0.157257 0.642869 0.660179 0.222 Uiso 1 1 calc R U . . .
C07B C -0.1382(10) 0.0058(7) 0.9563(4) 0.126(3) Uani 1 1 d . U . . .
H07M H -0.090782 0.007516 0.935795 0.189 Uiso 1 1 calc R U . . .
H07N H -0.179180 -0.015333 0.943904 0.189 Uiso 1 1 calc R U . . .
H07O H -0.121100 -0.017291 0.982845 0.189 Uiso 1 1 calc R U . . .
O07C O -0.0380(10) 0.9137(12) 0.6893(6) 0.268(7) Uani 1 1 d . U . . .
C07E C -0.1057(8) 0.6396(7) 0.5688(6) 0.155(3) Uani 1 1 d D U . . .
H07P H -0.121747 0.674289 0.548215 0.233 Uiso 1 1 calc R U . . .
H07Q H -0.153491 0.630203 0.587329 0.233 Uiso 1 1 calc R U . . .
H07R H -0.083609 0.602658 0.553233 0.233 Uiso 1 1 calc R U . . .
F07G F 0.0204(6) 0.8299(6) 0.6263(6) 0.324(9) Uani 1 1 d D U . . .
C07K C 0.2418(11) 0.4343(9) 1.0594(5) 0.145(3) Uani 1 1 d . U . . .
H07S H 0.300620 0.422924 1.053639 0.218 Uiso 1 1 calc R U . . .
H07T H 0.232000 0.455739 1.086296 0.218 Uiso 1 1 calc R U . . .
H07U H 0.220219 0.461965 1.035777 0.218 Uiso 1 1 calc R U . . .
C07N C 0.0275(7) 0.6901(6) 0.6490(5) 0.154(2) Uani 1 1 d D U . . .
C07O C 0.2278(10) -0.1418(7) 0.5718(5) 0.133(3) Uani 1 1 d D U . . .
H07V H 0.267749 -0.144116 0.593671 0.200 Uiso 1 1 calc R U . . .
H07W H 0.229696 -0.182634 0.559722 0.200 Uiso 1 1 calc R U . . .
H07X H 0.172999 -0.129561 0.584940 0.200 Uiso 1 1 calc R U . . .
C17 C 0.3857(10) 0.0117(8) 0.4769(5) 0.137(3) Uani 1 1 d . U . . .
H17A H 0.367622 0.056637 0.476475 0.205 Uiso 1 1 calc R U . . .
H17B H 0.404208 -0.000173 0.447762 0.205 Uiso 1 1 calc R U . . .
H17C H 0.430787 0.001629 0.495828 0.205 Uiso 1 1 calc R U . . .
C18 C -0.3101(8) 0.0937(8) 0.9271(4) 0.122(3) Uani 1 1 d . U . . .
H18A H -0.296587 0.050885 0.918132 0.183 Uiso 1 1 calc R U . . .
H18B H -0.362194 0.097240 0.944331 0.183 Uiso 1 1 calc R U . . .
H18C H -0.314609 0.122582 0.901661 0.183 Uiso 1 1 calc R U . . .
C37 C 0.3318(10) 0.3035(9) 1.0910(5) 0.150(3) Uani 1 1 d D U . . .
H37A H 0.345930 0.258196 1.090627 0.224 Uiso 1 1 calc R U . . .
H37B H 0.335386 0.316832 1.120093 0.224 Uiso 1 1 calc R U . . .
H37C H 0.369931 0.324197 1.071116 0.224 Uiso 1 1 calc R U . . .
C38 C -0.0562(12) 0.8547(6) 0.6234(7) 0.191(4) Uani 1 1 d D U . . .
C39 C -0.1496(10) 0.2182(7) 1.0210(4) 0.128(3) Uani 1 1 d . U . . .
H39A H -0.140278 0.201887 1.050410 0.192 Uiso 1 1 calc R U . . .
H39B H -0.192744 0.253660 1.021539 0.192 Uiso 1 1 calc R U . . .
H39C H -0.099186 0.231960 1.007362 0.192 Uiso 1 1 calc R U . . .
C44 C 0.2043(12) 0.2178(8) 1.0906(5) 0.158(3) Uani 1 1 d D U . . .
H44A H 0.195193 0.210830 1.121822 0.238 Uiso 1 1 calc R U . . .
H44B H 0.262361 0.207241 1.082298 0.238 Uiso 1 1 calc R U . . .
H44C H 0.172242 0.191294 1.076130 0.238 Uiso 1 1 calc R U . . .
C57 C -0.3038(9) 0.2269(8) 0.9678(5) 0.135(3) Uani 1 1 d . U . . .
H57A H -0.330776 0.228103 0.940784 0.203 Uiso 1 1 calc R U . . .
H57B H -0.274285 0.263435 0.967990 0.203 Uiso 1 1 calc R U . . .
H57C H -0.344762 0.227282 0.991997 0.203 Uiso 1 1 calc R U . . .
C58 C 0.0295(10) 0.2855(9) 1.0600(5) 0.144(3) Uani 1 1 d . U . . .
H58A H 0.017865 0.285994 1.029708 0.216 Uiso 1 1 calc R U . . .
H58B H -0.016592 0.308490 1.076019 0.216 Uiso 1 1 calc R U . . .
H58C H 0.037662 0.242252 1.071856 0.216 Uiso 1 1 calc R U . . .
C92 C 0.1060(9) -0.0607(8) 0.5060(5) 0.134(3) Uani 1 1 d . U . . .
H92A H 0.074665 -0.019138 0.504891 0.202 Uiso 1 1 calc R U . . .
H92B H 0.086648 -0.085227 0.531258 0.202 Uiso 1 1 calc R U . . .
H92C H 0.098892 -0.081781 0.479947 0.202 Uiso 1 1 calc R U . . .
C166 C 0.1914(11) 0.0257(8) 0.4536(5) 0.141(3) Uani 1 1 d . U . . .
H16A H 0.139149 0.042604 0.467645 0.212 Uiso 1 1 calc R U . . .
H16B H 0.181290 0.002298 0.429108 0.212 Uiso 1 1 calc R U . . .
H16C H 0.222453 0.060144 0.443431 0.212 Uiso 1 1 calc R U . . .

loop_
_atom_site_aniso_label
_atom_site_aniso_U_11
_atom_site_aniso_U_22
_atom_site_aniso_U_33
_atom_site_aniso_U_23
_atom_site_aniso_U_13
_atom_site_aniso_U_12
S1 0.137(3) 0.173(4) 0.126(3) 0.026(3) 0.024(2) -0.025(3)
F1 0.122(7) 0.58(3) 0.117(7) 0.038(10) 0.027(5) 0.043(10)
Rh02 0.0498(3) 0.0494(3) 0.0524(3) -0.0020(2) -0.0016(2) 0.0029(2)
F2 0.27(2) 0.61(3) 0.239(18) -0.077(17) -0.077(14) 0.03(2)
O2 0.179(10) 0.176(11) 0.198(11) 0.060(8) 0.076(9) -0.004(8)
Rh03 0.0508(3) 0.0821(4) 0.0545(3) -0.0088(3) -0.0082(2) -0.0129(3)
F3 0.173(11) 0.48(2) 0.193(12) 0.177(14) 0.045(8) 0.098(12)
O3 0.234(17) 0.52(3) 0.31(2) -0.189(19) -0.057(13) -0.169(19)
Rh04 0.0379(3) 0.0997(5) 0.0564(3) 0.0259(3) 0.0019(2) -0.0016(3)
Rh05 0.0355(3) 0.1162(7) 0.2391(12) 0.1196(8) 0.0050(5) -0.0010(3)
Rh06 0.0963(6) 0.2308(13) 0.0598(4) -0.0472(6) 0.0144(4) -0.0623(7)
S007 0.0921(16) 0.0601(11) 0.0881(14) -0.0073(10) -0.0070(12) 0.0041(11)
S008 0.110(3) 0.198(4) 0.195(4) 0.078(3) -0.064(3) -0.089(3)
O00A 0.044(2) 0.048(2) 0.062(3) -0.0020(19) -0.0064(19) -0.0049(18)
O00B 0.048(2) 0.050(2) 0.050(2) -0.0007(18) 0.0013(18) -0.0069(18)
O00C 0.039(2) 0.058(2) 0.052(2) 0.0031(19) -0.0011(18) -0.0045(18)
O00D 0.052(3) 0.051(3) 0.062(3) 0.015(2) -0.005(2) -0.006(2)
O00E 0.045(2) 0.073(3) 0.049(2) 0.006(2) -0.0073(18) -0.010(2)
O00F 0.059(3) 0.057(3) 0.063(3) 0.000(2) -0.005(2) 0.004(2)
O00G 0.042(2) 0.082(3) 0.062(2) 0.000(2) -0.0046(19) -0.020(2)
O00H 0.061(3) 0.085(4) 0.063(3) 0.020(3) 0.010(2) -0.011(3)
O00I 0.056(3) 0.053(3) 0.060(3) -0.008(2) 0.000(2) -0.006(2)
O00J 0.046(3) 0.081(3) 0.072(3) 0.018(3) -0.016(2) -0.013(2)
O00K 0.042(2) 0.086(3) 0.065(3) 0.023(3) -0.002(2) -0.003(2)
N00L 0.036(2) 0.047(2) 0.054(3) -0.004(2) -0.003(2) -0.007(2)
O00M 0.050(3) 0.081(4) 0.065(3) 0.008(3) 0.002(2) 0.008(2)
O00N 0.042(2) 0.085(3) 0.065(3) 0.010(2) -0.003(2) 0.008(2)
N00O 0.037(2) 0.039(2) 0.059(3) 0.003(2) 0.000(2) -0.0048(19)
N00P 0.040(3) 0.056(3) 0.053(3) 0.004(2) -0.005(2) 0.002(2)
N00Q 0.058(3) 0.062(3) 0.046(3) 0.001(2) -0.010(2) 0.011(2)
O00R 0.052(3) 0.055(3) 0.113(5) 0.015(3) 0.001(3) -0.002(2)
N00S 0.036(3) 0.073(4) 0.064(3) 0.019(3) 0.002(2) -0.011(2)
O00T 0.043(3) 0.076(4) 0.105(4) 0.025(3) -0.010(3) -0.010(2)
O00U 0.065(3) 0.093(4) 0.085(4) -0.020(3) 0.013(3) -0.002(3)
O00V 0.056(3) 0.130(6) 0.077(4) 0.002(4) -0.010(3) -0.037(3)
N00W 0.049(3) 0.089(4) 0.054(3) -0.001(3) -0.014(2) -0.016(3)
N00X 0.048(3) 0.081(4) 0.069(3) 0.006(3) 0.006(2) -0.022(3)
N00Y 0.046(3) 0.079(4) 0.066(3) 0.012(3) -0.004(3) 0.001(3)
Rh1 0.0386(2) 0.0414(2) 0.0619(3) 0.0014(2) -0.0033(2) -0.00561(18)
O00Z 0.059(3) 0.116(5) 0.097(4) -0.016(4) -0.003(3) -0.019(3)
O010 0.051(3) 0.108(5) 0.117(5) -0.003(4) -0.022(3) 0.015(3)
C011 0.041(2) 0.047(2) 0.053(2) 0.002(2) 0.0007(19) -0.0060(19)
O012 0.064(3) 0.155(5) 0.062(3) 0.001(3) -0.010(3) -0.026(3)
O013 0.069(3) 0.087(4) 0.093(4) -0.029(3) -0.035(3) 0.016(3)
O014 0.105(5) 0.074(4) 0.079(4) -0.001(3) -0.005(3) -0.004(3)
C015 0.043(2) 0.046(2) 0.048(2) -0.0013(19) -0.0012(19) -0.0066(19)
C016 0.042(2) 0.046(2) 0.051(2) 0.0011(19) -0.0001(19) -0.0067(19)
C017 0.042(2) 0.050(2) 0.049(2) -0.0032(19) -0.0001(18) -0.0074(19)
N018 0.041(3) 0.056(3) 0.088(4) 0.018(3) 0.002(3) 0.001(2)
C019 0.044(2) 0.066(2) 0.048(2) 0.002(2) 0.0043(18) -0.0016(19)
C01A 0.042(2) 0.049(2) 0.049(2) -0.0038(18) 0.0027(18) -0.0082(18)
C01B 0.047(2) 0.065(2) 0.048(2) 0.002(2) 0.0029(19) -0.001(2)
C01C 0.041(2) 0.050(2) 0.050(2) -0.0028(19) 0.0022(19) -0.0069(19)
C01D 0.044(2) 0.049(2) 0.047(2) 0.0019(19) 0.0004(19) -0.0061(19)
C01E 0.041(2) 0.048(2) 0.047(2) -0.0016(18) 0.0008(18) -0.0069(18)
N01F 0.064(3) 0.084(5) 0.079(4) -0.011(3) -0.002(3) -0.010(3)
C1 0.095(9) 0.461(19) 0.086(8) 0.074(9) 0.019(5) 0.011(9)
C01G 0.043(2) 0.048(2) 0.052(2) -0.0060(19) 0.0024(18) -0.0062(19)
C01H 0.041(2) 0.050(2) 0.056(2) 0.002(2) -0.003(2) -0.006(2)
O01I 0.040(3) 0.144(4) 0.118(4) 0.076(4) -0.014(3) -0.009(3)
C01J 0.035(2) 0.049(2) 0.057(3) 0.005(2) 0.001(2) -0.008(2)
O01K 0.043(3) 0.084(4) 0.157(5) 0.038(4) 0.026(3) 0.007(3)
C01L 0.041(2) 0.046(2) 0.048(2) 0.0020(18) -0.0020(18) -0.0064(18)
C01M 0.044(2) 0.061(2) 0.065(2) 0.016(2) 0.001(2) -0.004(2)
C01N 0.044(2) 0.055(2) 0.067(2) 0.018(2) -0.004(2) -0.0119(19)
C01O 0.045(2) 0.055(2) 0.051(2) 0.002(2) -0.0071(19) -0.006(2)
C01P 0.046(2) 0.056(2) 0.049(2) -0.001(2) 0.0007(19) -0.0095(19)
C01Q 0.049(2) 0.067(2) 0.044(2) -0.002(2) -0.002(2) 0.004(2)
F01R 0.175(7) 0.133(6) 0.079(3) 0.026(3) 0.008(4) 0.041(5)
F01S 0.101(5) 0.183(7) 0.139(6) 0.040(6) -0.016(4) -0.037(5)
O1 0.251(18) 0.35(2) 0.39(3) 0.164(16) 0.123(18) -0.096(14)
C01T 0.040(2) 0.053(2) 0.055(2) -0.003(2) 0.000(2) -0.008(2)
C01U 0.045(2) 0.057(2) 0.049(2) 0.000(2) 0.0015(19) -0.011(2)
C01V 0.041(2) 0.055(2) 0.050(2) -0.0051(19) 0.0030(18) -0.0051(19)
C01W 0.040(2) 0.048(2) 0.050(2) -0.0052(18) 0.0013(18) -0.0051(18)
C01X 0.048(2) 0.062(2) 0.070(2) 0.009(2) 0.009(2) -0.005(2)
C01Y 0.036(2) 0.047(2) 0.055(3) -0.001(2) -0.002(2) -0.008(2)
O01Z 0.130(6) 0.086(4) 0.112(5) -0.026(4) -0.043(5) 0.023(4)
C020 0.044(2) 0.064(2) 0.051(2) 0.006(2) 0.0064(19) -0.0037(19)
F021 0.169(7) 0.095(4) 0.124(5) 0.022(4) 0.033(5) 0.062(4)
C022 0.047(2) 0.055(2) 0.054(2) -0.003(2) 0.0058(19) -0.009(2)
C023 0.044(2) 0.059(2) 0.069(2) 0.017(2) 0.0025(19) -0.006(2)
C024 0.050(2) 0.067(2) 0.053(2) -0.002(2) 0.002(2) 0.000(2)
C025 0.048(2) 0.066(2) 0.045(2) 0.002(2) 0.001(2) 0.002(2)
C026 0.050(2) 0.066(2) 0.047(2) 0.000(2) 0.001(2) 0.002(2)
C027 0.048(2) 0.073(3) 0.061(2) 0.015(2) -0.004(2) -0.006(2)
C028 0.040(2) 0.050(2) 0.048(2) -0.0056(18) 0.0027(18) -0.0070(18)
C029 0.044(3) 0.084(3) 0.062(3) 0.017(3) -0.003(2) -0.012(3)
C02A 0.053(2) 0.063(3) 0.072(2) 0.004(2) 0.004(2) -0.007(2)
C02B 0.047(2) 0.068(2) 0.053(2) 0.000(2) -0.002(2) -0.011(2)
C02C 0.045(2) 0.065(2) 0.053(2) 0.009(2) 0.004(2) -0.006(2)
C02D 0.047(2) 0.066(2) 0.066(2) 0.016(2) -0.001(2) -0.004(2)
C02E 0.047(2) 0.061(3) 0.056(2) -0.001(2) 0.001(2) -0.014(2)
C02F 0.040(2) 0.048(2) 0.060(3) 0.002(2) 0.003(2) -0.006(2)
C02G 0.044(2) 0.065(2) 0.061(2) 0.012(2) 0.004(2) -0.008(2)
C02H 0.071(3) 0.055(3) 0.070(3) -0.012(2) 0.005(3) -0.003(3)
C02I 0.054(3) 0.067(3) 0.052(3) -0.001(2) -0.007(2) 0.009(2)
C02J 0.050(3) 0.065(3) 0.050(3) -0.002(2) -0.010(2) 0.008(2)
C02K 0.045(3) 0.053(3) 0.054(2) 0.002(2) -0.008(2) 0.002(2)
C02L 0.055(2) 0.074(3) 0.055(2) -0.009(2) -0.004(2) -0.004(2)
C02M 0.046(2) 0.055(3) 0.054(2) 0.001(2) 0.001(2) -0.006(2)
C02N 0.046(2) 0.064(2) 0.061(2) 0.006(2) 0.006(2) -0.004(2)
C02O 0.046(2) 0.057(2) 0.071(2) 0.016(2) 0.001(2) -0.007(2)
C02P 0.052(3) 0.058(3) 0.058(3) 0.006(2) 0.005(2) -0.011(2)
C02Q 0.046(3) 0.057(3) 0.062(3) -0.004(2) -0.006(2) -0.009(2)
C02R 0.054(2) 0.064(3) 0.071(3) 0.004(2) 0.005(2) -0.007(2)
C02S 0.044(2) 0.055(2) 0.053(2) -0.0052(19) 0.0030(18) -0.0082(19)
C02T 0.051(2) 0.063(2) 0.066(2) 0.018(2) -0.008(2) -0.015(2)
C02U 0.040(2) 0.051(2) 0.049(2) -0.0065(18) 0.0000(18) -0.0083(18)
C02V 0.049(2) 0.089(3) 0.052(2) 0.014(2) 0.004(2) 0.000(2)
C02W 0.040(3) 0.057(3) 0.060(3) 0.003(2) -0.007(2) -0.005(2)
C02X 0.053(2) 0.073(3) 0.052(2) -0.002(2) -0.006(2) 0.002(2)
C02Y 0.048(3) 0.089(3) 0.055(3) 0.001(3) -0.010(2) -0.008(2)
C02Z 0.059(3) 0.071(3) 0.068(3) 0.010(2) -0.008(2) -0.020(2)
O030 0.091(5) 0.143(7) 0.132(7) -0.032(6) 0.027(4) -0.026(5)
C031 0.045(2) 0.057(2) 0.068(2) 0.013(2) 0.005(2) -0.005(2)
O032 0.070(4) 0.126(5) 0.093(3) -0.043(4) 0.011(3) -0.018(3)
C033 0.047(2) 0.058(3) 0.061(3) 0.000(2) 0.004(2) -0.012(2)
C034 0.044(2) 0.056(2) 0.056(2) -0.004(2) 0.0058(19) -0.0119(19)
C035 0.049(2) 0.065(2) 0.060(2) 0.003(2) 0.006(2) -0.013(2)
C036 0.044(2) 0.059(2) 0.067(2) 0.010(2) 0.005(2) -0.003(2)
C037 0.047(3) 0.067(3) 0.067(3) -0.002(3) -0.005(2) -0.004(2)
C038 0.060(3) 0.074(3) 0.074(3) -0.003(3) 0.002(2) -0.009(3)
N039 0.076(4) 0.125(6) 0.064(4) -0.020(4) -0.016(3) -0.025(4)
C03A 0.046(2) 0.063(2) 0.071(2) 0.015(2) 0.004(2) -0.001(2)
C03B 0.054(3) 0.071(3) 0.065(3) -0.006(3) -0.016(2) -0.002(2)
C03C 0.049(2) 0.090(2) 0.052(2) 0.014(2) 0.006(2) -0.003(2)
C03D 0.046(3) 0.071(3) 0.067(3) 0.011(2) 0.005(2) -0.021(2)
C03E 0.046(2) 0.071(3) 0.070(3) 0.015(2) -0.003(2) -0.004(2)
C03F 0.043(3) 0.074(3) 0.066(3) 0.016(2) 0.004(2) -0.013(2)
C03G 0.047(2) 0.057(2) 0.054(2) 0.000(2) 0.0057(19) -0.011(2)
C03H 0.044(2) 0.063(2) 0.066(2) 0.009(2) 0.008(2) -0.003(2)
C03I 0.050(2) 0.056(2) 0.072(2) 0.011(2) 0.005(2) -0.004(2)
C03J 0.043(3) 0.077(3) 0.065(3) 0.013(3) -0.006(2) -0.015(2)
C03K 0.045(3) 0.064(3) 0.062(3) 0.000(2) -0.011(2) -0.008(2)
C03L 0.052(2) 0.066(3) 0.059(3) 0.000(2) 0.007(2) -0.011(2)
C03M 0.060(3) 0.060(3) 0.097(3) 0.020(3) -0.001(3) -0.015(2)
C03N 0.048(2) 0.086(2) 0.053(2) 0.009(2) 0.005(2) -0.002(2)
C03O 0.062(2) 0.074(3) 0.074(3) -0.004(2) 0.004(2) -0.007(2)
C03P 0.060(2) 0.061(2) 0.077(2) 0.008(2) 0.010(2) -0.002(2)
N03Q 0.037(3) 0.089(4) 0.146(6) 0.066(4) 0.010(3) 0.009(3)
C03R 0.085(3) 0.056(3) 0.077(3) -0.001(3) -0.004(3) 0.017(3)
C03S 0.050(2) 0.069(3) 0.061(2) 0.002(2) 0.002(2) -0.016(2)
C03T 0.049(3) 0.092(3) 0.054(3) 0.002(3) -0.011(2) -0.003(3)
C03U 0.050(2) 0.076(3) 0.071(3) 0.012(2) -0.005(2) -0.001(2)
C03V 0.047(3) 0.078(3) 0.065(3) 0.012(3) -0.003(2) -0.020(2)
C03W 0.053(2) 0.089(2) 0.056(2) 0.002(2) 0.006(2) -0.001(2)
C03X 0.044(2) 0.064(2) 0.063(3) 0.013(2) 0.006(2) -0.005(2)
C03Y 0.048(2) 0.063(2) 0.077(2) 0.021(2) 0.004(2) -0.007(2)
C03Z 0.069(3) 0.078(3) 0.071(3) 0.009(3) -0.009(3) -0.024(3)
C040 0.040(3) 0.083(3) 0.102(3) 0.036(3) 0.001(3) 0.004(3)
C041 0.060(2) 0.067(3) 0.084(3) 0.013(2) 0.015(2) 0.000(2)
C042 0.053(3) 0.088(3) 0.063(3) 0.010(3) -0.008(2) 0.000(3)
C043 0.072(3) 0.051(3) 0.095(4) 0.007(3) 0.002(3) -0.016(3)
C044 0.046(2) 0.066(2) 0.078(3) 0.014(2) 0.005(2) -0.004(2)
C045 0.054(3) 0.091(3) 0.060(3) 0.015(3) 0.006(2) 0.002(3)
C046 0.052(3) 0.071(3) 0.073(3) -0.003(3) -0.009(3) -0.009(3)
C047 0.051(2) 0.094(2) 0.054(2) 0.008(2) 0.003(2) -0.005(2)
C048 0.070(3) 0.058(3) 0.072(3) -0.012(3) 0.004(3) 0.006(3)
C049 0.075(4) 0.060(4) 0.079(4) -0.015(3) 0.002(3) -0.005(3)
C04A 0.063(3) 0.055(3) 0.095(3) 0.019(3) 0.002(3) -0.007(3)
C04B 0.071(3) 0.061(3) 0.088(3) 0.017(3) 0.002(3) -0.015(3)
C04C 0.049(2) 0.070(2) 0.078(2) 0.026(2) -0.005(2) -0.013(2)
C04D 0.045(2) 0.071(3) 0.081(3) 0.017(2) 0.000(2) 0.002(2)
C04E 0.043(2) 0.064(3) 0.075(3) 0.018(2) 0.005(2) -0.007(2)
C04F 0.081(3) 0.053(3) 0.076(3) -0.003(3) 0.009(3) 0.003(3)
C04G 0.053(3) 0.094(3) 0.061(3) -0.012(3) -0.008(3) -0.014(3)
C04H 0.069(3) 0.068(3) 0.080(3) -0.009(3) -0.004(3) 0.014(3)
C04I 0.037(3) 0.074(3) 0.101(3) 0.034(3) 0.006(3) 0.006(2)
C04J 0.055(2) 0.087(2) 0.058(2) 0.005(2) 0.008(2) -0.002(2)
C04L 0.051(3) 0.072(3) 0.071(3) 0.008(3) 0.009(2) -0.021(2)
C04M 0.072(3) 0.057(3) 0.093(3) 0.018(3) 0.015(3) -0.009(3)
C04N 0.041(3) 0.071(3) 0.093(3) 0.025(3) 0.003(3) 0.001(2)
C04O 0.059(3) 0.072(3) 0.064(3) 0.003(3) 0.011(2) -0.014(3)
C04P 0.054(2) 0.064(3) 0.085(3) 0.018(2) 0.010(2) -0.004(2)
C04Q 0.072(3) 0.096(3) 0.070(3) -0.024(3) -0.005(3) -0.009(3)
C04R 0.047(2) 0.062(2) 0.069(2) 0.006(2) 0.004(2) -0.005(2)
C04S 0.042(3) 0.076(3) 0.112(3) 0.039(3) 0.006(3) 0.008(2)
C04T 0.049(2) 0.091(2) 0.053(2) 0.013(2) 0.003(2) 0.000(2)
C04U 0.049(2) 0.065(2) 0.063(2) 0.000(2) 0.005(2) -0.012(2)
C04V 0.080(3) 0.123(4) 0.061(3) 0.018(3) 0.009(3) -0.029(3)
C04W 0.069(3) 0.069(3) 0.079(3) 0.002(2) 0.010(2) -0.001(2)
C04X 0.059(3) 0.093(3) 0.065(3) 0.016(3) 0.008(3) 0.007(3)
C04Z 0.049(3) 0.097(3) 0.063(3) -0.005(3) -0.010(3) -0.009(3)
C050 0.049(3) 0.094(3) 0.061(3) -0.004(3) -0.011(3) -0.003(3)
C051 0.054(2) 0.096(3) 0.058(2) 0.013(2) 0.000(2) 0.002(2)
C052 0.070(3) 0.083(3) 0.079(3) -0.017(3) -0.003(3) -0.008(3)
C053 0.056(2) 0.078(3) 0.076(3) 0.021(2) -0.013(2) -0.019(2)
C054 0.051(2) 0.070(2) 0.071(2) 0.022(2) -0.007(2) -0.018(2)
C055 0.057(2) 0.083(2) 0.065(2) 0.001(2) 0.011(2) 0.001(2)
C056 0.064(2) 0.096(3) 0.063(2) -0.008(2) 0.009(2) -0.004(2)
C057 0.055(3) 0.101(3) 0.063(3) 0.017(3) 0.003(2) 0.009(3)
C058 0.062(3) 0.084(3) 0.072(3) 0.004(2) 0.009(2) 0.002(2)
C059 0.074(4) 0.073(4) 0.083(4) -0.020(4) 0.019(4) -0.008(4)
C05A 0.080(3) 0.136(4) 0.066(3) 0.015(3) 0.010(3) -0.042(3)
C05B 0.063(2) 0.085(3) 0.067(3) -0.003(2) 0.011(2) 0.000(2)
C05C 0.045(3) 0.093(4) 0.107(4) 0.035(3) 0.004(3) 0.006(3)
C05D 0.050(3) 0.097(4) 0.125(4) 0.054(3) 0.004(3) 0.011(3)
O05E 0.118(6) 0.128(7) 0.244(13) 0.020(7) -0.071(7) -0.035(5)
C05F 0.091(4) 0.120(4) 0.063(3) 0.015(3) 0.016(3) -0.037(3)
C05G 0.067(3) 0.082(3) 0.075(3) 0.015(3) -0.013(3) -0.025(3)
C05H 0.053(3) 0.072(3) 0.070(3) 0.003(3) 0.010(2) -0.015(3)
C05I 0.070(3) 0.076(3) 0.089(3) 0.007(3) 0.019(3) 0.001(3)
C05K 0.074(3) 0.088(3) 0.078(3) -0.007(3) 0.011(3) -0.004(3)
C05M 0.106(4) 0.112(4) 0.088(4) -0.042(3) -0.009(3) -0.002(3)
C05O 0.072(4) 0.072(4) 0.115(5) 0.026(4) 0.002(4) 0.008(3)
C05P 0.120(4) 0.119(4) 0.090(4) -0.042(3) 0.006(3) -0.010(4)
C05Q 0.068(3) 0.088(3) 0.072(3) -0.019(3) -0.004(3) -0.009(3)
C05R 0.097(6) 0.090(6) 0.083(5) 0.022(5) 0.009(5) 0.006(5)
O05S 0.180(9) 0.142(8) 0.219(11) 0.035(8) 0.019(9) -0.074(8)
C05T 0.073(3) 0.086(3) 0.083(3) 0.000(3) 0.011(3) 0.008(3)
C05U 0.089(4) 0.132(4) 0.078(4) 0.012(3) 0.028(3) -0.019(3)
C05W 0.081(3) 0.083(3) 0.092(3) 0.002(3) 0.022(3) 0.002(3)
C05X 0.081(3) 0.084(3) 0.086(3) -0.003(3) 0.011(3) 0.002(3)
C05Z 0.111(6) 0.063(4) 0.111(5) -0.008(4) 0.001(5) -0.026(4)
C060 0.072(3) 0.099(4) 0.076(3) -0.012(3) -0.012(3) -0.010(3)
C061 0.084(3) 0.113(4) 0.068(3) -0.015(3) -0.008(3) -0.016(3)
C062 0.068(3) 0.096(4) 0.074(3) -0.016(3) -0.007(3) -0.012(3)
C065 0.105(5) 0.063(4) 0.095(5) 0.001(4) 0.021(4) -0.011(4)
C066 0.083(3) 0.080(3) 0.086(3) 0.002(3) 0.012(3) -0.002(3)
C067 0.109(5) 0.087(5) 0.088(4) 0.012(4) -0.010(4) 0.020(5)
C068 0.134(4) 0.126(5) 0.086(4) -0.040(3) -0.014(4) -0.002(4)
C069 0.104(5) 0.093(5) 0.087(4) 0.021(4) -0.005(4) -0.018(4)
C06A 0.107(4) 0.123(4) 0.099(4) -0.053(3) -0.015(3) -0.014(3)
C06B 0.138(4) 0.187(5) 0.077(3) -0.036(4) 0.007(4) -0.030(4)
C06C 0.133(4) 0.183(5) 0.083(4) -0.030(4) 0.020(4) -0.023(4)
C06D 0.073(4) 0.108(4) 0.236(6) 0.091(4) -0.005(4) -0.006(3)
C06E 0.096(5) 0.083(5) 0.112(5) 0.015(4) 0.034(4) -0.001(4)
C06F 0.129(4) 0.110(4) 0.096(4) -0.040(3) -0.001(4) -0.017(4)
C06G 0.067(4) 0.091(5) 0.130(6) 0.026(5) -0.013(4) -0.025(4)
C06I 0.143(5) 0.189(5) 0.087(4) -0.037(4) 0.011(4) -0.027(4)
C06J 0.075(4) 0.120(4) 0.236(5) 0.095(4) -0.006(4) -0.020(4)
C06L 0.096(4) 0.130(4) 0.072(3) 0.006(3) 0.018(3) -0.025(3)
C06M 0.073(4) 0.093(5) 0.106(5) -0.009(4) -0.014(4) 0.014(4)
C06N 0.073(3) 0.117(4) 0.223(5) 0.097(4) -0.005(4) -0.007(3)
F06O 0.164(9) 0.097(6) 0.66(3) 0.083(11) 0.111(14) 0.000(6)
C06Q 0.111(6) 0.131(6) 0.248(7) 0.083(5) -0.013(6) -0.006(6)
F06R 0.323(19) 0.172(12) 0.384(12) -0.065(10) -0.095(15) -0.063(11)
C06S 0.148(5) 0.192(5) 0.084(4) -0.028(4) 0.017(4) -0.025(4)
C06V 0.123(5) 0.135(6) 0.123(6) -0.039(5) -0.008(5) 0.016(5)
C06Y 0.141(5) 0.191(5) 0.083(4) -0.039(4) 0.013(4) -0.026(4)
C06Z 0.103(7) 0.164(8) 0.226(6) 0.096(6) -0.001(6) -0.013(6)
C071 0.106(5) 0.156(6) 0.078(5) 0.028(5) -0.017(4) -0.030(5)
C072 0.081(4) 0.122(6) 0.214(7) 0.074(6) -0.001(5) -0.026(4)
C074 0.149(6) 0.194(7) 0.111(6) -0.034(6) 0.010(6) -0.018(6)
C076 0.079(4) 0.125(4) 0.232(5) 0.099(4) -0.005(4) -0.013(4)
C078 0.076(4) 0.116(6) 0.236(7) 0.072(6) 0.001(5) 0.002(5)
C07B 0.149(7) 0.129(5) 0.095(6) 0.022(5) 0.020(5) -0.028(5)
O07C 0.175(13) 0.42(2) 0.188(9) 0.108(10) -0.052(10) -0.001(15)
C07E 0.083(5) 0.140(6) 0.227(7) 0.092(6) -0.019(5) 0.001(5)
F07G 0.127(7) 0.208(10) 0.58(2) 0.202(12) 0.031(11) 0.046(8)
C07K 0.150(6) 0.187(6) 0.102(6) -0.046(5) 0.003(6) -0.026(6)
C07N 0.086(4) 0.116(4) 0.247(5) 0.087(4) -0.007(4) -0.007(4)
C07O 0.152(7) 0.118(5) 0.130(6) -0.023(5) 0.007(6) -0.018(5)
C17 0.146(6) 0.149(7) 0.113(6) -0.032(5) 0.035(5) -0.016(6)
C18 0.098(5) 0.168(6) 0.103(5) 0.010(5) -0.001(4) -0.043(5)
C37 0.159(6) 0.206(8) 0.087(6) -0.024(6) -0.017(5) -0.019(6)
C38 0.116(7) 0.127(6) 0.312(9) 0.082(7) 0.009(8) -0.003(6)
C39 0.138(6) 0.148(6) 0.098(5) -0.009(5) 0.012(5) -0.028(6)
C44 0.170(7) 0.198(6) 0.107(6) -0.025(6) -0.001(6) -0.018(6)
C57 0.118(6) 0.158(6) 0.115(6) 0.007(6) 0.032(5) 0.010(5)
C58 0.134(5) 0.187(6) 0.110(5) -0.023(6) 0.026(5) -0.028(5)
C92 0.126(5) 0.156(6) 0.133(6) -0.059(5) -0.026(5) -0.025(5)
C166 0.160(7) 0.161(6) 0.102(5) -0.027(5) -0.028(5) 0.008(6)

loop_
_atom_type_symbol
_atom_type_description
_atom_type_scat_dispersion_real
_atom_type_scat_dispersion_imag
_atom_type_scat_source
C C 0.0137 0.0067 'International Tables Vol C Tables 4.2.6.8 and 6.1.1.4'
F F 0.0583 0.0400 'International Tables Vol C Tables 4.2.6.8 and 6.1.1.4'
H H 0.0000 0.0000 'International Tables Vol C Tables 4.2.6.8 and 6.1.1.4'
N N 0.0241 0.0134 'International Tables Vol C Tables 4.2.6.8 and 6.1.1.4'
O O 0.0389 0.0241 'International Tables Vol C Tables 4.2.6.8 and 6.1.1.4'
Rh Rh -0.0161 2.8414 'International Tables Vol C Tables 4.2.6.8 and 6.1.1.4'
S S 0.2925 0.4295 'International Tables Vol C Tables 4.2.6.8 and 6.1.1.4'

loop_
_geom_angle_atom_site_label_1
_geom_angle_atom_site_label_2
_geom_angle_atom_site_label_3
_geom_angle
_geom_angle_site_symmetry_1
_geom_angle_site_symmetry_3
_geom_angle_publ_flag
O2 S1 O3 111.1(7) . . ?
O2 S1 C1 106.9(7) . . ?
O3 S1 C1 87.4(11) . . ?
O1 S1 O2 122.6(8) . . ?
O1 S1 O3 116.9(8) . . ?
O1 S1 C1 105.0(12) . . ?
O00B Rh02 N00P 85.99(19) . . ?
O00B Rh02 C02H 104.0(3) . . ?
O00B Rh02 C03R 121.3(3) . . ?
O00B Rh02 C048 140.7(3) . . ?
O00B Rh02 C04F 95.1(3) . . ?
O00B Rh02 C04H 159.2(3) . . ?
O00C Rh02 O00B 82.22(17) . . ?
O00C Rh02 N00P 85.0(2) . . ?
O00C Rh02 C02H 106.5(3) . . ?
O00C Rh02 C03R 156.1(3) . . ?
O00C Rh02 C048 95.1(3) . . ?
O00C Rh02 C04F 144.5(3) . . ?
O00C Rh02 C04H 117.6(3) . . ?
N00P Rh02 C02H 165.4(3) . . ?
N00P Rh02 C03R 100.1(3) . . ?
N00P Rh02 C048 133.0(3) . . ?
N00P Rh02 C04F 130.3(3) . . ?
N00P Rh02 C04H 101.1(3) . . ?
C02H Rh02 C03R 65.8(3) . . ?
C02H Rh02 C048 39.1(3) . . ?
C02H Rh02 C04F 39.6(3) . . ?
C02H Rh02 C04H 65.9(3) . . ?
C03R Rh02 C048 64.3(3) . . ?
C03R Rh02 C04F 39.0(4) . . ?
C04F Rh02 C048 65.0(3) . . ?
C04H Rh02 C03R 38.6(4) . . ?
C04H Rh02 C048 38.5(3) . . ?
C04H Rh02 C04F 65.4(4) . . ?
O00E Rh03 O00G 82.47(18) . . ?
O00E Rh03 N00W 86.1(2) . . ?
O00E Rh03 C05M 102.1(4) . . ?
O00E Rh03 C05P 97.1(4) . . ?
O00E Rh03 C068 121.0(5) . . ?
O00E Rh03 C06A 156.7(4) . . ?
O00E Rh03 C06F 138.0(4) . . ?
O00G Rh03 N00W 85.4(2) . . ?
O00G Rh03 C05M 111.1(4) . . ?
O00G Rh03 C05P 149.6(4) . . ?
O00G Rh03 C068 156.2(5) . . ?
O00G Rh03 C06A 119.7(5) . . ?
O00G Rh03 C06F 96.6(4) . . ?
N00W Rh03 C05P 125.0(4) . . ?
N00W Rh03 C068 99.3(4) . . ?
C05M Rh03 N00W 162.2(4) . . ?
C05M Rh03 C05P 39.0(5) . . ?
C05M Rh03 C068 62.9(5) . . ?
C05M Rh03 C06F 39.1(5) . . ?
C05P Rh03 C068 34.3(5) . . ?
C06A Rh03 N00W 101.8(4) . . ?
C06A Rh03 C05M 64.8(5) . . ?
C06A Rh03 C05P 60.4(5) . . ?
C06A Rh03 C068 36.5(5) . . ?
C06A Rh03 C06F 40.0(5) . . ?
C06F Rh03 N00W 135.9(4) . . ?
C06F Rh03 C05P 63.6(5) . . ?
C06F Rh03 C068 63.9(5) . . ?
O00K Rh04 N00S 85.1(2) . . ?
O00K Rh04 C04V 95.8(3) . . ?
O00K Rh04 C05A 142.4(3) . . ?
O00K Rh04 C05F 103.3(3) . . ?
O00K Rh04 C05U 153.6(3) . . ?
O00K Rh04 C06L 116.8(3) . . ?
O00N Rh04 O00K 82.3(2) . . ?
O00N Rh04 N00S 85.3(2) . . ?
O00N Rh04 C04V 122.4(3) . . ?
O00N Rh04 C05A 135.1(3) . . ?
O00N Rh04 C05F 160.0(3) . . ?
O00N Rh04 C05U 101.1(3) . . ?
O00N Rh04 C06L 93.4(3) . . ?
N00S Rh04 C04V 152.2(3) . . ?
N00S Rh04 C05U 121.2(3) . . ?
N00S Rh04 C06L 157.8(3) . . ?
C04V Rh04 C06L 37.0(2) . . ?
C05A Rh04 N00S 99.5(3) . . ?
C05A Rh04 C04V 63.4(4) . . ?
C05A Rh04 C05U 38.9(3) . . ?
C05A Rh04 C06L 66.1(4) . . ?
C05F Rh04 N00S 114.1(3) . . ?
C05F Rh04 C04V 38.6(2) . . ?
C05F Rh04 C05A 40.7(3) . . ?
C05F Rh04 C05U 65.4(4) . . ?
C05F Rh04 C06L 66.9(4) . . ?
C05U Rh04 C04V 60.0(4) . . ?
C05U Rh04 C06L 37.4(2) . . ?
O01I Rh05 O01K 83.0(3) . . ?
O01I Rh05 N03Q 86.4(3) . . ?
O01I Rh05 C06D 154.6(5) . . ?
O01I Rh05 C06J 103.9(4) . . ?
O01I Rh05 C06N 116.3(5) . . ?
O01I Rh05 C076 92.8(4) . . ?
O01K Rh05 N03Q 86.3(3) . . ?
O01K Rh05 C06D 122.1(5) . . ?
O01K Rh05 C06J 109.2(5) . . ?
O01K Rh05 C06N 160.2(5) . . ?
O01K Rh05 C076 145.2(4) . . ?
N03Q Rh05 C06D 98.6(3) . . ?
N03Q Rh05 C06N 98.6(4) . . ?
N03Q Rh05 C076 128.1(5) . . ?
C06D Rh05 C06N 38.3(3) . . ?
C06D Rh05 C076 64.5(5) . . ?
C06J Rh05 N03Q 162.1(4) . . ?
C06J Rh05 C06D 66.0(4) . . ?
C06J Rh05 C06N 63.8(5) . . ?
C06J Rh05 C076 38.3(3) . . ?
C06N Rh05 C076 37.3(3) . . ?
C07N Rh05 O01I 141.6(4) . . ?
C07N Rh05 O01K 98.6(5) . . ?
C07N Rh05 N03Q 131.9(4) . . ?
C07N Rh05 C06D 39.4(3) . . ?
C07N Rh05 C06J 39.2(3) . . ?
C07N Rh05 C06N 63.9(5) . . ?
C07N Rh05 C076 64.3(5) . . ?
O012 Rh06 O032 82.9(3) . . ?
O012 Rh06 N039 85.6(3) . . ?
O012 Rh06 C06B 125.4(5) . . ?
O012 Rh06 C06C 112.2(5) . . ?
O012 Rh06 C06I 144.8(4) . . ?
O012 Rh06 C06Y 162.8(5) . . ?
O032 Rh06 N039 85.7(3) . . ?
O032 Rh06 C06B 151.2(5) . . ?
O032 Rh06 C06C 101.2(4) . . ?
O032 Rh06 C06I 88.9(4) . . ?
O032 Rh06 C06Y 113.3(5) . . ?
N039 Rh06 C06C 161.5(5) . . ?
N039 Rh06 C06I 128.0(5) . . ?
N039 Rh06 C06Y 100.8(5) . . ?
C06B Rh06 N039 100.3(4) . . ?
C06B Rh06 C06C 65.5(5) . . ?
C06B Rh06 C06I 65.1(5) . . ?
C06B Rh06 C06Y 38.0(3) . . ?
C06C Rh06 C06I 36.3(3) . . ?
C06C Rh06 C06Y 60.7(6) . . ?
C06S Rh06 O012 102.7(5) . . ?
C06S Rh06 O032 138.4(5) . . ?
C06S Rh06 N039 135.5(5) . . ?
C06S Rh06 C06B 39.7(3) . . ?
C06S Rh06 C06C 38.1(3) . . ?
C06S Rh06 C06I 62.7(6) . . ?
C06S Rh06 C06Y 61.6(6) . . ?
C06Y Rh06 C06I 36.8(3) . . ?
O014 S007 O030 112.9(5) . . ?
O014 S007 C05R 106.2(5) . . ?
O01Z S007 O014 117.7(5) . . ?
O01Z S007 O030 112.0(6) . . ?
O01Z S007 C05R 105.0(5) . . ?
O030 S007 C05R 101.0(6) . . ?
O05E S008 C38 102.0(8) . . ?
O05S S008 O05E 113.8(8) . . ?
O05S S008 O07C 120.9(11) . . ?
O05S S008 C38 102.9(10) . . ?
O07C S008 O05E 108.4(10) . . ?
O07C S008 C38 106.8(13) . . ?
C01N O00A Rh1 121.1(4) . . ?
C01G O00B Rh02 121.5(4) . . ?
C01W O00C Rh02 124.3(4) . . ?
C01V O00E Rh03 122.4(4) . . ?
C02S O00G Rh03 124.4(4) . . ?
C03I O00I Rh1 124.0(5) . . ?
C03C O00K Rh04 121.0(5) . . ?
C01Y N00L Rh1 121.0(4) . . ?
C02Q N00L Rh1 120.4(4) . . ?
C02Q N00L C01Y 118.6(6) . . ?
C04J O00N Rh04 124.8(5) . . ?
C011 N00O C01H 113.2(5) . . ?
C011 N00O C02F 122.9(5) . . ?
C01H N00O C02F 124.0(5) . . ?
C02K N00P Rh02 121.4(5) . . ?
C037 N00P Rh02 118.5(5) . . ?
C037 N00P C02K 119.9(6) . . ?
C026 N00Q C02I 123.1(6) . . ?
C02X N00Q C026 111.9(6) . . ?
C02X N00Q C02I 125.0(6) . . ?
C029 N00S Rh04 121.0(6) . . ?
C03F N00S Rh04 121.3(5) . . ?
C03F N00S C029 117.8(7) . . ?
C02Y N00W Rh03 121.7(5) . . ?
C02Y N00W C04G 117.8(7) . . ?
C04G N00W Rh03 120.4(6) . . ?
C035 N00X C03S 111.8(6) . . ?
C035 N00X C04L 125.0(6) . . ?
C03S N00X C04L 123.2(6) . . ?
C027 N00Y C042 123.1(7) . . ?
C03U N00Y C027 111.7(7) . . ?
C03U N00Y C042 125.0(6) . . ?
O00A Rh1 O00I 82.46(18) . . ?
O00A Rh1 N00L 85.96(18) . . ?
O00A Rh1 C03M 149.8(3) . . ?
O00A Rh1 C043 153.6(3) . . ?
O00A Rh1 C04A 113.7(3) . . ?
O00A Rh1 C04B 95.3(3) . . ?
O00A Rh1 C04M 111.8(3) . . ?
O00I Rh1 N00L 86.60(19) . . ?
O00I Rh1 C03M 127.7(3) . . ?
O00I Rh1 C043 97.3(3) . . ?
O00I Rh1 C04A 99.6(3) . . ?
O00I Rh1 C04B 132.8(3) . . ?
O00I Rh1 C04M 162.1(3) . . ?
N00L Rh1 C03M 95.7(3) . . ?
N00L Rh1 C043 120.5(3) . . ?
N00L Rh1 C04A 159.9(3) . . ?
N00L Rh1 C04B 140.5(3) . . ?
C03M Rh1 C04B 64.7(3) . . ?
C043 Rh1 C03M 38.3(3) . . ?
C043 Rh1 C04A 40.1(4) . . ?
C043 Rh1 C04B 65.5(4) . . ?
C04A Rh1 C03M 65.4(3) . . ?
C04A Rh1 C04B 38.6(4) . . ?
C04M Rh1 N00L 104.6(3) . . ?
C04M Rh1 C03M 38.7(4) . . ?
C04M Rh1 C043 65.1(4) . . ?
C04M Rh1 C04A 65.2(3) . . ?
C04M Rh1 C04B 38.7(3) . . ?
O00D C011 N00O 126.3(6) . . ?
O00D C011 C016 128.9(6) . . ?
N00O C011 C016 104.6(5) . . ?
C047 O012 Rh06 125.1(6) . . ?
C016 C015 C01H 108.7(5) . . ?
C016 C015 C01O 119.9(6) . . ?
C01O C015 C01H 131.4(6) . . ?
C015 C016 C011 108.0(5) . . ?
C01L C016 C011 129.2(6) . . ?
C01L C016 C015 122.8(6) . . ?
C01P C017 C01E 121.0(6) . . ?
C01P C017 C01U 118.1(6) . . ?
C01U C017 C01E 120.9(6) . . ?
C044 N018 C04E 112.3(6) . . ?
C044 N018 C04N 124.0(7) . . ?
C04E N018 C04N 123.7(7) . . ?
C01B C019 C020 119.6(7) . . ?
C024 C019 C01B 119.9(6) . . ?
C024 C019 C020 120.4(7) . . ?
C01C C01A C01T 119.7(6) . . ?
C01C C01A C01W 120.6(6) . . ?
C01T C01A C01W 119.6(6) . . ?
C019 C01B H01B 121.2 . . ?
C025 C01B C019 117.5(7) . . ?
C025 C01B H01B 121.2 . . ?
C01A C01C C01V 120.6(6) . . ?
C01A C01C C02M 119.8(6) . . ?
C02M C01C C01V 119.6(6) . . ?
C01E C01D H01D 118.8 . . ?
C01O C01D H01D 118.8 . . ?
C01O C01D C01E 122.4(6) . . ?
C01D C01E C017 121.3(6) . . ?
C01D C01E C01L 118.1(6) . . ?
C01L C01E C017 120.5(6) . . ?
C038 N01F C03O 112.7(7) . . ?
C038 N01F C052 124.6(7) . . ?
C03O N01F C052 122.7(7) . . ?
F1 C1 S1 121.5(9) . . ?
F1 C1 F2 105.0(9) . . ?
F1 C1 F3 104.7(9) . . ?
F2 C1 S1 103.3(13) . . ?
F3 C1 S1 117.4(10) . . ?
F3 C1 F2 102.6(9) . . ?
O00B C01G C022 116.1(6) . . ?
O00B C01G C028 125.1(6) . . ?
C028 C01G C022 118.8(6) . . ?
O00J C01H N00O 125.0(6) . . ?
O00J C01H C015 129.4(6) . . ?
N00O C01H C015 105.5(5) . . ?
C04C O01I Rh05 125.1(7) . . ?
C01Y C01J C02F 120.2(6) . . ?
C02W C01J C01Y 118.2(6) . . ?
C02W C01J C02F 121.6(6) . . ?
C04P O01K Rh05 121.8(6) . . ?
C016 C01L C01E 118.5(6) . . ?
C016 C01L H01L 120.8 . . ?
C01E C01L H01L 120.8 . . ?
C023 C01M H01M 120.5 . . ?
C02D C01M H01M 120.5 . . ?
C02D C01M C023 119.0(7) . . ?
O00A C01N C02O 125.6(7) . . ?
O00A C01N C02T 115.8(7) . . ?
C02O C01N C02T 118.4(6) . . ?
C015 C01O H01O 120.9 . . ?
C01D C01O C015 118.3(6) . . ?
C01D C01O H01O 120.9 . . ?
C017 C01P H01P 120.7 . . ?
C03G C01P C017 118.7(6) . . ?
C03G C01P H01P 120.7 . . ?
C025 C01Q C02L 120.9(6) . . ?
C025 C01Q C02X 107.7(6) . . ?
C02L C01Q C02X 131.4(7) . . ?
C01A C01T H01T 120.1 . . ?
C033 C01T C01A 119.9(6) . . ?
C033 C01T H01T 120.1 . . ?
C017 C01U H01U 118.8 . . ?
C02B C01U C017 122.5(6) . . ?
C02B C01U H01U 118.8 . . ?
O00E C01V C01C 115.9(6) . . ?
O00E C01V C02U 125.1(6) . . ?
C02U C01V C01C 119.0(6) . . ?
O00C C01W C01A 115.3(5) . . ?
O00C C01W C028 126.4(6) . . ?
C028 C01W C01A 118.3(6) . . ?
C02A C01X H01X 120.5 . . ?
C02A C01X C031 119.1(7) . . ?
C031 C01X H01X 120.5 . . ?
N00L C01Y C01J 122.2(6) . . ?
N00L C01Y H01Y 118.9 . . ?
C01J C01Y H01Y 118.9 . . ?
C02C C020 C019 121.5(7) . . ?
C02N C020 C019 119.7(7) . . ?
C02N C020 C02C 118.8(6) . . ?
C034 C022 C01G 120.8(6) . . ?
C034 C022 C03L 120.2(6) . . ?
C03L C022 C01G 118.9(6) . . ?
C01M C023 C031 120.3(6) . . ?
C01M C023 C03A 119.2(7) . . ?
C03A C023 C031 120.4(7) . . ?
C019 C024 H024 119.0 . . ?
C019 C024 C02L 122.1(7) . . ?
C02L C024 H024 119.0 . . ?
C01B C025 C01Q 122.3(7) . . ?
C01B C025 C026 128.9(7) . . ?
C01Q C025 C026 108.7(6) . . ?
O00F C026 N00Q 124.5(6) . . ?
O00F C026 C025 129.9(7) . . ?
N00Q C026 C025 105.3(6) . . ?
O00M C027 N00Y 124.1(8) . . ?
O00M C027 C02D 130.4(7) . . ?
N00Y C027 C02D 105.4(6) . . ?
C01G C028 C01W 120.1(6) . . ?
C01G C028 C02U 119.8(6) . . ?
C01W C028 C02U 119.9(6) . . ?
N00S C029 H029 118.5 . . ?
N00S C029 C03J 123.1(8) . . ?
C03J C029 H029 118.5 . . ?
C01X C02A C02R 121.7(8) . . ?
C01X C02A C03O 129.3(7) . . ?
C02R C02A C03O 108.9(7) . . ?
C01U C02B H02B 121.0 . . ?
C01U C02B C02E 117.9(7) . . ?
C02E C02B H02B 121.0 . . ?
C020 C02C H02C 118.8 . . ?
C02G C02C C020 122.3(7) . . ?
C02G C02C H02C 118.8 . . ?
C01M C02D C027 130.4(7) . . ?
C01M C02D C03E 121.1(8) . . ?
C03E C02D C027 108.4(7) . . ?
C02B C02E C03S 130.8(7) . . ?
C03G C02E C02B 120.4(6) . . ?
C03G C02E C03S 108.8(6) . . ?
N00O C02F C01J 111.1(5) . . ?
N00O C02F H02A 109.4 . . ?
N00O C02F H02D 109.4 . . ?
C01J C02F H02A 109.4 . . ?
C01J C02F H02D 109.4 . . ?
H02A C02F H02D 108.0 . . ?
C02C C02G H02G 120.9 . . ?
C02C C02G C03X 118.2(7) . . ?
C03X C02G H02G 120.9 . . ?
C048 C02H Rh02 71.2(4) . . ?
C048 C02H C049 125.6(8) . . ?
C048 C02H C04F 106.4(8) . . ?
C049 C02H Rh02 124.9(6) . . ?
C04F C02H Rh02 70.7(5) . . ?
C04F C02H C049 127.9(8) . . ?
N00Q C02I H02E 109.3 . . ?
N00Q C02I H02F 109.3 . . ?
N00Q C02I C02J 111.5(6) . . ?
H02E C02I H02F 108.0 . . ?
C02J C02I H02E 109.3 . . ?
C02J C02I H02F 109.3 . . ?
C02K C02J C02I 120.2(7) . . ?
C02K C02J C03B 117.4(7) . . ?
C03B C02J C02I 122.3(7) . . ?
N00P C02K C02J 122.8(7) . . ?
N00P C02K H02K 118.6 . . ?
C02J C02K H02K 118.6 . . ?
C01Q C02L C024 117.2(7) . . ?
C01Q C02L H02L 121.4 . . ?
C024 C02L H02L 121.4 . . ?
C01C C02M H02M 120.4 . . ?
C02P C02M C01C 119.3(6) . . ?
C02P C02M H02M 120.4 . . ?
C020 C02N H02N 120.8 . . ?
C03H C02N C020 118.4(7) . . ?
C03H C02N H02N 120.8 . . ?
C01N C02O C03I 120.6(7) . . ?
C01N C02O C03Y 120.6(7) . . ?
C03I C02O C03Y 118.6(7) . . ?
C02M C02P H02P 119.7 . . ?
C02M C02P C033 120.7(6) . . ?
C033 C02P H02P 119.7 . . ?
N00L C02Q H02Q 118.9 . . ?
N00L C02Q C03K 122.2(7) . . ?
C03K C02Q H02Q 118.9 . . ?
C02A C02R C038 107.9(7) . . ?
C04R C02R C02A 120.9(8) . . ?
C04R C02R C038 131.0(7) . . ?
O00G C02S C02U 126.1(6) . . ?
O00G C02S C034 115.3(6) . . ?
C02U C02S C034 118.5(6) . . ?
C02Z C02T C01N 119.8(7) . . ?
C054 C02T C01N 121.2(8) . . ?
C054 C02T C02Z 118.9(7) . . ?
C01V C02U C028 119.6(5) . . ?
C02S C02U C01V 120.0(6) . . ?
C02S C02U C028 120.3(6) . . ?
C045 C02V C03C 120.7(8) . . ?
C045 C02V C04T 120.9(7) . . ?
C04T C02V C03C 118.4(8) . . ?
C01J C02W H02W 120.5 . . ?
C01J C02W C03K 119.0(6) . . ?
C03K C02W H02W 120.5 . . ?
N00Q C02X C01Q 106.3(6) . . ?
O013 C02X N00Q 125.1(7) . . ?
O013 C02X C01Q 128.5(8) . . ?
N00W C02Y H02Y 118.3 . . ?
N00W C02Y C03T 123.4(7) . . ?
C03T C02Y H02Y 118.3 . . ?
C02T C02Z H02Z 120.0 . . ?
C03Z C02Z C02T 119.9(8) . . ?
C03Z C02Z H02Z 120.0 . . ?
C01X C031 C023 121.7(6) . . ?
C036 C031 C01X 118.6(7) . . ?
C036 C031 C023 119.7(7) . . ?
C056 O032 Rh06 120.5(7) . . ?
C01T C033 C02P 120.5(6) . . ?
C01T C033 H033 119.7 . . ?
C02P C033 H033 119.7 . . ?
C022 C034 C02S 120.2(6) . . ?
C022 C034 C04U 119.8(6) . . ?
C04U C034 C02S 120.0(6) . . ?
O00H C035 N00X 124.3(6) . . ?
O00H C035 C03G 130.5(7) . . ?
N00X C035 C03G 105.2(6) . . ?
C031 C036 H036 118.8 . . ?
C04R C036 C031 122.3(7) . . ?
C04R C036 H036 118.8 . . ?
N00P C037 H037 119.7 . . ?
N00P C037 C046 120.6(7) . . ?
C046 C037 H037 119.7 . . ?
O00Z C038 N01F 124.8(8) . . ?
O00Z C038 C02R 129.0(8) . . ?
N01F C038 C02R 106.2(7) . . ?
C04Q N039 Rh06 121.3(7) . . ?
C04Q N039 C061 118.3(9) . . ?
C061 N039 Rh06 120.4(8) . . ?
C023 C03A H03A 119.0 . . ?
C04D C03A C023 122.0(8) . . ?
C04D C03A H03A 119.0 . . ?
C02J C03B H03B 120.4 . . ?
C046 C03B C02J 119.3(7) . . ?
C046 C03B H03B 120.4 . . ?
O00K C03C C02V 114.3(8) . . ?
O00K C03C C03N 125.8(7) . . ?
C03N C03C C02V 119.8(8) . . ?
C03F C03D C03V 117.8(8) . . ?
C03F C03D C04L 121.4(7) . . ?
C03V C03D C04L 120.7(7) . . ?
C02D C03E C03U 108.1(7) . . ?
C02D C03E C04D 120.3(8) . . ?
C04D C03E C03U 131.6(7) . . ?
N00S C03F C03D 123.5(7) . . ?
N00S C03F H03F 118.2 . . ?
C03D C03F H03F 118.2 . . ?
C01P C03G C035 129.0(7) . . ?
C02E C03G C01P 122.3(6) . . ?
C02E C03G C035 108.8(6) . . ?
C02N C03H C03X 121.6(7) . . ?
C02N C03H C044 130.4(7) . . ?
C03X C03H C044 108.0(6) . . ?
O00I C03I C02O 125.0(7) . . ?
O00I C03I C03P 114.7(7) . . ?
C02O C03I C03P 120.2(7) . . ?
C029 C03J H03J 120.1 . . ?
C03V C03J C029 119.9(7) . . ?
C03V C03J H03J 120.1 . . ?
C02Q C03K C02W 119.7(7) . . ?
C02Q C03K H03K 120.1 . . ?
C02W C03K H03K 120.1 . . ?
C022 C03L H03L 120.3 . . ?
C04O C03L C022 119.4(7) . . ?
C04O C03L H03L 120.3 . . ?
C043 C03M Rh1 70.1(5) . . ?
C043 C03M C04M 108.3(8) . . ?
C043 C03M C06G 125.8(10) . . ?
C04M C03M Rh1 69.6(5) . . ?
C04M C03M C06G 125.8(9) . . ?
C06G C03M Rh1 127.4(6) . . ?
C03C C03N C03W 121.6(7) . . ?
C03C C03N C04J 120.8(8) . . ?
C04J C03N C03W 117.5(8) . . ?
O00U C03O N01F 125.2(8) . . ?
O00U C03O C02A 130.5(8) . . ?
N01F C03O C02A 104.2(7) . . ?
C041 C03P C03I 119.9(8) . . ?
C04W C03P C03I 121.6(8) . . ?
C04W C03P C041 118.5(8) . . ?
C04S N03Q Rh05 120.0(9) . . ?
C04S N03Q C05D 118.4(9) . . ?
C05D N03Q Rh05 121.6(7) . . ?
C04F C03R Rh02 70.6(5) . . ?
C04F C03R C067 125.7(9) . . ?
C04H C03R Rh02 70.5(5) . . ?
C04H C03R C04F 108.9(8) . . ?
C04H C03R C067 125.4(10) . . ?
C067 C03R Rh02 124.4(6) . . ?
O00V C03S N00X 124.5(7) . . ?
O00V C03S C02E 130.1(7) . . ?
N00X C03S C02E 105.4(6) . . ?
C02Y C03T C042 120.0(7) . . ?
C02Y C03T C050 117.6(8) . . ?
C050 C03T C042 122.4(8) . . ?
N00Y C03U C03E 106.2(6) . . ?
O010 C03U N00Y 123.5(8) . . ?
O010 C03U C03E 130.3(8) . . ?
C03D C03V H03V 121.0 . . ?
C03J C03V C03D 117.9(7) . . ?
C03J C03V H03V 121.0 . . ?
C047 C03W C03N 116.9(8) . . ?
C056 C03W C03N 121.1(8) . . ?
C056 C03W C047 121.7(8) . . ?
C02G C03X C03H 120.6(7) . . ?
C02G C03X C04E 131.0(7) . . ?
C03H C03X C04E 108.3(6) . . ?
C04C C03Y C02O 118.1(7) . . ?
C04P C03Y C02O 120.3(8) . . ?
C04P C03Y C04C 121.2(7) . . ?
C02Z C03Z H03Z 119.9 . . ?
C02Z C03Z C05G 120.1(9) . . ?
C05G C03Z H03Z 119.9 . . ?
C04I C040 H040 119.9 . . ?
C05C C040 H040 119.9 . . ?
C05C C040 C04I 120.2(9) . . ?
C03P C041 C04P 119.8(8) . . ?
C05I C041 C03P 120.3(9) . . ?
C05I C041 C04P 119.9(8) . . ?
N00Y C042 C03T 110.9(6) . . ?
N00Y C042 H04A 109.5 . . ?
N00Y C042 H04B 109.5 . . ?
C03T C042 H04A 109.5 . . ?
C03T C042 H04B 109.5 . . ?
H04A C042 H04B 108.1 . . ?
C03M C043 Rh1 71.6(5) . . ?
C03M C043 C04A 107.7(8) . . ?
C03M C043 C05Z 127.8(9) . . ?
C04A C043 Rh1 70.3(5) . . ?
C04A C043 C05Z 124.5(9) . . ?
C05Z C043 Rh1 122.6(6) . . ?
O00R C044 N018 124.5(7) . . ?
O00R C044 C03H 129.3(7) . . ?
N018 C044 C03H 106.2(7) . . ?
C02V C045 H045 120.2 . . ?
C04X C045 C02V 119.7(9) . . ?
C04X C045 H045 120.2 . . ?
C037 C046 C03B 119.9(8) . . ?
C037 C046 H046 120.0 . . ?
C03B C046 H046 120.0 . . ?
O012 C047 C03W 123.6(9) . . ?
O012 C047 C04T 116.3(8) . . ?
C03W C047 C04T 120.0(8) . . ?
C02H C048 Rh02 69.7(4) . . ?
C02H C048 C059 126.9(8) . . ?
C04H C048 Rh02 70.2(5) . . ?
C04H C048 C02H 109.3(8) . . ?
C04H C048 C059 123.6(9) . . ?
C059 C048 Rh02 122.1(6) . . ?
C02H C049 H04C 109.5 . . ?
C02H C049 H04D 109.5 . . ?
C02H C049 H04E 109.5 . . ?
H04C C049 H04D 109.5 . . ?
H04C C049 H04E 109.5 . . ?
H04D C049 H04E 109.5 . . ?
C043 C04A Rh1 69.7(4) . . ?
C043 C04A C05O 124.8(9) . . ?
C04B C04A Rh1 71.3(5) . . ?
C04B C04A C043 107.0(8) . . ?
C04B C04A C05O 128.2(9) . . ?
C05O C04A Rh1 125.7(6) . . ?
C04A C04B Rh1 70.1(5) . . ?
C04A C04B C069 124.1(9) . . ?
C04M C04B Rh1 69.4(5) . . ?
C04M C04B C04A 108.0(9) . . ?
C04M C04B C069 127.8(10) . . ?
C069 C04B Rh1 123.9(6) . . ?
O01I C04C C03Y 124.2(9) . . ?
O01I C04C C054 115.9(8) . . ?
C03Y C04C C054 119.8(7) . . ?
C03A C04D C03E 118.3(7) . . ?
C03A C04D H04F 120.8 . . ?
C03E C04D H04F 120.8 . . ?
O00T C04E N018 124.9(7) . . ?
O00T C04E C03X 130.0(7) . . ?
N018 C04E C03X 105.1(6) . . ?
C02H C04F Rh02 69.7(5) . . ?
C02H C04F C065 125.1(9) . . ?
C03R C04F Rh02 70.4(5) . . ?
C03R C04F C02H 107.5(8) . . ?
C03R C04F C065 127.2(9) . . ?
C065 C04F Rh02 121.9(6) . . ?
N00W C04G H04G 119.1 . . ?
N00W C04G C04Z 121.9(9) . . ?
C04Z C04G H04G 119.1 . . ?
C03R C04H Rh02 70.9(5) . . ?
C03R C04H C048 107.8(8) . . ?
C03R C04H C06M 127.6(9) . . ?
C048 C04H Rh02 71.2(5) . . ?
C048 C04H C06M 124.5(9) . . ?
C06M C04H Rh02 126.7(7) . . ?
C040 C04I C04N 122.2(8) . . ?
C04S C04I C040 118.1(9) . . ?
C04S C04I C04N 119.6(10) . . ?
O00N C04J C03N 124.9(8) . . ?
O00N C04J C055 115.9(7) . . ?
C03N C04J C055 119.0(8) . . ?
N00X C04L C03D 111.3(6) . . ?
N00X C04L H04H 109.4 . . ?
N00X C04L H04I 109.4 . . ?
C03D C04L H04H 109.4 . . ?
C03D C04L H04I 109.4 . . ?
H04H C04L H04I 108.0 . . ?
C03M C04M Rh1 71.7(5) . . ?
C03M C04M C04B 108.9(8) . . ?
C03M C04M C06E 123.6(9) . . ?
C04B C04M Rh1 71.9(5) . . ?
C04B C04M C06E 127.3(10) . . ?
C06E C04M Rh1 125.8(6) . . ?
N018 C04N C04I 110.9(7) . . ?
N018 C04N H04J 109.5 . . ?
N018 C04N H04K 109.5 . . ?
C04I C04N H04J 109.5 . . ?
C04I C04N H04K 109.5 . . ?
H04J C04N H04K 108.1 . . ?
C03L C04O H04O 119.9 . . ?
C05H C04O C03L 120.2(7) . . ?
C05H C04O H04O 119.9 . . ?
O01K C04P C03Y 125.3(9) . . ?
O01K C04P C041 115.3(8) . . ?
C03Y C04P C041 119.4(7) . . ?
N039 C04Q H04Q 118.0 . . ?
N039 C04Q C05Q 123.9(10) . . ?
C05Q C04Q H04Q 118.0 . . ?
C02R C04R C036 117.3(7) . . ?
C02R C04R H04R 121.3 . . ?
C036 C04R H04R 121.3 . . ?
N03Q C04S C04I 122.6(11) . . ?
N03Q C04S H04S 118.7 . . ?
C04I C04S H04S 118.7 . . ?
C02V C04T C047 120.9(7) . . ?
C051 C04T C02V 116.7(9) . . ?
C051 C04T C047 122.4(8) . . ?
C034 C04U H04U 120.5 . . ?
C05H C04U C034 119.0(7) . . ?
C05H C04U H04U 120.5 . . ?
C05F C04V Rh04 69.1(5) . . ?
C05F C04V C071 124.2(10) . . ?
C06L C04V Rh04 74.8(6) . . ?
C06L C04V C05F 117.4(10) . . ?
C06L C04V C071 118.3(10) . . ?
C071 C04V Rh04 122.5(7) . . ?
C03P C04W H04W 120.0 . . ?
C03P C04W C066 120.1(9) . . ?
C066 C04W H04W 120.0 . . ?
C045 C04X H04X 120.2 . . ?
C045 C04X C057 119.6(10) . . ?
C057 C04X H04X 120.2 . . ?
C04G C04Z H04Z 120.3 . . ?
C050 C04Z C04G 119.5(8) . . ?
C050 C04Z H04Z 120.3 . . ?
C03T C050 H050 120.1 . . ?
C04Z C050 C03T 119.7(8) . . ?
C04Z C050 H050 120.1 . . ?
C04T C051 H051 119.3 . . ?
C057 C051 C04T 121.4(9) . . ?
C057 C051 H051 119.3 . . ?
N01F C052 H05A 109.4 . . ?
N01F C052 H05B 109.4 . . ?
N01F C052 C05Q 111.2(8) . . ?
H05A C052 H05B 108.0 . . ?
C05Q C052 H05A 109.4 . . ?
C05Q C052 H05B 109.4 . . ?
C054 C053 H053 118.8 . . ?
C05G C053 H053 118.8 . . ?
C05G C053 C054 122.3(8) . . ?
C02T C054 C04C 119.9(8) . . ?
C02T C054 C053 117.7(8) . . ?
C053 C054 C04C 122.4(7) . . ?
C058 C055 C04J 121.2(8) . . ?
C058 C055 C05B 117.5(9) . . ?
C05B C055 C04J 121.3(8) . . ?
O032 C056 C03W 125.8(9) . . ?
O032 C056 C05B 113.9(9) . . ?
C03W C056 C05B 120.1(9) . . ?
C04X C057 H057 119.3 . . ?
C051 C057 C04X 121.5(8) . . ?
C051 C057 H057 119.3 . . ?
C055 C058 H058 119.5 . . ?
C05T C058 C055 121.0(9) . . ?
C05T C058 H058 119.5 . . ?
C048 C059 H05C 109.5 . . ?
C048 C059 H05D 109.5 . . ?
C048 C059 H05E 109.5 . . ?
H05C C059 H05D 109.5 . . ?
H05C C059 H05E 109.5 . . ?
H05D C059 H05E 109.5 . . ?
C05F C05A Rh04 69.5(5) . . ?
C05F C05A C18 127.8(11) . . ?
C05U C05A Rh04 71.6(5) . . ?
C05U C05A C05F 105.4(9) . . ?
C05U C05A C18 126.8(11) . . ?
C18 C05A Rh04 125.0(7) . . ?
C055 C05B C056 118.1(9) . . ?
C05K C05B C055 120.2(8) . . ?
C05K C05B C056 121.7(9) . . ?
C040 C05C H05F 120.2 . . ?
C040 C05C C05D 119.6(12) . . ?
C05D C05C H05F 120.2 . . ?
N03Q C05D C05C 121.0(10) . . ?
N03Q C05D H05G 119.5 . . ?
C05C C05D H05G 119.5 . . ?
C04V C05F Rh04 72.3(5) . . ?
C04V C05F C05A 102.3(9) . . ?
C04V C05F C07B 124.2(11) . . ?
C05A C05F Rh04 69.8(5) . . ?
C07B C05F Rh04 120.9(7) . . ?
C07B C05F C05A 133.5(11) . . ?
C03Z C05G H05H 119.6 . . ?
C053 C05G C03Z 120.8(9) . . ?
C053 C05G H05H 119.6 . . ?
C04O C05H C04U 121.4(7) . . ?
C04O C05H H05I 119.3 . . ?
C04U C05H H05I 119.3 . . ?
C041 C05I H05J 120.4 . . ?
C05W C05I C041 119.2(9) . . ?
C05W C05I H05J 120.4 . . ?
C05B C05K H05K 120.5 . . ?
C05X C05K C05B 119.1(10) . . ?
C05X C05K H05K 120.5 . . ?
C05P C05M Rh03 71.7(7) . . ?
C05P C05M C06V 121.5(14) . . ?
C06F C05M Rh03 70.8(7) . . ?
C06F C05M C05P 104.8(12) . . ?
C06F C05M C06V 133.3(14) . . ?
C06V C05M Rh03 126.7(8) . . ?
C04A C05O H05L 109.5 . . ?
C04A C05O H05M 109.5 . . ?
C04A C05O H05N 109.5 . . ?
H05L C05O H05M 109.5 . . ?
H05L C05O H05N 109.5 . . ?
H05M C05O H05N 109.5 . . ?
C05M C05P Rh03 69.3(7) . . ?
C05M C05P C17 119.1(13) . . ?
C068 C05P Rh03 73.3(8) . . ?
C068 C05P C05M 111.8(14) . . ?
C068 C05P C17 128.9(16) . . ?
C17 C05P Rh03 120.0(8) . . ?
C04Q C05Q C052 120.9(9) . . ?
C04Q C05Q C062 117.5(10) . . ?
C062 C05Q C052 121.6(9) . . ?
F01R C05R S007 111.7(8) . . ?
F01S C05R S007 108.4(7) . . ?
F01S C05R F01R 107.5(11) . . ?
F01S C05R F021 111.1(10) . . ?
F021 C05R S007 111.2(9) . . ?
F021 C05R F01R 107.0(8) . . ?
C058 C05T H05T 120.0 . . ?
C05X C05T C058 120.0(9) . . ?
C05X C05T H05T 120.0 . . ?
C05A C05U Rh04 69.5(5) . . ?
C05A C05U C57 127.7(11) . . ?
C06L C05U Rh04 75.0(6) . . ?
C06L C05U C05A 114.6(10) . . ?
C06L C05U C57 117.6(11) . . ?
C57 C05U Rh04 123.5(8) . . ?
C05I C05W H05W 118.9 . . ?
C05I C05W C066 122.3(9) . . ?
C066 C05W H05W 118.9 . . ?
C05K C05X H05X 119.0 . . ?
C05T C05X C05K 122.1(10) . . ?
C05T C05X H05X 119.0 . . ?
C043 C05Z H05O 109.5 . . ?
C043 C05Z H05P 109.5 . . ?
C043 C05Z H05Q 109.5 . . ?
H05O C05Z H05P 109.5 . . ?
H05O C05Z H05Q 109.5 . . ?
H05P C05Z H05Q 109.5 . . ?
C061 C060 H060 120.7 . . ?
C062 C060 H060 120.7 . . ?
C062 C060 C061 118.6(10) . . ?
N039 C061 C060 122.6(11) . . ?
N039 C061 H061 118.7 . . ?
C060 C061 H061 118.7 . . ?
C05Q C062 H062 120.5 . . ?
C060 C062 C05Q 119.0(9) . . ?
C060 C062 H062 120.5 . . ?
C04F C065 H06A 109.5 . . ?
C04F C065 H06B 109.5 . . ?
C04F C065 H06C 109.5 . . ?
H06A C065 H06B 109.5 . . ?
H06A C065 H06C 109.5 . . ?
H06B C065 H06C 109.5 . . ?
C04W C066 H066 120.3 . . ?
C05W C066 C04W 119.5(10) . . ?
C05W C066 H066 120.3 . . ?
C03R C067 H06D 109.5 . . ?
C03R C067 H06E 109.5 . . ?
C03R C067 H06F 109.5 . . ?
H06D C067 H06E 109.5 . . ?
H06D C067 H06F 109.5 . . ?
H06E C067 H06F 109.5 . . ?
C05P C068 Rh03 72.4(8) . . ?
C05P C068 C06A 110.2(15) . . ?
C05P C068 C166 135.4(17) . . ?
C06A C068 Rh03 69.4(7) . . ?
C06A C068 C166 114.4(15) . . ?
C166 C068 Rh03 124.0(9) . . ?
C04B C069 H06G 109.5 . . ?
C04B C069 H06H 109.5 . . ?
C04B C069 H06I 109.5 . . ?
H06G C069 H06H 109.5 . . ?
H06G C069 H06I 109.5 . . ?
H06H C069 H06I 109.5 . . ?
C068 C06A Rh03 74.0(7) . . ?
C068 C06A C06F 109.0(13) . . ?
C068 C06A C92 126.8(15) . . ?
C06F C06A Rh03 70.9(6) . . ?
C06F C06A C92 123.9(14) . . ?
C92 C06A Rh03 125.1(9) . . ?
C06S C06B Rh06 68.3(8) . . ?
C06S C06B C37 128.1(15) . . ?
C06Y C06B Rh06 75.2(8) . . ?
C06Y C06B C06S 101.8(14) . . ?
C06Y C06B C37 129.9(15) . . ?
C37 C06B Rh06 123.5(9) . . ?
C06I C06C Rh06 76.5(9) . . ?
C06I C06C C58 128.2(15) . . ?
C06S C06C Rh06 66.5(8) . . ?
C06S C06C C06I 109.5(16) . . ?
C06S C06C C58 122.2(15) . . ?
C58 C06C Rh06 121.4(9) . . ?
C06N C06D Rh05 72.4(7) . . ?
C06N C06D C078 122.0(13) . . ?
C06N C06D C07N 105.0(12) . . ?
C078 C06D Rh05 125.1(8) . . ?
C07N C06D Rh05 67.7(7) . . ?
C07N C06D C078 133.0(15) . . ?
C04M C06E H06J 109.5 . . ?
C04M C06E H06K 109.5 . . ?
C04M C06E H06L 109.5 . . ?
H06J C06E H06K 109.5 . . ?
H06J C06E H06L 109.5 . . ?
H06K C06E H06L 109.5 . . ?
C05M C06F Rh03 70.1(7) . . ?
C05M C06F C06A 104.1(12) . . ?
C05M C06F C07O 125.2(14) . . ?
C06A C06F Rh03 69.1(7) . . ?
C06A C06F C07O 130.2(14) . . ?
C07O C06F Rh03 118.8(8) . . ?
C03M C06G H06M 109.5 . . ?
C03M C06G H06N 109.5 . . ?
C03M C06G H06O 109.5 . . ?
H06M C06G H06N 109.5 . . ?
H06M C06G H06O 109.5 . . ?
H06N C06G H06O 109.5 . . ?
C06C C06I Rh06 67.2(8) . . ?
C06C C06I C06Y 103.6(16) . . ?
C06C C06I C074 118.3(15) . . ?
C06Y C06I Rh06 68.7(9) . . ?
C06Y C06I C074 138.2(17) . . ?
C074 C06I Rh06 125.2(10) . . ?
C072 C06J Rh05 121.5(8) . . ?
C076 C06J Rh05 74.6(7) . . ?
C076 C06J C072 117.1(13) . . ?
C07N C06J Rh05 68.5(7) . . ?
C07N C06J C072 135.3(15) . . ?
C07N C06J C076 107.5(12) . . ?
C04V C06L Rh04 68.2(6) . . ?
C04V C06L C05U 100.1(10) . . ?
C04V C06L C39 128.2(11) . . ?
C05U C06L Rh04 67.7(6) . . ?
C05U C06L C39 131.6(11) . . ?
C39 C06L Rh04 128.3(8) . . ?
C04H C06M H06P 109.5 . . ?
C04H C06M H06Q 109.5 . . ?
C04H C06M H06R 109.5 . . ?
H06P C06M H06Q 109.5 . . ?
H06P C06M H06R 109.5 . . ?
H06Q C06M H06R 109.5 . . ?
C06D C06N Rh05 69.2(7) . . ?
C06D C06N C07E 127.7(11) . . ?
C076 C06N Rh05 72.8(7) . . ?
C076 C06N C06D 110.7(13) . . ?
C076 C06N C07E 121.5(14) . . ?
C07E C06N Rh05 127.5(8) . . ?
H06S C06Q H06T 109.5 . . ?
H06S C06Q H06U 109.5 . . ?
H06T C06Q H06U 109.5 . . ?
C07N C06Q H06S 109.5 . . ?
C07N C06Q H06T 109.5 . . ?
C07N C06Q H06U 109.5 . . ?
C06B C06S Rh06 71.9(8) . . ?
C06B C06S C44 113.8(15) . . ?
C06C C06S Rh06 75.4(9) . . ?
C06C C06S C06B 111.5(15) . . ?
C06C C06S C44 134.5(16) . . ?
C44 C06S Rh06 114.7(11) . . ?
C05M C06V H06V 109.5 . . ?
C05M C06V H06W 109.5 . . ?
C05M C06V H06X 109.5 . . ?
H06V C06V H06W 109.5 . . ?
H06V C06V H06X 109.5 . . ?
H06W C06V H06X 109.5 . . ?
C06B C06Y Rh06 66.8(8) . . ?
C06B C06Y C06I 113.5(15) . . ?
C06I C06Y Rh06 74.5(9) . . ?
C07K C06Y Rh06 127.0(10) . . ?
C07K C06Y C06B 122.3(15) . . ?
C07K C06Y C06I 124.2(16) . . ?
H06Y C06Z H 109.5 . . ?
H06Y C06Z HA 109.5 . . ?
H C06Z HA 109.5 . . ?
C076 C06Z H06Y 109.5 . . ?
C076 C06Z H 109.5 . . ?
C076 C06Z HA 109.5 . . ?
C04V C071 H07A 109.5 . . ?
C04V C071 H07B 109.5 . . ?
C04V C071 H07C 109.5 . . ?
H07A C071 H07B 109.5 . . ?
H07A C071 H07C 109.5 . . ?
H07B C071 H07C 109.5 . . ?
C06J C072 H07D 109.5 . . ?
C06J C072 H07E 109.5 . . ?
C06J C072 H07F 109.5 . . ?
H07D C072 H07E 109.5 . . ?
H07D C072 H07F 109.5 . . ?
H07E C072 H07F 109.5 . . ?
C06I C074 H07G 109.5 . . ?
C06I C074 H07H 109.5 . . ?
C06I C074 H07I 109.5 . . ?
H07G C074 H07H 109.5 . . ?
H07G C074 H07I 109.5 . . ?
H07H C074 H07I 109.5 . . ?
C06J C076 Rh05 67.1(7) . . ?
C06J C076 C06Z 127.4(11) . . ?
C06N C076 Rh05 69.9(7) . . ?
C06N C076 C06J 106.6(13) . . ?
C06N C076 C06Z 125.9(15) . . ?
C06Z C076 Rh05 124.8(10) . . ?
C06D C078 H07J 109.5 . . ?
C06D C078 H07K 109.5 . . ?
C06D C078 H07L 109.5 . . ?
H07J C078 H07K 109.5 . . ?
H07J C078 H07L 109.5 . . ?
H07K C078 H07L 109.5 . . ?
C05F C07B H07M 109.5 . . ?
C05F C07B H07N 109.5 . . ?
C05F C07B H07O 109.5 . . ?
H07M C07B H07N 109.5 . . ?
H07M C07B H07O 109.5 . . ?
H07N C07B H07O 109.5 . . ?
C06N C07E H07P 109.5 . . ?
C06N C07E H07Q 109.5 . . ?
C06N C07E H07R 109.5 . . ?
H07P C07E H07Q 109.5 . . ?
H07P C07E H07R 109.5 . . ?
H07Q C07E H07R 109.5 . . ?
C06Y C07K H07S 109.5 . . ?
C06Y C07K H07T 109.5 . . ?
C06Y C07K H07U 109.5 . . ?
H07S C07K H07T 109.5 . . ?
H07S C07K H07U 109.5 . . ?
H07T C07K H07U 109.5 . . ?
C06D C07N Rh05 73.0(7) . . ?
C06D C07N C06Q 120.1(14) . . ?
C06J C07N Rh05 72.3(7) . . ?
C06J C07N C06D 110.2(13) . . ?
C06J C07N C06Q 129.6(13) . . ?
C06Q C07N Rh05 118.3(10) . . ?
C06F C07O H07V 109.5 . . ?
C06F C07O H07W 109.5 . . ?
C06F C07O H07X 109.5 . . ?
H07V C07O H07W 109.5 . . ?
H07V C07O H07X 109.5 . . ?
H07W C07O H07X 109.5 . . ?
C05P C17 H17A 109.5 . . ?
C05P C17 H17B 109.5 . . ?
C05P C17 H17C 109.5 . . ?
H17A C17 H17B 109.5 . . ?
H17A C17 H17C 109.5 . . ?
H17B C17 H17C 109.5 . . ?
C05A C18 H18A 109.5 . . ?
C05A C18 H18B 109.5 . . ?
C05A C18 H18C 109.5 . . ?
H18A C18 H18B 109.5 . . ?
H18A C18 H18C 109.5 . . ?
H18B C18 H18C 109.5 . . ?
C06B C37 H37A 109.5 . . ?
C06B C37 H37B 109.5 . . ?
C06B C37 H37C 109.5 . . ?
H37A C37 H37B 109.5 . . ?
H37A C37 H37C 109.5 . . ?
H37B C37 H37C 109.5 . . ?
F06O C38 S008 114.5(14) . . ?
F06O C38 F06R 108.2(14) . . ?
F06O C38 F07G 108.9(14) . . ?
F06R C38 S008 114.8(13) . . ?
F06R C38 F07G 107.5(16) . . ?
F07G C38 S008 102.6(14) . . ?
C06L C39 H39A 109.5 . . ?
C06L C39 H39B 109.5 . . ?
C06L C39 H39C 109.5 . . ?
H39A C39 H39B 109.5 . . ?
H39A C39 H39C 109.5 . . ?
H39B C39 H39C 109.5 . . ?
C06S C44 H44A 109.5 . . ?
C06S C44 H44B 109.5 . . ?
C06S C44 H44C 109.5 . . ?
H44A C44 H44B 109.5 . . ?
H44A C44 H44C 109.5 . . ?
H44B C44 H44C 109.5 . . ?
C05U C57 H57A 109.5 . . ?
C05U C57 H57B 109.5 . . ?
C05U C57 H57C 109.5 . . ?
H57A C57 H57B 109.5 . . ?
H57A C57 H57C 109.5 . . ?
H57B C57 H57C 109.5 . . ?
C06C C58 H58A 109.5 . . ?
C06C C58 H58B 109.5 . . ?
C06C C58 H58C 109.5 . . ?
H58A C58 H58B 109.5 . . ?
H58A C58 H58C 109.5 . . ?
H58B C58 H58C 109.5 . . ?
C06A C92 H92A 109.5 . . ?
C06A C92 H92B 109.5 . . ?
C06A C92 H92C 109.5 . . ?
H92A C92 H92B 109.5 . . ?
H92A C92 H92C 109.5 . . ?
H92B C92 H92C 109.5 . . ?
C068 C166 H16A 109.5 . . ?
C068 C166 H16B 109.5 . . ?
C068 C166 H16C 109.5 . . ?
H16A C166 H16B 109.5 . . ?
H16A C166 H16C 109.5 . . ?
H16B C166 H16C 109.5 . . ?

loop_
_geom_bond_atom_site_label_1
_geom_bond_atom_site_label_2
_geom_bond_distance
_geom_bond_site_symmetry_2
_geom_bond_publ_flag
S1 O2 1.391(7) . ?
S1 O3 1.466(8) . ?
S1 C1 1.730(14) . ?
S1 O1 1.354(8) . ?
F1 C1 1.310(9) . ?
Rh02 O00B 2.080(4) . ?
Rh02 O00C 2.078(4) . ?
Rh02 N00P 2.119(6) . ?
Rh02 C02H 2.130(8) . ?
Rh02 C03R 2.142(8) . ?
Rh02 C048 2.150(8) . ?
Rh02 C04F 2.144(8) . ?
Rh02 C04H 2.137(8) . ?
F2 C1 1.340(9) . ?
Rh03 O00E 2.079(5) . ?
Rh03 O00G 2.083(5) . ?
Rh03 N00W 2.121(7) . ?
Rh03 C05M 2.104(11) . ?
Rh03 C05P 2.136(11) . ?
Rh03 C068 2.147(12) . ?
Rh03 C06A 2.091(10) . ?
Rh03 C06F 2.114(12) . ?
F3 C1 1.329(9) . ?
Rh04 O00K 2.077(5) . ?
Rh04 O00N 2.071(6) . ?
Rh04 N00S 2.117(6) . ?
Rh04 C04V 2.137(9) . ?
Rh04 C05A 2.100(9) . ?
Rh04 C05F 2.095(9) . ?
Rh04 C05U 2.128(10) . ?
Rh04 C06L 2.221(10) . ?
Rh05 O01I 2.066(9) . ?
Rh05 O01K 2.076(8) . ?
Rh05 N03Q 2.117(8) . ?
Rh05 C06D 2.128(11) . ?
Rh05 C06J 2.108(11) . ?
Rh05 C06N 2.170(11) . ?
Rh05 C076 2.207(13) . ?
Rh05 C07N 2.058(14) . ?
Rh06 O012 2.068(8) . ?
Rh06 O032 2.081(8) . ?
Rh06 N039 2.116(8) . ?
Rh06 C06B 2.100(12) . ?
Rh06 C06C 2.166(13) . ?
Rh06 C06I 2.285(15) . ?
Rh06 C06S 2.053(14) . ?
Rh06 C06Y 2.208(15) . ?
S007 O014 1.432(7) . ?
S007 O01Z 1.414(7) . ?
S007 O030 1.472(9) . ?
S007 C05R 1.788(11) . ?
S008 O05E 1.451(12) . ?
S008 O05S 1.329(11) . ?
S008 O07C 1.391(15) . ?
S008 C38 1.770(10) . ?
O00A Rh1 2.070(4) . ?
O00A C01N 1.291(8) . ?
O00B C01G 1.286(8) . ?
O00C C01W 1.262(8) . ?
O00D C011 1.195(8) . ?
O00E C01V 1.286(8) . ?
O00F C026 1.215(9) . ?
O00G C02S 1.264(8) . ?
O00H C035 1.201(9) . ?
O00I Rh1 2.090(5) . ?
O00I C03I 1.282(9) . ?
O00J C01H 1.208(8) . ?
O00K C03C 1.303(10) . ?
N00L Rh1 2.118(5) . ?
N00L C01Y 1.346(8) . ?
N00L C02Q 1.341(9) . ?
O00M C027 1.205(9) . ?
O00N C04J 1.277(10) . ?
N00O C011 1.388(8) . ?
N00O C01H 1.394(8) . ?
N00O C02F 1.480(8) . ?
N00P C02K 1.340(9) . ?
N00P C037 1.339(9) . ?
N00Q C026 1.398(9) . ?
N00Q C02I 1.462(9) . ?
N00Q C02X 1.388(10) . ?
O00R C044 1.225(10) . ?
N00S C029 1.348(9) . ?
N00S C03F 1.323(10) . ?
O00T C04E 1.197(9) . ?
O00U C03O 1.187(10) . ?
O00V C03S 1.207(9) . ?
N00W C02Y 1.335(11) . ?
N00W C04G 1.364(10) . ?
N00X C035 1.387(10) . ?
N00X C03S 1.415(10) . ?
N00X C04L 1.472(9) . ?
N00Y C027 1.407(9) . ?
N00Y C03U 1.390(11) . ?
N00Y C042 1.478(11) . ?
Rh1 C03M 2.140(8) . ?
Rh1 C043 2.121(8) . ?
Rh1 C04A 2.130(8) . ?
Rh1 C04B 2.145(9) . ?
Rh1 C04M 2.112(8) . ?
O00Z C038 1.208(10) . ?
O010 C03U 1.214(9) . ?
C011 C016 1.514(9) . ?
O012 C047 1.300(10) . ?
O013 C02X 1.224(9) . ?
C015 C016 1.379(9) . ?
C015 C01H 1.484(9) . ?
C015 C01O 1.383(9) . ?
C016 C01L 1.359(9) . ?
C017 C01E 1.482(9) . ?
C017 C01P 1.400(9) . ?
C017 C01U 1.403(9) . ?
N018 C044 1.387(10) . ?
N018 C04E 1.400(10) . ?
N018 C04N 1.462(9) . ?
C019 C01B 1.410(10) . ?
C019 C020 1.491(10) . ?
C019 C024 1.393(11) . ?
C01A C01C 1.384(9) . ?
C01A C01T 1.414(9) . ?
C01A C01W 1.484(9) . ?
C01B H01B 0.9500 . ?
C01B C025 1.381(10) . ?
C01C C01V 1.457(9) . ?
C01C C02M 1.420(9) . ?
C01D H01D 0.9500 . ?
C01D C01E 1.401(9) . ?
C01D C01O 1.375(9) . ?
C01E C01L 1.413(9) . ?
N01F C038 1.388(11) . ?
N01F C03O 1.424(11) . ?
N01F C052 1.453(11) . ?
C01G C022 1.474(9) . ?
C01G C028 1.404(9) . ?
O01I C04C 1.298(9) . ?
C01J C01Y 1.394(9) . ?
C01J C02F 1.494(9) . ?
C01J C02W 1.383(10) . ?
O01K C04P 1.276(10) . ?
C01L H01L 0.9500 . ?
C01M H01M 0.9500 . ?
C01M C023 1.394(11) . ?
C01M C02D 1.376(11) . ?
C01N C02O 1.408(11) . ?
C01N C02T 1.441(11) . ?
C01O H01O 0.9500 . ?
C01P H01P 0.9500 . ?
C01P C03G 1.371(9) . ?
C01Q C025 1.385(11) . ?
C01Q C02L 1.393(11) . ?
C01Q C02X 1.476(10) . ?
F01R C05R 1.348(12) . ?
F01S C05R 1.324(13) . ?
C01T H01T 0.9500 . ?
C01T C033 1.370(10) . ?
C01U H01U 0.9500 . ?
C01U C02B 1.367(9) . ?
C01V C02U 1.430(9) . ?
C01W C028 1.415(9) . ?
C01X H01X 0.9500 . ?
C01X C02A 1.355(12) . ?
C01X C031 1.403(11) . ?
C01Y H01Y 0.9500 . ?
C020 C02C 1.402(10) . ?
C020 C02N 1.400(10) . ?
F021 C05R 1.335(13) . ?
C022 C034 1.391(10) . ?
C022 C03L 1.402(10) . ?
C023 C031 1.489(11) . ?
C023 C03A 1.408(10) . ?
C024 H024 0.9500 . ?
C024 C02L 1.398(10) . ?
C025 C026 1.479(10) . ?
C027 C02D 1.471(12) . ?
C028 C02U 1.471(9) . ?
C029 H029 0.9500 . ?
C029 C03J 1.371(11) . ?
C02A C02R 1.393(11) . ?
C02A C03O 1.502(12) . ?
C02B H02B 0.9500 . ?
C02B C02E 1.390(10) . ?
C02C H02C 0.9500 . ?
C02C C02G 1.370(10) . ?
C02D C03E 1.391(10) . ?
C02E C03G 1.364(10) . ?
C02E C03S 1.475(10) . ?
C02F H02A 0.9900 . ?
C02F H02D 0.9900 . ?
C02G H02G 0.9500 . ?
C02G C03X 1.378(10) . ?
C02H C048 1.432(12) . ?
C02H C049 1.465(12) . ?
C02H C04F 1.448(12) . ?
C02I H02E 0.9900 . ?
C02I H02F 0.9900 . ?
C02I C02J 1.513(10) . ?
C02J C02K 1.377(10) . ?
C02J C03B 1.397(11) . ?
C02K H02K 0.9500 . ?
C02L H02L 0.9500 . ?
C02M H02M 0.9500 . ?
C02M C02P 1.377(10) . ?
C02N H02N 0.9500 . ?
C02N C03H 1.379(10) . ?
C02O C03I 1.423(12) . ?
C02O C03Y 1.479(10) . ?
C02P H02P 0.9500 . ?
C02P C033 1.393(10) . ?
C02Q H02Q 0.9500 . ?
C02Q C03K 1.365(10) . ?
C02R C038 1.493(12) . ?
C02R C04R 1.380(11) . ?
C02S C02U 1.418(9) . ?
C02S C034 1.467(9) . ?
C02T C02Z 1.418(12) . ?
C02T C054 1.401(10) . ?
C02V C03C 1.463(11) . ?
C02V C045 1.405(13) . ?
C02V C04T 1.423(12) . ?
C02W H02W 0.9500 . ?
C02W C03K 1.383(10) . ?
C02Y H02Y 0.9500 . ?
C02Y C03T 1.384(12) . ?
C02Z H02Z 0.9500 . ?
C02Z C03Z 1.387(12) . ?
C031 C036 1.402(10) . ?
O032 C056 1.295(11) . ?
C033 H033 0.9500 . ?
C034 C04U 1.401(9) . ?
C035 C03G 1.495(9) . ?
C036 H036 0.9500 . ?
C036 C04R 1.386(11) . ?
C037 H037 0.9500 . ?
C037 C046 1.377(11) . ?
N039 C04Q 1.317(13) . ?
N039 C061 1.341(13) . ?
C03A H03A 0.9500 . ?
C03A C04D 1.360(12) . ?
C03B H03B 0.9500 . ?
C03B C046 1.386(11) . ?
C03C C03N 1.370(12) . ?
C03D C03F 1.393(11) . ?
C03D C03V 1.419(11) . ?
C03D C04L 1.510(12) . ?
C03E C03U 1.470(12) . ?
C03E C04D 1.400(12) . ?
C03F H03F 0.9500 . ?
C03H C03X 1.387(11) . ?
C03H C044 1.479(11) . ?
C03I C03P 1.459(11) . ?
C03J H03J 0.9500 . ?
C03J C03V 1.371(12) . ?
C03K H03K 0.9500 . ?
C03L H03L 0.9500 . ?
C03L C04O 1.384(10) . ?
C03M C043 1.400(12) . ?
C03M C04M 1.409(14) . ?
C03M C06G 1.492(13) . ?
C03N C03W 1.485(12) . ?
C03N C04J 1.441(11) . ?
C03P C041 1.421(12) . ?
C03P C04W 1.392(13) . ?
N03Q C04S 1.349(13) . ?
N03Q C05D 1.369(16) . ?
C03R C04F 1.429(13) . ?
C03R C04H 1.413(13) . ?
C03R C067 1.517(14) . ?
C03T C042 1.502(12) . ?
C03T C050 1.395(11) . ?
C03V H03V 0.9500 . ?
C03W C047 1.422(11) . ?
C03W C056 1.395(13) . ?
C03X C04E 1.492(10) . ?
C03Y C04C 1.417(12) . ?
C03Y C04P 1.417(12) . ?
C03Z H03Z 0.9500 . ?
C03Z C05G 1.390(12) . ?
C040 H040 0.9500 . ?
C040 C04I 1.389(14) . ?
C040 C05C 1.360(13) . ?
C041 C04P 1.472(13) . ?
C041 C05I 1.397(12) . ?
C042 H04A 0.9900 . ?
C042 H04B 0.9900 . ?
C043 C04A 1.456(13) . ?
C043 C05Z 1.530(14) . ?
C045 H045 0.9500 . ?
C045 C04X 1.381(11) . ?
C046 H046 0.9500 . ?
C047 C04T 1.430(13) . ?
C048 C04H 1.414(12) . ?
C048 C059 1.503(12) . ?
C049 H04C 0.9800 . ?
C049 H04D 0.9800 . ?
C049 H04E 0.9800 . ?
C04A C04B 1.415(13) . ?
C04A C05O 1.476(12) . ?
C04B C04M 1.411(13) . ?
C04B C069 1.493(14) . ?
C04C C054 1.440(13) . ?
C04D H04F 0.9500 . ?
C04F C065 1.514(13) . ?
C04G H04G 0.9500 . ?
C04G C04Z 1.373(12) . ?
C04H C06M 1.517(14) . ?
C04I C04N 1.518(12) . ?
C04I C04S 1.374(12) . ?
C04J C055 1.449(13) . ?
C04L H04H 0.9900 . ?
C04L H04I 0.9900 . ?
C04M C06E 1.503(14) . ?
C04N H04J 0.9900 . ?
C04N H04K 0.9900 . ?
C04O H04O 0.9500 . ?
C04O C05H 1.376(12) . ?
C04Q H04Q 0.9500 . ?
C04Q C05Q 1.387(13) . ?
C04R H04R 0.9500 . ?
C04S H04S 0.9500 . ?
C04T C051 1.419(11) . ?
C04U H04U 0.9500 . ?
C04U C05H 1.384(11) . ?
C04V C05F 1.400(9) . ?
C04V C06L 1.387(9) . ?
C04V C071 1.505(15) . ?
C04W H04W 0.9500 . ?
C04W C066 1.403(13) . ?
C04X H04X 0.9500 . ?
C04X C057 1.394(14) . ?
C04Z H04Z 0.9500 . ?
C04Z C050 1.368(13) . ?
C050 H050 0.9500 . ?
C051 H051 0.9500 . ?
C051 C057 1.353(14) . ?
C052 H05A 0.9900 . ?
C052 H05B 0.9900 . ?
C052 C05Q 1.495(14) . ?
C053 H053 0.9500 . ?
C053 C054 1.438(12) . ?
C053 C05G 1.307(13) . ?
C055 C058 1.416(12) . ?
C055 C05B 1.431(13) . ?
C056 C05B 1.469(13) . ?
C057 H057 0.9500 . ?
C058 H058 0.9500 . ?
C058 C05T 1.393(14) . ?
C059 H05C 0.9800 . ?
C059 H05D 0.9800 . ?
C059 H05E 0.9800 . ?
C05A C05F 1.461(9) . ?
C05A C05U 1.407(9) . ?
C05A C18 1.469(16) . ?
C05B C05K 1.415(14) . ?
C05C H05F 0.9500 . ?
C05C C05D 1.378(14) . ?
C05D H05G 0.9500 . ?
C05F C07B 1.459(17) . ?
C05G H05H 0.9500 . ?
C05H H05I 0.9500 . ?
C05I H05J 0.9500 . ?
C05I C05W 1.359(15) . ?
C05K H05K 0.9500 . ?
C05K C05X 1.379(14) . ?
C05M C05P 1.416(18) . ?
C05M C06F 1.411(18) . ?
C05M C06V 1.477(17) . ?
C05O H05L 0.9800 . ?
C05O H05M 0.9800 . ?
C05O H05N 0.9800 . ?
C05P C068 1.264(18) . ?
C05P C17 1.59(2) . ?
C05Q C062 1.407(13) . ?
C05T H05T 0.9500 . ?
C05T C05X 1.369(15) . ?
C05U C06L 1.396(9) . ?
C05U C57 1.554(18) . ?
C05W H05W 0.9500 . ?
C05W C066 1.372(14) . ?
C05X H05X 0.9500 . ?
C05Z H05O 0.9800 . ?
C05Z H05P 0.9800 . ?
C05Z H05Q 0.9800 . ?
C060 H060 0.9500 . ?
C060 C061 1.392(14) . ?
C060 C062 1.375(14) . ?
C061 H061 0.9500 . ?
C062 H062 0.9500 . ?
C065 H06A 0.9800 . ?
C065 H06B 0.9800 . ?
C065 H06C 0.9800 . ?
C066 H066 0.9500 . ?
C067 H06D 0.9800 . ?
C067 H06E 0.9800 . ?
C067 H06F 0.9800 . ?
C068 C06A 1.329(19) . ?
C068 C166 1.48(2) . ?
C069 H06G 0.9800 . ?
C069 H06H 0.9800 . ?
C069 H06I 0.9800 . ?
C06A C06F 1.438(18) . ?
C06A C92 1.501(18) . ?
C06B C06S 1.412(9) . ?
C06B C06Y 1.405(9) . ?
C06B C37 1.570(15) . ?
C06C C06I 1.392(9) . ?
C06C C06S 1.382(9) . ?
C06C C58 1.55(2) . ?
C06D C06N 1.412(9) . ?
C06D C078 1.500(14) . ?
C06D C07N 1.412(9) . ?
C06E H06J 0.9800 . ?
C06E H06K 0.9800 . ?
C06E H06L 0.9800 . ?
C06F C07O 1.511(14) . ?
C06G H06M 0.9800 . ?
C06G H06N 0.9800 . ?
C06G H06O 0.9800 . ?
C06I C06Y 1.420(9) . ?
C06I C074 1.43(2) . ?
C06J C072 1.503(16) . ?
C06J C076 1.419(10) . ?
C06J C07N 1.400(9) . ?
C06L C39 1.504(18) . ?
C06M H06P 0.9800 . ?
C06M H06Q 0.9800 . ?
C06M H06R 0.9800 . ?
C06N C076 1.400(9) . ?
C06N C07E 1.546(15) . ?
F06O C38 1.29(2) . ?
C06Q H06S 0.9800 . ?
C06Q H06T 0.9800 . ?
C06Q H06U 0.9800 . ?
C06Q C07N 1.477(16) . ?
F06R C38 1.31(2) . ?
C06S C44 1.474(15) . ?
C06V H06V 0.9800 . ?
C06V H06W 0.9800 . ?
C06V H06X 0.9800 . ?
C06Y C07K 1.40(2) . ?
C06Z H06Y 0.9800 . ?
C06Z H 0.9800 . ?
C06Z HA 0.9800 . ?
C06Z C076 1.61(3) . ?
C071 H07A 0.9800 . ?
C071 H07B 0.9800 . ?
C071 H07C 0.9800 . ?
C072 H07D 0.9800 . ?
C072 H07E 0.9800 . ?
C072 H07F 0.9800 . ?
C074 H07G 0.9800 . ?
C074 H07H 0.9800 . ?
C074 H07I 0.9800 . ?
C078 H07J 0.9800 . ?
C078 H07K 0.9800 . ?
C078 H07L 0.9800 . ?
C07B H07M 0.9800 . ?
C07B H07N 0.9800 . ?
C07B H07O 0.9800 . ?
C07E H07P 0.9800 . ?
C07E H07Q 0.9800 . ?
C07E H07R 0.9800 . ?
F07G C38 1.32(2) . ?
C07K H07S 0.9800 . ?
C07K H07T 0.9800 . ?
C07K H07U 0.9800 . ?
C07O H07V 0.9800 . ?
C07O H07W 0.9800 . ?
C07O H07X 0.9800 . ?
C17 H17A 0.9800 . ?
C17 H17B 0.9800 . ?
C17 H17C 0.9800 . ?
C18 H18A 0.9800 . ?
C18 H18B 0.9800 . ?
C18 H18C 0.9800 . ?
C37 H37A 0.9800 . ?
C37 H37B 0.9800 . ?
C37 H37C 0.9800 . ?
C39 H39A 0.9800 . ?
C39 H39B 0.9800 . ?
C39 H39C 0.9800 . ?
C44 H44A 0.9800 . ?
C44 H44B 0.9800 . ?
C44 H44C 0.9800 . ?
C57 H57A 0.9800 . ?
C57 H57B 0.9800 . ?
C57 H57C 0.9800 . ?
C58 H58A 0.9800 . ?
C58 H58B 0.9800 . ?
C58 H58C 0.9800 . ?
C92 H92A 0.9800 . ?
C92 H92B 0.9800 . ?
C92 H92C 0.9800 . ?
C166 H16A 0.9800 . ?
C166 H16B 0.9800 . ?
C166 H16C 0.9800 . ?

loop_
_geom_torsion_atom_site_label_1
_geom_torsion_atom_site_label_2
_geom_torsion_atom_site_label_3
_geom_torsion_atom_site_label_4
_geom_torsion
_geom_torsion_site_symmetry_1
_geom_torsion_site_symmetry_2
_geom_torsion_site_symmetry_3
_geom_torsion_site_symmetry_4
_geom_torsion_publ_flag
Rh02 O00B C01G C022 149.1(4) . . . . ?
Rh02 O00B C01G C028 -33.2(8) . . . . ?
Rh02 O00C C01W C01A -167.1(4) . . . . ?
Rh02 O00C C01W C028 14.3(9) . . . . ?
Rh02 N00P C02K C02J -176.5(5) . . . . ?
Rh02 N00P C037 C046 176.4(6) . . . . ?
Rh02 C02H C048 C04H 59.2(6) . . . . ?
Rh02 C02H C048 C059 -115.5(8) . . . . ?
Rh02 C02H C04F C03R -60.6(6) . . . . ?
Rh02 C02H C04F C065 115.4(8) . . . . ?
Rh02 C03R C04F C02H 60.1(5) . . . . ?
Rh02 C03R C04F C065 -115.8(8) . . . . ?
Rh02 C03R C04H C048 -62.1(6) . . . . ?
Rh02 C03R C04H C06M 122.2(9) . . . . ?
Rh02 C048 C04H C03R 61.9(6) . . . . ?
Rh02 C048 C04H C06M -122.2(9) . . . . ?
O2 S1 C1 F1 177.3(13) . . . . ?
O2 S1 C1 F2 -65.5(11) . . . . ?
O2 S1 C1 F3 46.5(13) . . . . ?
Rh03 O00E C01V C01C 152.7(4) . . . . ?
Rh03 O00E C01V C02U -29.3(9) . . . . ?
Rh03 O00G C02S C02U 18.0(10) . . . . ?
Rh03 O00G C02S C034 -164.2(5) . . . . ?
Rh03 N00W C02Y C03T 179.1(6) . . . . ?
Rh03 N00W C04G C04Z -177.6(6) . . . . ?
Rh03 C05M C05P C068 -61.2(9) . . . . ?
Rh03 C05M C05P C17 113.7(10) . . . . ?
Rh03 C05M C06F C06A 61.2(7) . . . . ?
Rh03 C05M C06F C07O -111.9(12) . . . . ?
Rh03 C05P C068 C06A -59.4(9) . . . . ?
Rh03 C05P C068 C166 120.9(16) . . . . ?
Rh03 C068 C06A C06F -62.7(8) . . . . ?
Rh03 C068 C06A C92 122.3(12) . . . . ?
Rh03 C06A C06F C05M -61.8(7) . . . . ?
Rh03 C06A C06F C07O 110.7(13) . . . . ?
O3 S1 C1 F1 66.0(14) . . . . ?
O3 S1 C1 F2 -176.8(12) . . . . ?
O3 S1 C1 F3 -64.8(13) . . . . ?
Rh04 O00K C03C C02V 150.1(5) . . . . ?
Rh04 O00K C03C C03N -34.0(9) . . . . ?
Rh04 O00N C04J C03N 15.4(11) . . . . ?
Rh04 O00N C04J C055 -170.2(5) . . . . ?
Rh04 N00S C029 C03J -179.2(6) . . . . ?
Rh04 N00S C03F C03D -179.6(5) . . . . ?
Rh04 C04V C05F C05A -63.9(5) . . . . ?
Rh04 C04V C05F C07B 115.8(10) . . . . ?
Rh04 C04V C06L C05U 60.9(6) . . . . ?
Rh04 C04V C06L C39 -122.4(11) . . . . ?
Rh04 C05A C05F C04V 65.7(6) . . . . ?
Rh04 C05A C05F C07B -113.9(11) . . . . ?
Rh04 C05A C05U C06L -61.5(8) . . . . ?
Rh04 C05A C05U C57 117.1(11) . . . . ?
Rh04 C05U C06L C04V -61.2(6) . . . . ?
Rh04 C05U C06L C39 122.2(12) . . . . ?
Rh05 O01I C04C C03Y 14.2(10) . . . . ?
Rh05 O01I C04C C054 -169.4(5) . . . . ?
Rh05 O01K C04P C03Y -32.2(11) . . . . ?
Rh05 O01K C04P C041 151.3(6) . . . . ?
Rh05 N03Q C04S C04I -179.3(6) . . . . ?
Rh05 N03Q C05D C05C 177.7(6) . . . . ?
Rh05 C06D C06N C076 -61.2(9) . . . . ?
Rh05 C06D C06N C07E 122.0(12) . . . . ?
Rh05 C06D C07N C06J 63.2(8) . . . . ?
Rh05 C06D C07N C06Q -113.3(12) . . . . ?
Rh05 C06J C076 C06N 59.0(8) . . . . ?
Rh05 C06J C076 C06Z -117.1(13) . . . . ?
Rh05 C06J C07N C06D -63.6(8) . . . . ?
Rh05 C06J C07N C06Q 112.5(14) . . . . ?
Rh05 C06N C076 C06J -57.2(8) . . . . ?
Rh05 C06N C076 C06Z 119.0(13) . . . . ?
Rh06 O012 C047 C03W 15.8(11) . . . . ?
Rh06 O012 C047 C04T -168.4(5) . . . . ?
Rh06 O032 C056 C03W -33.1(11) . . . . ?
Rh06 O032 C056 C05B 151.6(6) . . . . ?
Rh06 N039 C04Q C05Q 179.9(7) . . . . ?
Rh06 N039 C061 C060 179.9(7) . . . . ?
Rh06 C06B C06S C06C -65.5(10) . . . . ?
Rh06 C06B C06S C44 109.7(12) . . . . ?
Rh06 C06B C06Y C06I 59.8(11) . . . . ?
Rh06 C06B C06Y C07K -120.3(13) . . . . ?
Rh06 C06C C06I C06Y -59.5(9) . . . . ?
Rh06 C06C C06I C074 119.0(13) . . . . ?
Rh06 C06C C06S C06B 63.4(10) . . . . ?
Rh06 C06C C06S C44 -110.4(18) . . . . ?
Rh06 C06I C06Y C06B -55.6(10) . . . . ?
Rh06 C06I C06Y C07K 124.6(14) . . . . ?
O00A C01N C02O C03I -7.1(11) . . . . ?
O00A C01N C02O C03Y 178.4(6) . . . . ?
O00A C01N C02T C02Z 7.4(9) . . . . ?
O00A C01N C02T C054 -172.0(6) . . . . ?
O00B C01G C022 C034 -171.1(6) . . . . ?
O00B C01G C022 C03L 6.1(9) . . . . ?
O00B C01G C028 C01W -7.0(10) . . . . ?
O00B C01G C028 C02U 178.6(6) . . . . ?
O00C C01W C028 C01G 17.8(10) . . . . ?
O00C C01W C028 C02U -167.8(6) . . . . ?
O00D C011 C016 C015 -174.8(7) . . . . ?
O00D C011 C016 C01L 6.5(12) . . . . ?
O00E C01V C02U C028 176.2(6) . . . . ?
O00E C01V C02U C02S -9.0(10) . . . . ?
O00G C02S C02U C01V 15.4(11) . . . . ?
O00G C02S C02U C028 -169.8(6) . . . . ?
O00G C02S C034 C022 176.8(6) . . . . ?
O00G C02S C034 C04U -5.3(10) . . . . ?
O00H C035 C03G C01P 2.3(14) . . . . ?
O00H C035 C03G C02E -175.8(8) . . . . ?
O00I C03I C03P C041 175.2(7) . . . . ?
O00I C03I C03P C04W -5.2(11) . . . . ?
O00K C03C C03N C03W 178.9(7) . . . . ?
O00K C03C C03N C04J -5.7(11) . . . . ?
N00L C02Q C03K C02W -1.6(11) . . . . ?
O00M C027 C02D C01M 6.2(14) . . . . ?
O00M C027 C02D C03E -173.4(8) . . . . ?
O00N C04J C055 C058 -5.7(11) . . . . ?
O00N C04J C055 C05B 174.3(7) . . . . ?
N00O C011 C016 C015 0.8(7) . . . . ?
N00O C011 C016 C01L -178.0(6) . . . . ?
N00P C037 C046 C03B -0.6(11) . . . . ?
N00Q C02I C02J C02K -98.5(8) . . . . ?
N00Q C02I C02J C03B 78.1(9) . . . . ?
N00S C029 C03J C03V -1.4(11) . . . . ?
N00W C02Y C03T C042 176.9(7) . . . . ?
N00W C02Y C03T C050 -0.1(11) . . . . ?
N00W C04G C04Z C050 -2.7(12) . . . . ?
N00X C035 C03G C01P -178.6(7) . . . . ?
N00X C035 C03G C02E 3.4(8) . . . . ?
N00Y C027 C02D C01M -176.0(7) . . . . ?
N00Y C027 C02D C03E 4.4(8) . . . . ?
Rh1 O00A C01N C02O -33.2(9) . . . . ?
Rh1 O00A C01N C02T 150.6(5) . . . . ?
Rh1 O00I C03I C02O 16.5(10) . . . . ?
Rh1 O00I C03I C03P -166.8(5) . . . . ?
Rh1 N00L C01Y C01J 178.7(4) . . . . ?
Rh1 N00L C02Q C03K -177.5(5) . . . . ?
Rh1 C03M C043 C04A -61.4(5) . . . . ?
Rh1 C03M C043 C05Z 117.4(9) . . . . ?
Rh1 C03M C04M C04B 62.7(6) . . . . ?
Rh1 C03M C04M C06E -121.4(8) . . . . ?
Rh1 C043 C04A C04B -61.9(5) . . . . ?
Rh1 C043 C04A C05O 120.0(8) . . . . ?
Rh1 C04A C04B C04M -59.2(6) . . . . ?
Rh1 C04A C04B C069 118.1(8) . . . . ?
Rh1 C04B C04M C03M -62.6(6) . . . . ?
Rh1 C04B C04M C06E 121.7(9) . . . . ?
C011 N00O C01H O00J -177.9(7) . . . . ?
C011 N00O C01H C015 -0.2(7) . . . . ?
C011 N00O C02F C01J 85.8(7) . . . . ?
C011 C016 C01L C01E -178.8(6) . . . . ?
O012 C047 C04T C02V 175.6(7) . . . . ?
O012 C047 C04T C051 -5.9(11) . . . . ?
O014 S007 C05R F01R 178.4(8) . . . . ?
O014 S007 C05R F01S 60.2(10) . . . . ?
O014 S007 C05R F021 -62.1(8) . . . . ?
C015 C016 C01L C01E 2.6(10) . . . . ?
C016 C015 C01H O00J 178.3(7) . . . . ?
C016 C015 C01H N00O 0.7(7) . . . . ?
C016 C015 C01O C01D -0.1(10) . . . . ?
C017 C01E C01L C016 174.4(6) . . . . ?
C017 C01P C03G C02E 0.9(11) . . . . ?
C017 C01P C03G C035 -176.9(7) . . . . ?
C017 C01U C02B C02E -1.3(11) . . . . ?
C019 C01B C025 C01Q 0.8(10) . . . . ?
C019 C01B C025 C026 -179.8(6) . . . . ?
C019 C020 C02C C02G -178.7(6) . . . . ?
C019 C020 C02N C03H 177.5(6) . . . . ?
C019 C024 C02L C01Q -0.5(11) . . . . ?
C01A C01C C01V O00E -168.5(6) . . . . ?
C01A C01C C01V C02U 13.3(9) . . . . ?
C01A C01C C02M C02P 0.0(10) . . . . ?
C01A C01T C033 C02P 0.9(10) . . . . ?
C01A C01W C028 C01G -160.8(6) . . . . ?
C01A C01W C028 C02U 13.6(9) . . . . ?
C01B C019 C020 C02C 24.9(10) . . . . ?
C01B C019 C020 C02N -154.9(7) . . . . ?
C01B C019 C024 C02L 1.2(10) . . . . ?
C01B C025 C026 O00F 7.2(13) . . . . ?
C01B C025 C026 N00Q -178.6(7) . . . . ?
C01C C01A C01T C033 1.4(10) . . . . ?
C01C C01A C01W O00C 174.9(6) . . . . ?
C01C C01A C01W C028 -6.4(9) . . . . ?
C01C C01V C02U C028 -5.9(9) . . . . ?
C01C C01V C02U C02S 169.0(6) . . . . ?
C01C C02M C02P C033 2.3(11) . . . . ?
C01D C01E C01L C016 -1.8(9) . . . . ?
C01E C017 C01P C03G 177.0(6) . . . . ?
C01E C017 C01U C02B -176.7(7) . . . . ?
C01E C01D C01O C015 0.7(10) . . . . ?
N01F C052 C05Q C04Q -96.2(10) . . . . ?
N01F C052 C05Q C062 82.0(10) . . . . ?
C01G C022 C034 C02S -6.5(10) . . . . ?
C01G C022 C034 C04U 175.5(6) . . . . ?
C01G C022 C03L C04O -177.5(7) . . . . ?
C01G C028 C02U C01V 166.8(6) . . . . ?
C01G C028 C02U C02S -8.0(9) . . . . ?
C01H N00O C011 O00D 175.4(7) . . . . ?
C01H N00O C011 C016 -0.4(7) . . . . ?
C01H N00O C02F C01J -94.2(7) . . . . ?
C01H C015 C016 C011 -0.9(7) . . . . ?
C01H C015 C016 C01L 177.9(6) . . . . ?
C01H C015 C01O C01D -179.5(7) . . . . ?
O01I C04C C054 C02T 174.5(7) . . . . ?
O01I C04C C054 C053 -5.9(10) . . . . ?
C01J C02W C03K C02Q -0.8(10) . . . . ?
C01M C023 C031 C01X -154.1(7) . . . . ?
C01M C023 C031 C036 25.2(10) . . . . ?
C01M C023 C03A C04D -1.7(11) . . . . ?
C01M C02D C03E C03U 176.4(7) . . . . ?
C01M C02D C03E C04D -2.2(11) . . . . ?
C01N C02O C03I O00I 16.4(11) . . . . ?
C01N C02O C03I C03P -160.1(7) . . . . ?
C01N C02O C03Y C04C -7.3(10) . . . . ?
C01N C02O C03Y C04P 166.2(7) . . . . ?
C01N C02T C02Z C03Z -178.4(7) . . . . ?
C01N C02T C054 C04C -4.4(10) . . . . ?
C01N C02T C054 C053 176.0(6) . . . . ?
C01O C015 C016 C011 179.5(6) . . . . ?
C01O C015 C016 C01L -1.6(10) . . . . ?
C01O C015 C01H O00J -2.2(13) . . . . ?
C01O C015 C01H N00O -179.8(7) . . . . ?
C01O C01D C01E C017 -176.0(6) . . . . ?
C01O C01D C01E C01L 0.2(10) . . . . ?
C01P C017 C01E C01D 19.3(10) . . . . ?
C01P C017 C01E C01L -156.8(6) . . . . ?
C01P C017 C01U C02B 4.0(10) . . . . ?
C01Q C025 C026 O00F -173.3(7) . . . . ?
C01Q C025 C026 N00Q 0.9(7) . . . . ?
O1 S1 C1 F1 -51.1(16) . . . . ?
O1 S1 C1 F2 66.1(13) . . . . ?
O1 S1 C1 F3 178.1(13) . . . . ?
C01T C01A C01C C01V 175.9(6) . . . . ?
C01T C01A C01C C02M -1.8(9) . . . . ?
C01T C01A C01W O00C -8.1(9) . . . . ?
C01T C01A C01W C028 170.6(6) . . . . ?
C01U C017 C01E C01D -160.0(6) . . . . ?
C01U C017 C01E C01L 23.9(9) . . . . ?
C01U C017 C01P C03G -3.7(10) . . . . ?
C01U C02B C02E C03G -1.7(11) . . . . ?
C01U C02B C02E C03S -177.9(8) . . . . ?
C01V C01C C02M C02P -177.7(6) . . . . ?
C01W C01A C01C C01V -7.2(9) . . . . ?
C01W C01A C01C C02M 175.1(6) . . . . ?
C01W C01A C01T C033 -175.6(6) . . . . ?
C01W C028 C02U C01V -7.6(9) . . . . ?
C01W C028 C02U C02S 177.5(6) . . . . ?
C01X C02A C02R C038 176.0(7) . . . . ?
C01X C02A C02R C04R 0.2(12) . . . . ?
C01X C02A C03O O00U 6.5(16) . . . . ?
C01X C02A C03O N01F -176.5(8) . . . . ?
C01X C031 C036 C04R -0.1(11) . . . . ?
C01Y N00L C02Q C03K 2.6(10) . . . . ?
C01Y C01J C02F N00O -93.7(7) . . . . ?
C01Y C01J C02W C03K 1.9(9) . . . . ?
O01Z S007 C05R F01R 53.0(10) . . . . ?
O01Z S007 C05R F01S -65.2(10) . . . . ?
O01Z S007 C05R F021 172.5(8) . . . . ?
C020 C019 C01B C025 176.9(6) . . . . ?
C020 C019 C024 C02L -177.0(6) . . . . ?
C020 C02C C02G C03X 0.7(11) . . . . ?
C020 C02N C03H C03X 1.9(11) . . . . ?
C020 C02N C03H C044 -177.6(7) . . . . ?
C022 C01G C028 C01W 170.7(6) . . . . ?
C022 C01G C028 C02U -3.7(9) . . . . ?
C022 C034 C04U C05H 2.2(11) . . . . ?
C022 C03L C04O C05H 1.6(12) . . . . ?
C023 C01M C02D C027 -177.9(7) . . . . ?
C023 C01M C02D C03E 1.6(11) . . . . ?
C023 C031 C036 C04R -179.5(7) . . . . ?
C023 C03A C04D C03E 1.2(11) . . . . ?
C024 C019 C01B C025 -1.3(10) . . . . ?
C024 C019 C020 C02C -156.8(7) . . . . ?
C024 C019 C020 C02N 23.4(10) . . . . ?
C025 C01Q C02L C024 -0.1(10) . . . . ?
C025 C01Q C02X N00Q -1.6(8) . . . . ?
C025 C01Q C02X O013 179.8(8) . . . . ?
C026 N00Q C02I C02J 84.6(9) . . . . ?
C026 N00Q C02X O013 -179.1(8) . . . . ?
C026 N00Q C02X C01Q 2.3(8) . . . . ?
C027 N00Y C03U O010 -179.0(8) . . . . ?
C027 N00Y C03U C03E 0.9(9) . . . . ?
C027 N00Y C042 C03T 81.5(9) . . . . ?
C027 C02D C03E C03U -3.9(9) . . . . ?
C027 C02D C03E C04D 177.5(7) . . . . ?
C028 C01G C022 C034 11.1(10) . . . . ?
C028 C01G C022 C03L -171.8(6) . . . . ?
C029 N00S C03F C03D 0.1(10) . . . . ?
C029 C03J C03V C03D 0.6(11) . . . . ?
C02A C01X C031 C023 177.4(7) . . . . ?
C02A C01X C031 C036 -1.9(11) . . . . ?
C02A C02R C038 O00Z -178.9(9) . . . . ?
C02A C02R C038 N01F 2.7(9) . . . . ?
C02A C02R C04R C036 -2.2(11) . . . . ?
C02B C02E C03G C01P 1.9(11) . . . . ?
C02B C02E C03G C035 -179.9(7) . . . . ?
C02B C02E C03S O00V -4.6(15) . . . . ?
C02B C02E C03S N00X 177.9(8) . . . . ?
C02C C020 C02N C03H -2.3(10) . . . . ?
C02C C02G C03X C03H -1.1(11) . . . . ?
C02C C02G C03X C04E -178.5(8) . . . . ?
C02D C01M C023 C031 177.4(6) . . . . ?
C02D C01M C023 C03A 0.3(10) . . . . ?
C02D C03E C03U N00Y 2.0(9) . . . . ?
C02D C03E C03U O010 -178.2(9) . . . . ?
C02D C03E C04D C03A 0.7(11) . . . . ?
C02F N00O C011 O00D -4.6(10) . . . . ?
C02F N00O C011 C016 179.7(5) . . . . ?
C02F N00O C01H O00J 2.1(11) . . . . ?
C02F N00O C01H C015 179.8(5) . . . . ?
C02F C01J C01Y N00L 178.9(5) . . . . ?
C02F C01J C02W C03K -177.9(6) . . . . ?
C02G C03X C04E O00T -0.7(15) . . . . ?
C02G C03X C04E N018 178.7(8) . . . . ?
C02H C048 C04H Rh02 -58.9(6) . . . . ?
C02H C048 C04H C03R 3.0(9) . . . . ?
C02H C048 C04H C06M 178.9(8) . . . . ?
C02I N00Q C026 O00F -6.6(11) . . . . ?
C02I N00Q C026 C025 178.8(6) . . . . ?
C02I N00Q C02X O013 0.1(12) . . . . ?
C02I N00Q C02X C01Q -178.5(6) . . . . ?
C02I C02J C02K N00P 177.7(6) . . . . ?
C02I C02J C03B C046 -176.8(7) . . . . ?
C02J C03B C046 C037 -0.1(11) . . . . ?
C02K N00P C037 C046 1.4(10) . . . . ?
C02K C02J C03B C046 -0.1(10) . . . . ?
C02L C01Q C025 C01B -0.1(11) . . . . ?
C02L C01Q C025 C026 -179.6(6) . . . . ?
C02L C01Q C02X N00Q 178.4(7) . . . . ?
C02L C01Q C02X O013 -0.2(14) . . . . ?
C02M C01C C01V O00E 9.2(9) . . . . ?
C02M C01C C01V C02U -169.0(6) . . . . ?
C02M C02P C033 C01T -2.8(11) . . . . ?
C02N C020 C02C C02G 1.1(10) . . . . ?
C02N C03H C03X C02G -0.2(11) . . . . ?
C02N C03H C03X C04E 177.7(7) . . . . ?
C02N C03H C044 O00R 4.2(15) . . . . ?
C02N C03H C044 N018 -177.1(8) . . . . ?
C02O C01N C02T C02Z -169.1(7) . . . . ?
C02O C01N C02T C054 11.5(10) . . . . ?
C02O C03I C03P C041 -7.9(11) . . . . ?
C02O C03I C03P C04W 171.7(7) . . . . ?
C02O C03Y C04C O01I -169.2(7) . . . . ?
C02O C03Y C04C C054 14.5(10) . . . . ?
C02O C03Y C04P O01K 179.6(7) . . . . ?
C02O C03Y C04P C041 -4.1(11) . . . . ?
C02Q N00L C01Y C01J -1.4(9) . . . . ?
C02R C02A C03O O00U -174.2(10) . . . . ?
C02R C02A C03O N01F 2.8(9) . . . . ?
C02S C034 C04U C05H -175.8(7) . . . . ?
C02T C01N C02O C03I 169.0(6) . . . . ?
C02T C01N C02O C03Y -5.5(10) . . . . ?
C02T C02Z C03Z C05G 1.7(12) . . . . ?
C02U C02S C034 C022 -5.3(10) . . . . ?
C02U C02S C034 C04U 172.6(6) . . . . ?
C02V C03C C03N C03W -5.4(11) . . . . ?
C02V C03C C03N C04J 170.1(7) . . . . ?
C02V C045 C04X C057 2.6(12) . . . . ?
C02V C04T C051 C057 2.5(11) . . . . ?
C02W C01J C01Y N00L -0.9(9) . . . . ?
C02W C01J C02F N00O 86.1(7) . . . . ?
C02X N00Q C026 O00F 172.6(7) . . . . ?
C02X N00Q C026 C025 -2.0(8) . . . . ?
C02X N00Q C02I C02J -94.5(8) . . . . ?
C02X C01Q C025 C01B 179.9(6) . . . . ?
C02X C01Q C025 C026 0.4(8) . . . . ?
C02X C01Q C02L C024 179.9(7) . . . . ?
C02Y N00W C04G C04Z 3.2(11) . . . . ?
C02Y C03T C042 N00Y -96.9(8) . . . . ?
C02Y C03T C050 C04Z 0.7(11) . . . . ?
C02Z C02T C054 C04C 176.2(7) . . . . ?
C02Z C02T C054 C053 -3.4(10) . . . . ?
C02Z C03Z C05G C053 -2.1(13) . . . . ?
O030 S007 C05R F01R -63.6(10) . . . . ?
O030 S007 C05R F01S 178.2(8) . . . . ?
O030 S007 C05R F021 55.9(8) . . . . ?
C031 C01X C02A C02R 1.9(12) . . . . ?
C031 C01X C02A C03O -178.9(8) . . . . ?
C031 C023 C03A C04D -178.8(7) . . . . ?
C031 C036 C04R C02R 2.1(11) . . . . ?
O032 C056 C05B C055 -171.4(7) . . . . ?
O032 C056 C05B C05K 8.8(12) . . . . ?
C034 C022 C03L C04O -0.3(11) . . . . ?
C034 C02S C02U C01V -162.2(6) . . . . ?
C034 C02S C02U C028 12.6(9) . . . . ?
C034 C04U C05H C04O -1.0(12) . . . . ?
C035 N00X C03S O00V -176.8(8) . . . . ?
C035 N00X C03S C02E 0.9(9) . . . . ?
C035 N00X C04L C03D 84.3(10) . . . . ?
C037 N00P C02K C02J -1.6(10) . . . . ?
C038 N01F C03O O00U 176.1(9) . . . . ?
C038 N01F C03O C02A -1.1(10) . . . . ?
C038 N01F C052 C05Q -95.6(10) . . . . ?
C038 C02R C04R C036 -176.8(8) . . . . ?
N039 C04Q C05Q C052 177.8(8) . . . . ?
N039 C04Q C05Q C062 -0.5(13) . . . . ?
C03A C023 C031 C01X 23.0(10) . . . . ?
C03A C023 C031 C036 -157.7(7) . . . . ?
C03B C02J C02K N00P 1.0(10) . . . . ?
C03C C02V C045 C04X -177.9(7) . . . . ?
C03C C02V C04T C047 -6.0(10) . . . . ?
C03C C02V C04T C051 175.5(6) . . . . ?
C03C C03N C03W C047 -8.8(10) . . . . ?
C03C C03N C03W C056 166.0(7) . . . . ?
C03C C03N C04J O00N 16.4(12) . . . . ?
C03C C03N C04J C055 -157.9(7) . . . . ?
C03F N00S C029 C03J 1.1(11) . . . . ?
C03F C03D C03V C03J 0.5(10) . . . . ?
C03F C03D C04L N00X -94.5(8) . . . . ?
C03G C02E C03S O00V 178.9(9) . . . . ?
C03G C02E C03S N00X 1.4(9) . . . . ?
C03H C03X C04E O00T -178.3(9) . . . . ?
C03H C03X C04E N018 1.0(8) . . . . ?
C03I C02O C03Y C04C 178.2(7) . . . . ?
C03I C02O C03Y C04P -8.4(10) . . . . ?
C03I C03P C041 C04P -4.9(12) . . . . ?
C03I C03P C041 C05I 175.7(8) . . . . ?
C03I C03P C04W C066 -175.9(8) . . . . ?
C03L C022 C034 C02S 176.4(7) . . . . ?
C03L C022 C034 C04U -1.6(11) . . . . ?
C03L C04O C05H C04U -0.9(13) . . . . ?
C03M C043 C04A Rh1 62.2(5) . . . . ?
C03M C043 C04A C04B 0.3(9) . . . . ?
C03M C043 C04A C05O -177.8(8) . . . . ?
C03N C03W C047 O012 -168.7(7) . . . . ?
C03N C03W C047 C04T 15.6(10) . . . . ?
C03N C03W C056 O032 179.0(7) . . . . ?
C03N C03W C056 C05B -5.9(11) . . . . ?
C03N C04J C055 C058 169.0(7) . . . . ?
C03N C04J C055 C05B -10.9(11) . . . . ?
C03O N01F C038 O00Z -179.4(9) . . . . ?
C03O N01F C038 C02R -0.9(10) . . . . ?
C03O N01F C052 C05Q 83.7(10) . . . . ?
C03O C02A C02R C038 -3.4(9) . . . . ?
C03O C02A C02R C04R -179.1(7) . . . . ?
C03P C041 C04P O01K -172.5(7) . . . . ?
C03P C041 C04P C03Y 10.8(12) . . . . ?
C03P C041 C05I C05W 0.2(14) . . . . ?
C03P C04W C066 C05W 0.1(14) . . . . ?
C03S N00X C035 O00H 176.7(8) . . . . ?
C03S N00X C035 C03G -2.6(9) . . . . ?
C03S N00X C04L C03D -95.2(9) . . . . ?
C03S C02E C03G C01P 178.9(7) . . . . ?
C03S C02E C03G C035 -2.9(9) . . . . ?
C03U N00Y C027 O00M 174.8(7) . . . . ?
C03U N00Y C027 C02D -3.2(8) . . . . ?
C03U N00Y C042 C03T -94.4(9) . . . . ?
C03U C03E C04D C03A -177.5(8) . . . . ?
C03V C03D C03F N00S -0.8(11) . . . . ?
C03V C03D C04L N00X 86.0(9) . . . . ?
C03W C03N C04J O00N -168.0(7) . . . . ?
C03W C03N C04J C055 17.7(10) . . . . ?
C03W C047 C04T C02V -8.5(11) . . . . ?
C03W C047 C04T C051 170.0(7) . . . . ?
C03W C056 C05B C055 13.0(11) . . . . ?
C03W C056 C05B C05K -166.8(8) . . . . ?
C03X C03H C044 O00R -175.3(9) . . . . ?
C03X C03H C044 N018 3.4(9) . . . . ?
C03Y C02O C03I O00I -169.0(7) . . . . ?
C03Y C02O C03I C03P 14.5(10) . . . . ?
C03Y C04C C054 C02T -8.9(10) . . . . ?
C03Y C04C C054 C053 170.7(7) . . . . ?
C040 C04I C04N N018 79.5(9) . . . . ?
C040 C04I C04S N03Q 1.6(11) . . . . ?
C040 C05C C05D N03Q 1.6(13) . . . . ?
C041 C03P C04W C066 3.7(13) . . . . ?
C041 C05I C05W C066 3.8(15) . . . . ?
C042 N00Y C027 O00M -1.6(12) . . . . ?
C042 N00Y C027 C02D -179.6(7) . . . . ?
C042 N00Y C03U O010 -2.7(13) . . . . ?
C042 N00Y C03U C03E 177.2(7) . . . . ?
C042 C03T C050 C04Z -176.3(7) . . . . ?
C043 C03M C04M Rh1 -59.6(6) . . . . ?
C043 C03M C04M C04B 3.1(9) . . . . ?
C043 C03M C04M C06E 179.0(8) . . . . ?
C043 C04A C04B Rh1 60.8(5) . . . . ?
C043 C04A C04B C04M 1.6(9) . . . . ?
C043 C04A C04B C069 178.9(8) . . . . ?
C044 N018 C04E O00T -179.4(8) . . . . ?
C044 N018 C04E C03X 1.2(9) . . . . ?
C044 N018 C04N C04I 81.5(11) . . . . ?
C044 C03H C03X C02G 179.4(7) . . . . ?
C044 C03H C03X C04E -2.7(9) . . . . ?
C045 C02V C03C O00K 7.9(10) . . . . ?
C045 C02V C03C C03N -168.3(7) . . . . ?
C045 C02V C04T C047 175.1(7) . . . . ?
C045 C02V C04T C051 -3.5(10) . . . . ?
C045 C04X C057 C051 -3.6(12) . . . . ?
C047 C03W C056 O032 -6.4(13) . . . . ?
C047 C03W C056 C05B 168.7(7) . . . . ?
C047 C04T C051 C057 -176.0(7) . . . . ?
C048 C02H C04F Rh02 62.7(5) . . . . ?
C048 C02H C04F C03R 2.1(9) . . . . ?
C048 C02H C04F C065 178.1(8) . . . . ?
C049 C02H C048 Rh02 120.0(8) . . . . ?
C049 C02H C048 C04H 179.2(7) . . . . ?
C049 C02H C048 C059 4.5(13) . . . . ?
C049 C02H C04F Rh02 -119.8(8) . . . . ?
C049 C02H C04F C03R 179.7(8) . . . . ?
C049 C02H C04F C065 -4.3(13) . . . . ?
C04A C04B C04M Rh1 59.7(6) . . . . ?
C04A C04B C04M C03M -2.9(9) . . . . ?
C04A C04B C04M C06E -178.6(8) . . . . ?
C04C C03Y C04P O01K -7.2(12) . . . . ?
C04C C03Y C04P C041 169.1(7) . . . . ?
C04D C03E C03U N00Y -179.6(8) . . . . ?
C04D C03E C03U O010 0.2(16) . . . . ?
C04E N018 C044 O00R 176.0(8) . . . . ?
C04E N018 C044 C03H -2.8(9) . . . . ?
C04E N018 C04N C04I -95.2(9) . . . . ?
C04F C02H C048 Rh02 -62.3(5) . . . . ?
C04F C02H C048 C04H -3.1(9) . . . . ?
C04F C02H C048 C059 -177.9(8) . . . . ?
C04F C03R C04H Rh02 60.5(6) . . . . ?
C04F C03R C04H C048 -1.6(9) . . . . ?
C04F C03R C04H C06M -177.4(8) . . . . ?
C04G N00W C02Y C03T -1.8(11) . . . . ?
C04G C04Z C050 C03T 0.7(12) . . . . ?
C04H C03R C04F Rh02 -60.4(6) . . . . ?
C04H C03R C04F C02H -0.3(9) . . . . ?
C04H C03R C04F C065 -176.2(8) . . . . ?
C04I C040 C05C C05D -1.0(12) . . . . ?
C04J C03N C03W C047 175.6(7) . . . . ?
C04J C03N C03W C056 -9.6(11) . . . . ?
C04J C055 C058 C05T -177.1(8) . . . . ?
C04J C055 C05B C056 -4.6(12) . . . . ?
C04J C055 C05B C05K 175.3(8) . . . . ?
C04L N00X C035 O00H -2.9(13) . . . . ?
C04L N00X C035 C03G 177.8(7) . . . . ?
C04L N00X C03S O00V 2.8(13) . . . . ?
C04L N00X C03S C02E -179.5(7) . . . . ?
C04L C03D C03F N00S 179.6(6) . . . . ?
C04L C03D C03V C03J -180.0(6) . . . . ?
C04M C03M C043 Rh1 59.3(6) . . . . ?
C04M C03M C043 C04A -2.1(9) . . . . ?
C04M C03M C043 C05Z 176.6(8) . . . . ?
C04N N018 C044 O00R -1.1(13) . . . . ?
C04N N018 C044 C03H -179.9(7) . . . . ?
C04N N018 C04E O00T -2.4(13) . . . . ?
C04N N018 C04E C03X 178.3(7) . . . . ?
C04N C04I C04S N03Q 178.5(7) . . . . ?
C04P C03Y C04C O01I 17.4(12) . . . . ?
C04P C03Y C04C C054 -158.9(7) . . . . ?
C04P C041 C05I C05W -179.2(9) . . . . ?
C04Q N039 C061 C060 -1.0(14) . . . . ?
C04Q C05Q C062 C060 0.4(13) . . . . ?
C04R C02R C038 O00Z -3.7(16) . . . . ?
C04R C02R C038 N01F 177.8(8) . . . . ?
C04S N03Q C05D C05C -0.5(12) . . . . ?
C04S C04I C04N N018 -97.2(9) . . . . ?
C04T C02V C03C O00K -171.0(6) . . . . ?
C04T C02V C03C C03N 12.8(10) . . . . ?
C04T C02V C045 C04X 1.0(11) . . . . ?
C04T C051 C057 C04X 0.9(12) . . . . ?
C04W C03P C041 C04P 175.5(8) . . . . ?
C04W C03P C041 C05I -3.9(12) . . . . ?
C050 C03T C042 N00Y 80.0(9) . . . . ?
C052 N01F C038 O00Z 0.0(15) . . . . ?
C052 N01F C038 C02R 178.5(8) . . . . ?
C052 N01F C03O O00U -3.3(14) . . . . ?
C052 N01F C03O C02A 179.5(8) . . . . ?
C052 C05Q C062 C060 -177.9(8) . . . . ?
C054 C02T C02Z C03Z 1.0(11) . . . . ?
C054 C053 C05G C03Z -0.5(13) . . . . ?
C055 C058 C05T C05X 1.4(14) . . . . ?
C055 C05B C05K C05X 2.3(13) . . . . ?
C056 C03W C047 O012 16.4(12) . . . . ?
C056 C03W C047 C04T -159.2(7) . . . . ?
C056 C05B C05K C05X -177.8(8) . . . . ?
C058 C055 C05B C056 175.4(7) . . . . ?
C058 C055 C05B C05K -4.7(12) . . . . ?
C058 C05T C05X C05K -4.0(15) . . . . ?
C059 C048 C04H Rh02 116.1(8) . . . . ?
C059 C048 C04H C03R 177.9(7) . . . . ?
C059 C048 C04H C06M -6.1(13) . . . . ?
C05A C05U C06L Rh04 58.5(7) . . . . ?
C05A C05U C06L C04V -2.7(11) . . . . ?
C05A C05U C06L C39 -179.3(11) . . . . ?
C05B C055 C058 C05T 2.9(12) . . . . ?
C05B C05K C05X C05T 2.2(14) . . . . ?
C05C C040 C04I C04N -177.3(7) . . . . ?
C05C C040 C04I C04S -0.5(11) . . . . ?
C05D N03Q C04S C04I -1.1(11) . . . . ?
O05E S008 C38 F06O -57.2(16) . . . . ?
O05E S008 C38 F06R 68.8(18) . . . . ?
O05E S008 C38 F07G -175.0(13) . . . . ?
C05F C04V C06L Rh04 -56.1(7) . . . . ?
C05F C04V C06L C05U 4.8(11) . . . . ?
C05F C04V C06L C39 -178.5(10) . . . . ?
C05F C05A C05U Rh04 61.7(6) . . . . ?
C05F C05A C05U C06L 0.1(11) . . . . ?
C05F C05A C05U C57 178.7(10) . . . . ?
C05G C053 C054 C02T 3.2(11) . . . . ?
C05G C053 C054 C04C -176.4(8) . . . . ?
C05I C041 C04P O01K 6.9(12) . . . . ?
C05I C041 C04P C03Y -169.8(8) . . . . ?
C05I C05W C066 C04W -3.9(15) . . . . ?
C05M C05P C068 Rh03 58.9(8) . . . . ?
C05M C05P C068 C06A -0.5(15) . . . . ?
C05M C05P C068 C166 179.8(14) . . . . ?
C05O C04A C04B Rh1 -121.1(9) . . . . ?
C05O C04A C04B C04M 179.7(8) . . . . ?
C05O C04A C04B C069 -3.0(14) . . . . ?
C05P C05M C06F Rh03 -64.2(7) . . . . ?
C05P C05M C06F C06A -3.0(11) . . . . ?
C05P C05M C06F C07O -176.0(11) . . . . ?
C05P C068 C06A Rh03 61.2(9) . . . . ?
C05P C068 C06A C06F -1.5(14) . . . . ?
C05P C068 C06A C92 -176.6(11) . . . . ?
O05S S008 C38 F06O -175.3(15) . . . . ?
O05S S008 C38 F06R -49.3(18) . . . . ?
O05S S008 C38 F07G 66.9(15) . . . . ?
C05U C05A C05F Rh04 -63.1(6) . . . . ?
C05U C05A C05F C04V 2.6(9) . . . . ?
C05U C05A C05F C07B -177.0(10) . . . . ?
C05Z C043 C04A Rh1 -116.6(8) . . . . ?
C05Z C043 C04A C04B -178.5(8) . . . . ?
C05Z C043 C04A C05O 3.4(13) . . . . ?
C061 N039 C04Q C05Q 0.8(13) . . . . ?
C061 C060 C062 C05Q -0.6(14) . . . . ?
C062 C060 C061 N039 1.0(14) . . . . ?
C067 C03R C04F Rh02 118.9(9) . . . . ?
C067 C03R C04F C02H 179.0(8) . . . . ?
C067 C03R C04F C065 3.1(14) . . . . ?
C067 C03R C04H Rh02 -118.9(9) . . . . ?
C067 C03R C04H C048 179.0(8) . . . . ?
C067 C03R C04H C06M 3.3(14) . . . . ?
C068 C06A C06F Rh03 64.7(8) . . . . ?
C068 C06A C06F C05M 2.9(13) . . . . ?
C068 C06A C06F C07O 175.4(12) . . . . ?
C069 C04B C04M Rh1 -117.5(9) . . . . ?
C069 C04B C04M C03M 179.9(8) . . . . ?
C069 C04B C04M C06E 4.2(14) . . . . ?
C06C C06I C06Y Rh06 58.5(9) . . . . ?
C06C C06I C06Y C06B 2.9(16) . . . . ?
C06C C06I C06Y C07K -176.9(13) . . . . ?
C06D C06N C076 Rh05 59.0(9) . . . . ?
C06D C06N C076 C06J 1.8(14) . . . . ?
C06D C06N C076 C06Z 178.0(11) . . . . ?
C06F C05M C05P Rh03 63.6(7) . . . . ?
C06F C05M C05P C068 2.3(13) . . . . ?
C06F C05M C05P C17 177.3(10) . . . . ?
C06G C03M C043 Rh1 -122.4(8) . . . . ?
C06G C03M C043 C04A 176.3(8) . . . . ?
C06G C03M C043 C05Z -5.0(14) . . . . ?
C06G C03M C04M Rh1 122.1(8) . . . . ?
C06G C03M C04M C04B -175.2(8) . . . . ?
C06G C03M C04M C06E 0.7(13) . . . . ?
C06I C06C C06S Rh06 -64.9(10) . . . . ?
C06I C06C C06S C06B -1.5(17) . . . . ?
C06I C06C C06S C44 -175.4(16) . . . . ?
C06L C04V C05F Rh04 59.0(8) . . . . ?
C06L C04V C05F C05A -4.8(11) . . . . ?
C06L C04V C05F C07B 174.8(9) . . . . ?
C06N C06D C07N Rh05 -63.4(8) . . . . ?
C06N C06D C07N C06J -0.3(11) . . . . ?
C06N C06D C07N C06Q -176.7(12) . . . . ?
C06S C06B C06Y Rh06 -63.6(8) . . . . ?
C06S C06B C06Y C06I -3.7(15) . . . . ?
C06S C06B C06Y C07K 176.1(13) . . . . ?
C06S C06C C06I Rh06 58.7(10) . . . . ?
C06S C06C C06I C06Y -0.8(15) . . . . ?
C06S C06C C06I C074 177.7(13) . . . . ?
C06V C05M C05P Rh03 -122.4(10) . . . . ?
C06V C05M C05P C068 176.4(11) . . . . ?
C06V C05M C05P C17 -8.7(16) . . . . ?
C06V C05M C06F Rh03 122.8(13) . . . . ?
C06V C05M C06F C06A -176.0(12) . . . . ?
C06V C05M C06F C07O 11(2) . . . . ?
C06Y C06B C06S Rh06 68.6(9) . . . . ?
C06Y C06B C06S C06C 3.1(15) . . . . ?
C06Y C06B C06S C44 178.3(12) . . . . ?
C071 C04V C05F Rh04 -115.8(9) . . . . ?
C071 C04V C05F C05A -179.7(8) . . . . ?
C071 C04V C05F C07B 0.0(15) . . . . ?
C071 C04V C06L Rh04 119.1(8) . . . . ?
C071 C04V C06L C05U 179.9(8) . . . . ?
C071 C04V C06L C39 -3.3(16) . . . . ?
C072 C06J C076 Rh05 117.9(11) . . . . ?
C072 C06J C076 C06N 176.9(10) . . . . ?
C072 C06J C076 C06Z 0.8(18) . . . . ?
C072 C06J C07N Rh05 -113.5(14) . . . . ?
C072 C06J C07N C06D -177.1(13) . . . . ?
C072 C06J C07N C06Q -1(2) . . . . ?
C074 C06I C06Y Rh06 -119.5(19) . . . . ?
C074 C06I C06Y C06B -175.0(16) . . . . ?
C074 C06I C06Y C07K 5(3) . . . . ?
C076 C06J C07N Rh05 65.0(8) . . . . ?
C076 C06J C07N C06D 1.4(12) . . . . ?
C076 C06J C07N C06Q 177.4(14) . . . . ?
C078 C06D C06N Rh05 -120.9(11) . . . . ?
C078 C06D C06N C076 177.9(10) . . . . ?
C078 C06D C06N C07E 1.0(19) . . . . ?
C078 C06D C07N Rh05 117.9(13) . . . . ?
C078 C06D C07N C06J -179.0(12) . . . . ?
C078 C06D C07N C06Q 4.6(19) . . . . ?
O07C S008 C38 F06O 56.5(18) . . . . ?
O07C S008 C38 F06R -177.6(16) . . . . ?
O07C S008 C38 F07G -61.3(15) . . . . ?
C07E C06N C076 Rh05 -123.9(11) . . . . ?
C07E C06N C076 C06J 178.9(10) . . . . ?
C07E C06N C076 C06Z -4.9(19) . . . . ?
C07N C06D C06N Rh05 60.2(7) . . . . ?
C07N C06D C06N C076 -1.0(13) . . . . ?
C07N C06D C06N C07E -177.9(11) . . . . ?
C07N C06J C076 Rh05 -60.9(7) . . . . ?
C07N C06J C076 C06N -1.9(13) . . . . ?
C07N C06J C076 C06Z -178.0(12) . . . . ?
C17 C05P C068 Rh03 -115.4(13) . . . . ?
C17 C05P C068 C06A -174.8(11) . . . . ?
C17 C05P C068 C166 5(2) . . . . ?
C18 C05A C05F Rh04 119.0(10) . . . . ?
C18 C05A C05F C04V -175.3(10) . . . . ?
C18 C05A C05F C07B 5.1(17) . . . . ?
C18 C05A C05U Rh04 -120.4(10) . . . . ?
C18 C05A C05U C06L 178.0(10) . . . . ?
C18 C05A C05U C57 -3.4(17) . . . . ?
C37 C06B C06S Rh06 -116.3(13) . . . . ?
C37 C06B C06S C06C 178.2(12) . . . . ?
C37 C06B C06S C44 -7(2) . . . . ?
C37 C06B C06Y Rh06 121.5(14) . . . . ?
C37 C06B C06Y C06I -178.7(12) . . . . ?
C37 C06B C06Y C07K 1(2) . . . . ?
C57 C05U C06L Rh04 -120.3(9) . . . . ?
C57 C05U C06L C04V 178.5(9) . . . . ?
C57 C05U C06L C39 1.9(17) . . . . ?
C58 C06C C06I Rh06 -119.5(14) . . . . ?
C58 C06C C06I C06Y -179.0(12) . . . . ?
C58 C06C C06I C074 -1(2) . . . . ?
C58 C06C C06S Rh06 113.4(12) . . . . ?
C58 C06C C06S C06B 176.8(12) . . . . ?
C58 C06C C06S C44 3(3) . . . . ?
C92 C06A C06F Rh03 -120.1(11) . . . . ?
C92 C06A C06F C05M 178.1(10) . . . . ?
C92 C06A C06F C07O -9.3(19) . . . . ?
C166 C068 C06A Rh03 -119.1(11) . . . . ?
C166 C068 C06A C06F 178.3(10) . . . . ?
C166 C068 C06A C92 3.2(18) . . . . ?

loop_
_smtbx_masks_void_nr
_smtbx_masks_void_average_x
_smtbx_masks_void_average_y
_smtbx_masks_void_average_z
_smtbx_masks_void_volume
_smtbx_masks_void_count_electrons
_smtbx_masks_void_content
1 -0.598 -0.129 0.000 2955.3 1083.4 '18 C6H14O'
2 0.000 0.500 0.500 100.9 31.9 '2 CH3OH'
